data_4315931
loop_
_publ_author_name
'Cristina Femoni'
'Maria Carmela Iapalucci'
'Giuliano Longoni'
'Tatiana Lovato'
'Stefano Stagni'
'Stefano Zacchini'

_publ_section_title
;
 Self-Assembly of [Pt3n(CO)6n]2- (n= 4-8) Carbonyl Clusters: from
 Molecules to Conducting Molecular Metal Wires
;
_journal_name_full 'Inorganic Chemistry'
_journal_page_first 5992
_journal_page_last 6004
_journal_paper_doi 10.1021/ic100547j
_journal_volume 49
_journal_year 2010
_chemical_formula_sum 'C78 H36 N8 O44 Pt21 Ru'
_chemical_formula_weight 5987.11
_chemical_name_systematic
; 
 ? 
;
_space_group_IT_number 2
_symmetry_cell_setting triclinic
_symmetry_space_group_name_Hall '-P 1'
_symmetry_space_group_name_H-M 'P -1'
_atom_sites_solution_hydrogens geom
_atom_sites_solution_primary direct
_atom_sites_solution_secondary difmap
_audit_creation_method SHELXL-97
_cell_angle_alpha 105.080(4)
_cell_angle_beta 106.354(4)
_cell_angle_gamma 109.421(4)
_cell_formula_units_Z 2
_cell_length_a 16.511(5)
_cell_length_b 18.832(5)
_cell_length_c 21.372(6)
_cell_measurement_reflns_used 9902
_cell_measurement_temperature 100(2)
_cell_measurement_theta_max 28.1345
_cell_measurement_theta_min 2.271
_cell_volume 5535(3)
_computing_structure_refinement 'SHELXL-97 (Sheldrick, 1997)'
_computing_structure_solution 'SHELXS-97 (Sheldrick, 1990)'
_diffrn_ambient_temperature 100(2)
_diffrn_measured_fraction_theta_full 0.995
_diffrn_measured_fraction_theta_max 0.995
_diffrn_measurement_device_type 'CCD area detector'
_diffrn_measurement_method 'phi and omega scans'
_diffrn_radiation_monochromator graphite
_diffrn_radiation_source 'fine-focus sealed tube'
_diffrn_radiation_type MoK\a
_diffrn_radiation_wavelength 0.71073
_diffrn_reflns_av_R_equivalents 0.0776
_diffrn_reflns_av_sigmaI/netI 0.0944
_diffrn_reflns_limit_h_max 19
_diffrn_reflns_limit_h_min -19
_diffrn_reflns_limit_k_max 22
_diffrn_reflns_limit_k_min -22
_diffrn_reflns_limit_l_max 25
_diffrn_reflns_limit_l_min -25
_diffrn_reflns_number 50333
_diffrn_reflns_theta_full 25.03
_diffrn_reflns_theta_max 25.03
_diffrn_reflns_theta_min 1.25
_exptl_absorpt_coefficient_mu 26.629
_exptl_absorpt_correction_T_max 0.1760
_exptl_absorpt_correction_T_min 0.1182
_exptl_absorpt_correction_type empirical
_exptl_crystal_colour black
_exptl_crystal_density_diffrn 3.592
_exptl_crystal_density_method 'not measured'
_exptl_crystal_description prism
_exptl_crystal_F_000 5188
_exptl_crystal_size_max 0.14
_exptl_crystal_size_mid 0.11
_exptl_crystal_size_min 0.10
_refine_diff_density_max 4.241
_refine_diff_density_min -5.077
_refine_diff_density_rms 0.505
_refine_ls_extinction_method none
_refine_ls_goodness_of_fit_ref 1.005
_refine_ls_hydrogen_treatment constr
_refine_ls_matrix_type full
_refine_ls_number_parameters 1526
_refine_ls_number_reflns 19483
_refine_ls_number_restraints 885
_refine_ls_restrained_S_all 0.989
_refine_ls_R_factor_all 0.0948
_refine_ls_R_factor_gt 0.0554
_refine_ls_shift/su_max 0.001
_refine_ls_shift/su_mean 0.000
_refine_ls_structure_factor_coef Fsqd
_refine_ls_weighting_details 'calc w=1/[\s^2^(Fo^2^)+(0.0934P)^2^+0.0000P] where P=(Fo^2^+2Fc^2^)/3'
_refine_ls_weighting_scheme calc
_refine_ls_wR_factor_gt 0.1437
_refine_ls_wR_factor_ref 0.1656
_reflns_number_gt 13034
_reflns_number_total 19483
_reflns_threshold_expression >2sigma(I)
_cod_data_source_file ic100547j_si_001_7.cif
_cod_data_source_block p-1
_cod_database_code 4315931

loop_
_symmetry_equiv_pos_as_xyz
'x, y, z'
'-x, -y, -z'

loop_
_atom_site_label
_atom_site_type_symbol
_atom_site_fract_x
_atom_site_fract_y
_atom_site_fract_z
_atom_site_U_iso_or_equiv
_atom_site_adp_type
_atom_site_occupancy
_atom_site_symmetry_multiplicity
_atom_site_calc_flag
_atom_site_refinement_flags
_atom_site_disorder_assembly
_atom_site_disorder_group
Pt1 Pt 0.19356(6) 0.77610(5) 0.06316(4) 0.0209(2) Uani 0.9573(11) 1 d PDU A 1
Pt2 Pt 0.11824(6) 0.87279(5) 0.02954(4) 0.0226(2) Uani 0.9573(11) 1 d PDU A 1
Pt3 Pt 0.26466(6) 0.87109(5) 0.00076(4) 0.0257(2) Uani 0.9573(11) 1 d PDU A 1
Pt1A Pt 0.1384(11) 0.8142(10) 0.0471(9) 0.0204(17) Uani 0.0427(11) 1 d PDU A 2
Pt2A Pt 0.2897(11) 0.8229(11) 0.0196(10) 0.024(2) Uani 0.0427(11) 1 d PDU A 2
Pt3A Pt 0.2063(14) 0.9147(11) -0.0121(11) 0.027(2) Uani 0.0427(11) 1 d PDU A 2
Pt4 Pt 0.01606(6) 0.64397(5) -0.07561(4) 0.0241(2) Uani 1 1 d . . .
Pt5 Pt 0.01384(6) 0.75562(5) -0.13019(4) 0.0320(2) Uani 1 1 d . A .
Pt6 Pt 0.14430(6) 0.70170(5) -0.12517(4) 0.0244(2) Uani 1 1 d . A .
Pt7 Pt -0.17471(6) 0.57660(5) -0.26260(4) 0.0267(2) Uani 1 1 d . A .
Pt8 Pt -0.01740(5) 0.59271(5) -0.28074(4) 0.02234(19) Uani 1 1 d . . .
Pt9 Pt -0.08867(6) 0.48765(5) -0.22611(4) 0.0255(2) Uani 1 1 d . A .
Pt10 Pt 0.63719(6) 1.36861(5) 0.62464(4) 0.0275(2) Uani 1 1 d . . .
Pt11 Pt 0.78756(6) 1.35985(5) 0.60673(4) 0.0258(2) Uani 1 1 d . . .
Pt12 Pt 0.71918(5) 1.45519(5) 0.56139(4) 0.02098(19) Uani 1 1 d . . .
Pt13 Pt 0.62125(5) 1.20002(4) 0.47400(4) 0.01864(18) Uani 1 1 d . A .
Pt14 Pt 0.50271(5) 1.26777(4) 0.45847(4) 0.01706(18) Uani 1 1 d . A .
Pt15 Pt 0.63735(5) 1.30602(4) 0.41066(4) 0.01780(18) Uani 1 1 d . A .
Pt16 Pt 0.45717(5) 1.05654(4) 0.34013(4) 0.01584(17) Uani 1 1 d . . .
Pt17 Pt 0.38337(5) 1.15278(4) 0.30276(4) 0.01778(18) Uani 1 1 d . A .
Pt18 Pt 0.53001(5) 1.14803(4) 0.27629(4) 0.01951(18) Uani 1 1 d . A .
Pt19 Pt 0.23526(10) 0.98488(9) 0.18342(8) 0.0177(4) Uani 0.5289(13) 1 d PDU A 1
Pt20 Pt 0.37008(11) 1.02313(9) 0.13540(8) 0.0229(4) Uani 0.5289(13) 1 d PDU A 1
Pt21 Pt 0.35250(10) 0.91529(8) 0.19612(8) 0.0178(4) Uani 0.5289(13) 1 d PDU A 1
Pt29 Pt 0.28134(12) 1.03039(10) 0.15310(9) 0.0236(4) Uani 0.4711(13) 1 d PDU A 2
Pt30 Pt 0.28520(11) 0.92051(10) 0.20918(9) 0.0193(4) Uani 0.4711(13) 1 d PDU A 2
Pt31 Pt 0.41008(12) 0.97405(10) 0.15651(9) 0.0236(4) Uani 0.4711(13) 1 d PDU A 2
C1 C 0.0825(9) 0.7917(9) 0.0753(9) 0.021(4) Uani 1 1 d DU A 1
C2 C 0.1985(15) 0.6950(11) 0.0957(12) 0.034(4) Uani 1 1 d DU A 1
C3 C 0.3014(11) 0.7891(11) 0.0320(11) 0.038(4) Uani 1 1 d DU A 1
C4 C 0.3473(17) 0.9041(17) -0.0395(14) 0.065(5) Uani 1 1 d DU A 1
C5 C 0.1865(13) 0.9318(13) -0.0200(13) 0.042(4) Uani 1 1 d DU A 1
C6 C 0.0255(14) 0.9073(15) 0.0274(14) 0.054(5) Uani 1 1 d DU A 1
C7 C -0.0383(16) 0.5781(14) -0.0317(13) 0.040(4) Uani 1 1 d U A .
C8 C -0.072(2) 0.6967(15) -0.0905(14) 0.050(5) Uani 1 1 d U A .
C9 C -0.036(2) 0.8261(18) -0.1555(17) 0.067(5) Uani 1 1 d U . .
C10 C 0.1147(18) 0.7772(14) -0.1666(13) 0.044(5) Uani 1 1 d U . .
C11 C 0.2436(18) 0.6894(17) -0.1448(14) 0.049(5) Uani 1 1 d U . .
C12 C 0.1239(15) 0.6139(12) -0.0828(11) 0.026(4) Uani 1 1 d U A .
C13 C -0.2659(16) 0.6138(14) -0.2586(12) 0.035(4) Uani 1 1 d U . .
C14 C -0.1028(15) 0.6487(13) -0.3062(12) 0.030(4) Uani 1 1 d U A .
C15 C 0.0685(15) 0.6356(14) -0.3174(11) 0.031(4) Uani 1 1 d U A .
C16 C 0.0256(14) 0.5116(12) -0.2520(11) 0.026(4) Uani 1 1 d U A .
C17 C -0.0766(15) 0.4095(14) -0.1912(14) 0.039(4) Uani 1 1 d U . .
C18 C -0.2022(13) 0.4978(12) -0.2110(10) 0.022(4) Uani 1 1 d U . .
C19 C 0.5535(15) 1.3425(15) 0.6644(14) 0.043(5) Uani 1 1 d U . .
C20 C 0.7115(17) 1.3082(15) 0.6543(13) 0.049(5) Uani 1 1 d U . .
C21 C 0.8733(16) 1.3110(14) 0.6167(15) 0.047(5) Uani 1 1 d U . .
C22 C 0.8310(14) 1.4342(12) 0.5541(12) 0.027(4) Uani 1 1 d U . .
C23 C 0.7247(14) 1.5296(11) 0.5165(12) 0.030(4) Uani 1 1 d U . .
C24 C 0.6075(15) 1.4517(13) 0.5882(13) 0.038(4) Uani 1 1 d U . .
C25 C 0.6706(17) 1.1316(15) 0.5063(15) 0.049(5) Uani 1 1 d U . .
C26 C 0.5086(15) 1.1840(12) 0.5048(11) 0.026(4) Uani 1 1 d U . .
C27 C 0.4079(14) 1.2911(13) 0.4805(11) 0.027(4) Uani 1 1 d U . .
C28 C 0.5390(15) 1.3488(11) 0.4109(11) 0.024(4) Uani 1 1 d U . .
C29 C 0.6987(15) 1.3696(13) 0.3684(11) 0.032(4) Uani 1 1 d U . .
C30 C 0.7280(15) 1.2529(13) 0.4393(12) 0.031(4) Uani 1 1 d U . .
C31 C 0.4518(17) 0.9799(14) 0.3846(13) 0.040(4) Uani 1 1 d U A .
C32 C 0.3437(15) 1.0746(11) 0.3525(10) 0.023(4) Uani 1 1 d U A .
C33 C 0.2959(16) 1.1996(13) 0.3046(12) 0.033(4) Uani 1 1 d U . .
C34 C 0.4565(15) 1.2184(11) 0.2540(11) 0.024(4) Uani 1 1 d U . .
C35 C 0.6205(15) 1.1797(14) 0.2393(12) 0.037(4) Uani 1 1 d U . .
C36 C 0.5721(15) 1.0716(12) 0.3157(13) 0.034(4) Uani 1 1 d U A .
C37 C 0.267(2) 1.059(2) 0.132(2) 0.048(6) Uani 0.5289(13) 1 d PDU A 1
C38 C 0.418(10) 1.090(7) 0.093(8) 0.049(6) Uani 0.5289(13) 1 d PDU A 1
C39 C 0.443(2) 0.957(2) 0.152(2) 0.040(7) Uani 0.5289(13) 1 d PDU A 1
C40 C 0.389(4) 0.842(3) 0.223(4) 0.040(6) Uani 0.5289(13) 1 d PDU A 1
C41 C 0.2443(19) 0.9019(19) 0.225(2) 0.029(5) Uani 0.5289(13) 1 d PDU A 1
C42 C 0.135(4) 0.989(6) 0.203(4) 0.037(6) Uani 0.5289(13) 1 d PDU A 1
C57 C 0.202(2) 0.978(2) 0.200(2) 0.036(6) Uani 0.4711(13) 1 d PDU A 2
C58 C 0.230(4) 0.858(4) 0.252(4) 0.030(5) Uani 0.4711(13) 1 d PDU A 2
C59 C 0.389(2) 0.890(2) 0.200(2) 0.039(6) Uani 0.4711(13) 1 d PDU A 2
C60 C 0.513(7) 0.966(8) 0.144(9) 0.042(7) Uani 0.4711(13) 1 d PDU A 2
C61 C 0.383(2) 1.053(3) 0.116(3) 0.049(6) Uani 0.4711(13) 1 d PDU A 2
C62 C 0.238(7) 1.100(5) 0.125(5) 0.047(6) Uani 0.4711(13) 1 d PDU A 2
O1 O 0.0271(8) 0.7676(8) 0.0996(7) 0.029(3) Uani 1 1 d DU A 1
O2 O 0.2048(11) 0.6455(9) 0.1167(9) 0.047(4) Uani 1 1 d DU A 1
O3 O 0.3613(9) 0.7657(9) 0.0340(8) 0.039(3) Uani 1 1 d DU A 1
O4 O 0.3980(12) 0.9302(11) -0.0642(10) 0.068(5) Uani 1 1 d DU A 1
O5 O 0.1838(11) 0.9787(8) -0.0477(8) 0.043(4) Uani 1 1 d DU A 1
O6 O -0.0310(11) 0.9310(10) 0.0255(9) 0.060(5) Uani 1 1 d DU A 1
O7 O -0.0725(11) 0.5394(10) -0.0053(9) 0.048(4) Uani 1 1 d U . .
O8 O -0.1427(13) 0.6933(10) -0.0815(9) 0.058(5) Uani 1 1 d U . .
O9 O -0.0691(14) 0.8648(12) -0.1708(11) 0.068(5) Uani 1 1 d U A .
O10 O 0.1462(12) 0.8202(9) -0.1986(8) 0.046(4) Uani 1 1 d U A .
O11 O 0.3001(12) 0.6781(11) -0.1574(9) 0.055(4) Uani 1 1 d U A .
O12 O 0.1563(11) 0.5698(8) -0.0696(7) 0.033(3) Uani 1 1 d U . .
O13 O -0.3199(11) 0.6366(9) -0.2513(8) 0.040(4) Uani 1 1 d U A .
O14 O -0.1101(10) 0.6929(9) -0.3334(8) 0.032(3) Uani 1 1 d U . .
O15 O 0.1224(10) 0.6612(9) -0.3380(7) 0.034(3) Uani 1 1 d U . .
O16 O 0.0827(10) 0.4882(8) -0.2509(7) 0.030(3) Uani 1 1 d U . .
O17 O -0.0638(11) 0.3601(9) -0.1733(9) 0.045(4) Uani 1 1 d U A .
O18 O -0.2511(9) 0.4772(8) -0.1823(7) 0.030(3) Uani 1 1 d U A .
O19 O 0.5007(11) 1.3212(10) 0.6893(10) 0.050(4) Uani 1 1 d U . .
O20 O 0.7096(11) 1.2651(10) 0.6895(9) 0.053(4) Uani 1 1 d U . .
O21 O 0.9175(11) 1.2799(10) 0.6199(10) 0.053(4) Uani 1 1 d U . .
O22 O 0.8879(10) 1.4548(8) 0.5335(8) 0.034(3) Uani 1 1 d U . .
O23 O 0.7250(10) 1.5721(8) 0.4868(8) 0.036(3) Uani 1 1 d U . .
O24 O 0.5570(10) 1.4812(9) 0.5844(8) 0.038(4) Uani 1 1 d U . .
O25 O 0.6977(11) 1.0889(10) 0.5210(10) 0.053(4) Uani 1 1 d U A .
O26 O 0.4695(10) 1.1488(8) 0.5317(7) 0.028(3) Uani 1 1 d U A .
O27 O 0.3583(9) 1.3096(9) 0.4976(8) 0.033(3) Uani 1 1 d U A .
O28 O 0.5086(10) 1.3899(8) 0.3881(7) 0.027(3) Uani 1 1 d U A .
O29 O 0.7303(10) 1.4103(8) 0.3418(8) 0.035(3) Uani 1 1 d U A .
O30 O 0.7870(10) 1.2441(9) 0.4324(8) 0.033(3) Uani 1 1 d U A .
O31 O 0.4459(11) 0.9342(9) 0.4108(9) 0.047(4) Uani 1 1 d U . .
O32 O 0.2915(10) 1.0541(7) 0.3769(7) 0.027(3) Uani 1 1 d U . .
O33 O 0.2462(11) 1.2267(9) 0.3058(8) 0.037(3) Uani 1 1 d U A .
O34 O 0.4549(10) 1.2603(8) 0.2257(7) 0.031(3) Uani 1 1 d U A .
O35 O 0.6779(10) 1.1966(10) 0.2214(8) 0.043(4) Uani 1 1 d U A .
O36 O 0.6320(10) 1.0490(8) 0.3225(8) 0.034(3) Uani 1 1 d U . .
O37 O 0.239(4) 1.104(3) 0.114(3) 0.047(6) Uani 0.5289(13) 1 d PDU A 1
O38 O 0.460(2) 1.1183(17) 0.0642(15) 0.050(6) Uani 0.5289(13) 1 d PDU A 1
O39 O 0.511(4) 0.954(5) 0.146(5) 0.042(7) Uani 0.5289(13) 1 d PDU A 1
O40 O 0.4092(19) 0.7944(14) 0.2386(16) 0.043(6) Uani 0.5289(13) 1 d PDU A 1
O41 O 0.207(2) 0.865(2) 0.254(2) 0.030(5) Uani 0.5289(13) 1 d PDU A 1
O42 O 0.0765(16) 0.9980(17) 0.2182(14) 0.037(6) Uani 0.5289(13) 1 d PDU A 1
O57 O 0.138(3) 0.980(4) 0.213(3) 0.037(6) Uani 0.4711(13) 1 d PDU A 2
O58 O 0.1908(19) 0.8205(16) 0.2782(15) 0.031(5) Uani 0.4711(13) 1 d PDU A 2
O59 O 0.417(3) 0.844(2) 0.215(3) 0.040(6) Uani 0.4711(13) 1 d PDU A 2
O60 O 0.5769(16) 0.964(2) 0.1336(18) 0.045(7) Uani 0.4711(13) 1 d PDU A 2
O61 O 0.421(7) 1.088(5) 0.086(6) 0.049(6) Uani 0.4711(13) 1 d PDU A 2
O62 O 0.211(2) 1.1451(17) 0.1110(19) 0.048(6) Uani 0.4711(13) 1 d PDU A 2
Ru1 Ru 0.79950(11) 0.71523(9) 0.34900(9) 0.0217(4) Uani 1 1 d . . .
N1 N 0.9233(12) 0.8043(10) 0.3594(10) 0.033(3) Uani 1 1 d U . .
N2 N 0.8016(11) 0.6640(10) 0.2560(9) 0.025(3) Uani 1 1 d U . .
N3 N 0.6792(11) 0.6048(10) 0.3036(9) 0.026(3) Uani 1 1 d U . .
N4 N 0.8709(11) 0.6653(10) 0.4075(9) 0.027(3) Uani 1 1 d U . .
N5 N 0.8097(11) 0.7721(10) 0.4459(9) 0.029(3) Uani 1 1 d U . .
N6 N 0.7272(12) 0.7845(10) 0.3315(10) 0.035(3) Uani 1 1 d U . .
C101 C 0.9826(15) 0.8715(13) 0.4138(13) 0.039(3) Uani 1 1 d U . .
H101 H 0.9673 0.8857 0.4534 0.047 Uiso 1 1 calc R . .
C102 C 1.0672(16) 0.9235(14) 0.4169(14) 0.042(3) Uani 1 1 d U . .
H102 H 1.1125 0.9692 0.4592 0.050 Uiso 1 1 calc R . .
C103 C 1.0827(16) 0.9052(14) 0.3546(13) 0.042(3) Uani 1 1 d U . .
H103 H 1.1368 0.9423 0.3529 0.051 Uiso 1 1 calc R . .
C104 C 1.0211(15) 0.8348(13) 0.2960(13) 0.040(3) Uani 1 1 d U . .
H104 H 1.0333 0.8219 0.2546 0.048 Uiso 1 1 calc R . .
C105 C 0.9414(15) 0.7832(13) 0.2984(12) 0.035(2) Uani 1 1 d U . .
C106 C 0.8738(14) 0.7048(13) 0.2403(12) 0.031(2) Uani 1 1 d U . .
C107 C 0.8800(15) 0.6691(12) 0.1770(11) 0.030(2) Uani 1 1 d U . .
H107 H 0.9300 0.6976 0.1661 0.036 Uiso 1 1 calc R . .
C108 C 0.8106(14) 0.5898(13) 0.1294(12) 0.031(2) Uani 1 1 d U . .
H108 H 0.8125 0.5637 0.0857 0.037 Uiso 1 1 calc R . .
C109 C 0.7410(14) 0.5521(13) 0.1481(11) 0.028(2) Uani 1 1 d U . .
H109 H 0.6955 0.4979 0.1173 0.034 Uiso 1 1 calc R . .
C110 C 0.7331(14) 0.5892(12) 0.2101(11) 0.027(2) Uani 1 1 d U . .
C111 C 0.6665(14) 0.5543(12) 0.2396(11) 0.027(2) Uani 1 1 d U . .
C112 C 0.5918(14) 0.4762(12) 0.2029(12) 0.030(2) Uani 1 1 d U . .
H112 H 0.5835 0.4422 0.1579 0.036 Uiso 1 1 calc R . .
C113 C 0.5297(14) 0.4487(13) 0.2333(12) 0.030(3) Uani 1 1 d U . .
H113 H 0.4787 0.3956 0.2089 0.037 Uiso 1 1 calc R . .
C114 C 0.5423(14) 0.5000(12) 0.3006(11) 0.030(3) Uani 1 1 d U . .
H114 H 0.5008 0.4830 0.3225 0.036 Uiso 1 1 calc R . .
C115 C 0.6206(14) 0.5783(12) 0.3332(12) 0.028(3) Uani 1 1 d U . .
H115 H 0.6317 0.6137 0.3786 0.033 Uiso 1 1 calc R . .
C116 C 0.8916(13) 0.6030(12) 0.3818(11) 0.026(3) Uani 1 1 d U . .
H116 H 0.8712 0.5776 0.3320 0.031 Uiso 1 1 calc R . .
C117 C 0.9387(14) 0.5754(12) 0.4225(11) 0.028(3) Uani 1 1 d U . .
H117 H 0.9526 0.5320 0.4024 0.033 Uiso 1 1 calc R . .
C118 C 0.9669(14) 0.6110(12) 0.4945(11) 0.028(2) Uani 1 1 d U . .
H118 H 1.0029 0.5943 0.5255 0.033 Uiso 1 1 calc R . .
C119 C 0.9423(14) 0.6701(12) 0.5200(12) 0.027(2) Uani 1 1 d U . .
H119 H 0.9587 0.6920 0.5696 0.033 Uiso 1 1 calc R . .
C120 C 0.8947(14) 0.7010(12) 0.4786(11) 0.026(2) Uani 1 1 d U . .
C121 C 0.8606(14) 0.7594(12) 0.4998(11) 0.027(2) Uani 1 1 d U . .
C122 C 0.8759(14) 0.8045(12) 0.5671(12) 0.028(2) Uani 1 1 d U . .
H122 H 0.9133 0.7983 0.6062 0.034 Uiso 1 1 calc R . .
C123 C 0.8364(14) 0.8604(12) 0.5786(12) 0.030(2) Uani 1 1 d U . .
H123 H 0.8461 0.8909 0.6253 0.036 Uiso 1 1 calc R . .
C124 C 0.7830(14) 0.8706(12) 0.5209(12) 0.031(2) Uani 1 1 d U . .
H124 H 0.7562 0.9079 0.5286 0.037 Uiso 1 1 calc R . .
C125 C 0.7689(14) 0.8273(12) 0.4532(12) 0.031(2) Uani 1 1 d U . .
C126 C 0.7191(15) 0.8285(13) 0.3865(12) 0.033(2) Uani 1 1 d U . .
C127 C 0.6754(15) 0.8779(13) 0.3869(13) 0.036(3) Uani 1 1 d U . .
H127 H 0.6752 0.9108 0.4289 0.043 Uiso 1 1 calc R . .
C128 C 0.6303(15) 0.8763(13) 0.3198(13) 0.039(3) Uani 1 1 d U . .
H128 H 0.5975 0.9090 0.3161 0.047 Uiso 1 1 calc R . .
C129 C 0.6316(15) 0.8308(13) 0.2609(14) 0.041(3) Uani 1 1 d U . .
H129 H 0.5989 0.8301 0.2162 0.049 Uiso 1 1 calc R . .
C130 C 0.6836(15) 0.7828(13) 0.2665(13) 0.040(3) Uani 1 1 d U . .
H130 H 0.6872 0.7509 0.2258 0.048 Uiso 1 1 calc RD . .
O200 O 0.604(3) 0.391(3) -0.117(3) 0.076(9) Uiso 0.382(12) 1 d PDU B 1
C201 C 0.597(3) 0.449(3) -0.082(3) 0.071(8) Uiso 0.382(12) 1 d PDU B 1
H201 H 0.6329 0.5041 -0.0734 0.086 Uiso 0.382(12) 1 calc PR B 1
N202 N 0.529(2) 0.422(3) -0.057(2) 0.070(7) Uiso 0.382(12) 1 d PDU B 1
C203 C 0.549(4) 0.401(4) 0.005(2) 0.052(7) Uiso 0.382(12) 1 d PDU B 1
H20A H 0.5051 0.3447 -0.0074 0.078 Uiso 0.382(12) 1 calc PR B 1
H20B H 0.5416 0.4383 0.0426 0.078 Uiso 0.382(12) 1 calc PR B 1
H20C H 0.6134 0.4073 0.0221 0.078 Uiso 0.382(12) 1 calc PR B 1
C204 C 0.430(2) 0.389(2) -0.103(3) 0.073(9) Uiso 0.382(12) 1 d PDU B 1
H20D H 0.3923 0.3467 -0.0903 0.109 Uiso 0.382(12) 1 calc PR B 1
H20E H 0.4199 0.3640 -0.1527 0.109 Uiso 0.382(12) 1 calc PR B 1
H20F H 0.4098 0.4326 -0.0973 0.109 Uiso 0.382(12) 1 calc PR B 1
O210 O 0.536(3) 0.3887(17) 0.034(2) 0.040(7) Uiso 0.342(13) 1 d PDU C 2
C211 C 0.509(4) 0.3188(18) -0.005(2) 0.041(7) Uiso 0.342(13) 1 d PDU C 2
H211 H 0.5243 0.3089 -0.0451 0.050 Uiso 0.342(13) 1 calc PR C 2
N212 N 0.457(3) 0.2526(16) 0.0055(16) 0.040(7) Uiso 0.342(13) 1 d PDU C 2
C213 C 0.428(3) 0.2624(19) 0.065(2) 0.039(8) Uiso 0.342(13) 1 d PDU C 2
H21A H 0.3887 0.2084 0.0616 0.059 Uiso 0.342(13) 1 calc PR C 2
H21B H 0.3912 0.2942 0.0619 0.059 Uiso 0.342(13) 1 calc PR C 2
H21C H 0.4832 0.2911 0.1095 0.059 Uiso 0.342(13) 1 calc PR C 2
C214 C 0.405(3) 0.1711(17) -0.0522(13) 0.042(8) Uiso 0.342(13) 1 d PDU C 2
H21D H 0.3699 0.1320 -0.0358 0.063 Uiso 0.342(13) 1 calc PR C 2
H21E H 0.4486 0.1537 -0.0667 0.063 Uiso 0.342(13) 1 calc PR C 2
H21F H 0.3604 0.1731 -0.0926 0.063 Uiso 0.342(13) 1 calc PR C 2
O220 O 0.230(4) 0.201(3) -0.164(2) 0.046(11) Uiso 0.278(13) 1 d PDU D 3
C221 C 0.281(4) 0.258(3) -0.108(3) 0.048(11) Uiso 0.278(13) 1 d PDU D 3
H221 H 0.3412 0.2951 -0.1011 0.057 Uiso 0.278(13) 1 calc PR D 3
N222 N 0.252(4) 0.267(2) -0.053(3) 0.049(11) Uiso 0.278(13) 1 d PDU D 3
C223 C 0.191(5) 0.197(3) -0.044(3) 0.049(12) Uiso 0.278(13) 1 d PDU D 3
H22A H 0.1863 0.2170 0.0017 0.073 Uiso 0.278(13) 1 calc PR D 3
H22B H 0.2173 0.1579 -0.0443 0.073 Uiso 0.278(13) 1 calc PR D 3
H22C H 0.1283 0.1712 -0.0823 0.073 Uiso 0.278(13) 1 calc PR D 3
C224 C 0.278(6) 0.348(3) -0.002(3) 0.048(12) Uiso 0.278(13) 1 d PDU D 3
H22D H 0.2555 0.3416 0.0351 0.072 Uiso 0.278(13) 1 calc PR D 3
H22E H 0.2490 0.3764 -0.0261 0.072 Uiso 0.278(13) 1 calc PR D 3
H22F H 0.3462 0.3792 0.0194 0.072 Uiso 0.278(13) 1 calc PR D 3
O300 O 0.0976(19) 0.9872(15) 0.5777(12) 0.114(7) Uiso 1 1 d DU . .
C301 C 0.109(3) 1.0046(19) 0.6389(13) 0.123(7) Uiso 1 1 d DU . .
H301 H 0.0946 1.0470 0.6608 0.148 Uiso 1 1 calc R . .
N302 N 0.142(2) 0.9651(15) 0.6777(12) 0.123(7) Uiso 1 1 d DU . .
C303 C 0.140(3) 0.8858(15) 0.6456(14) 0.125(8) Uiso 1 1 d DU . .
H30A H 0.1643 0.8678 0.6829 0.188 Uiso 1 1 calc R . .
H30B H 0.1792 0.8906 0.6186 0.188 Uiso 1 1 calc R . .
H30C H 0.0753 0.8457 0.6139 0.188 Uiso 1 1 calc R . .
C304 C 0.167(3) 0.994(2) 0.7545(11) 0.137(8) Uiso 1 1 d DU . .
H30D H 0.1845 0.9560 0.7724 0.206 Uiso 1 1 calc R . .
H30E H 0.1128 0.9964 0.7639 0.206 Uiso 1 1 calc R . .
H30F H 0.2197 1.0485 0.7782 0.206 Uiso 1 1 calc R . .

loop_
_atom_site_aniso_label
_atom_site_aniso_U_11
_atom_site_aniso_U_22
_atom_site_aniso_U_33
_atom_site_aniso_U_23
_atom_site_aniso_U_13
_atom_site_aniso_U_12
Pt1 0.0217(4) 0.0210(4) 0.0102(4) 0.0044(3) 0.0028(4) 0.0027(3)
Pt2 0.0259(5) 0.0214(4) 0.0086(4) 0.0045(3) 0.0004(4) 0.0035(4)
Pt3 0.0277(5) 0.0231(4) 0.0100(4) 0.0017(4) 0.0052(4) -0.0017(4)
Pt1A 0.023(2) 0.021(2) 0.009(2) 0.004(2) 0.003(2) 0.004(2)
Pt2A 0.027(3) 0.020(3) 0.012(3) 0.001(3) 0.005(3) 0.000(3)
Pt3A 0.028(3) 0.024(3) 0.011(3) -0.001(3) 0.007(3) -0.002(3)
Pt4 0.0261(4) 0.0220(4) 0.0134(4) 0.0046(3) 0.0051(4) 0.0023(3)
Pt5 0.0372(5) 0.0231(4) 0.0154(5) 0.0031(4) -0.0063(4) 0.0080(4)
Pt6 0.0305(5) 0.0215(4) 0.0100(4) 0.0066(3) 0.0047(4) 0.0015(3)
Pt7 0.0273(4) 0.0362(5) 0.0226(5) 0.0169(4) 0.0121(4) 0.0148(4)
Pt8 0.0226(4) 0.0278(4) 0.0127(4) 0.0077(3) 0.0057(3) 0.0080(3)
Pt9 0.0274(4) 0.0268(4) 0.0210(5) 0.0117(4) 0.0086(4) 0.0098(4)
Pt10 0.0243(4) 0.0290(4) 0.0170(4) 0.0099(4) 0.0045(4) 0.0004(4)
Pt11 0.0257(4) 0.0250(4) 0.0192(5) 0.0106(4) 0.0017(4) 0.0073(4)
Pt12 0.0221(4) 0.0204(4) 0.0178(4) 0.0086(3) 0.0067(4) 0.0066(3)
Pt13 0.0175(4) 0.0193(4) 0.0128(4) 0.0073(3) 0.0029(3) 0.0029(3)
Pt14 0.0170(4) 0.0180(4) 0.0100(4) 0.0054(3) 0.0037(3) 0.0021(3)
Pt15 0.0179(4) 0.0172(4) 0.0101(4) 0.0047(3) 0.0043(3) 0.0002(3)
Pt16 0.0160(4) 0.0162(4) 0.0109(4) 0.0070(3) 0.0044(3) 0.0016(3)
Pt17 0.0201(4) 0.0151(4) 0.0100(4) 0.0045(3) 0.0025(3) 0.0018(3)
Pt18 0.0207(4) 0.0166(4) 0.0117(4) 0.0044(3) 0.0073(3) -0.0024(3)
Pt19 0.0175(7) 0.0190(7) 0.0081(8) 0.0040(6) 0.0028(6) 0.0015(6)
Pt20 0.0243(8) 0.0200(7) 0.0107(8) 0.0022(6) 0.0065(6) -0.0026(6)
Pt21 0.0162(7) 0.0189(7) 0.0111(7) 0.0025(6) 0.0061(6) 0.0017(6)
Pt29 0.0254(8) 0.0185(8) 0.0109(8) 0.0024(7) -0.0029(7) 0.0027(7)
Pt30 0.0191(9) 0.0172(8) 0.0127(8) 0.0041(7) 0.0021(7) 0.0027(7)
Pt31 0.0240(9) 0.0204(9) 0.0139(9) 0.0031(7) 0.0046(7) 0.0010(7)
C1 0.028(8) 0.030(7) 0.016(8) 0.010(6) 0.014(6) 0.017(7)
C2 0.033(8) 0.051(10) 0.043(9) 0.038(8) 0.016(8) 0.028(8)
C3 0.036(5) 0.039(5) 0.037(5) 0.013(3) 0.016(3) 0.016(3)
C4 0.065(6) 0.065(6) 0.063(6) 0.025(3) 0.028(3) 0.026(3)
C5 0.042(5) 0.042(5) 0.040(5) 0.017(3) 0.017(3) 0.017(3)
C6 0.065(12) 0.046(10) 0.047(10) 0.014(9) 0.002(9) 0.039(9)
C7 0.040(9) 0.044(9) 0.035(10) 0.024(8) 0.021(8) 0.004(8)
C8 0.074(12) 0.035(8) 0.049(10) 0.007(8) 0.027(10) 0.038(9)
C9 0.068(6) 0.066(6) 0.067(6) 0.028(3) 0.025(3) 0.030(3)
C10 0.054(10) 0.033(9) 0.028(9) 0.007(7) 0.003(8) 0.016(8)
C11 0.046(10) 0.070(10) 0.045(10) 0.027(9) 0.034(9) 0.024(9)
C12 0.046(9) 0.027(8) 0.016(7) 0.011(6) 0.021(7) 0.019(7)
C13 0.037(9) 0.043(9) 0.035(9) 0.022(8) 0.018(8) 0.019(7)
C14 0.044(8) 0.038(8) 0.037(9) 0.026(7) 0.033(7) 0.030(7)
C15 0.025(8) 0.049(9) 0.015(8) 0.013(7) 0.008(7) 0.012(7)
C16 0.033(8) 0.025(7) 0.021(7) 0.006(6) 0.014(7) 0.014(6)
C17 0.031(8) 0.038(9) 0.065(11) 0.032(8) 0.020(8) 0.024(7)
C18 0.016(7) 0.039(8) 0.010(7) 0.014(6) 0.004(6) 0.007(6)
C19 0.025(9) 0.058(10) 0.057(11) 0.042(9) 0.020(8) 0.014(8)
C20 0.033(8) 0.050(10) 0.036(10) 0.019(8) 0.003(8) -0.005(8)
C21 0.033(9) 0.042(9) 0.080(12) 0.039(9) 0.016(9) 0.025(7)
C22 0.019(8) 0.018(7) 0.038(9) 0.002(7) 0.008(7) 0.012(6)
C23 0.026(7) 0.015(7) 0.044(9) 0.018(6) 0.000(7) 0.009(6)
C24 0.024(8) 0.033(8) 0.039(9) 0.001(7) 0.013(8) 0.003(6)
C25 0.037(9) 0.043(10) 0.070(11) 0.038(9) 0.016(9) 0.015(8)
C26 0.036(8) 0.027(8) 0.021(8) 0.017(6) 0.013(7) 0.015(7)
C27 0.025(8) 0.041(8) 0.018(8) 0.013(7) 0.017(6) 0.010(7)
C28 0.046(8) 0.020(7) 0.021(7) 0.016(6) 0.025(7) 0.019(6)
C29 0.031(8) 0.033(8) 0.020(8) 0.010(7) 0.013(7) 0.000(7)
C30 0.034(8) 0.041(8) 0.026(8) 0.018(7) 0.023(7) 0.015(7)
C31 0.042(5) 0.039(5) 0.040(5) 0.020(3) 0.016(3) 0.016(3)
C32 0.038(8) 0.011(7) 0.017(8) -0.001(6) 0.016(7) 0.007(6)
C33 0.043(9) 0.035(8) 0.028(8) 0.013(7) 0.014(7) 0.025(7)
C34 0.045(8) 0.018(7) 0.018(8) 0.010(6) 0.013(7) 0.019(7)
C35 0.030(9) 0.050(9) 0.031(9) 0.021(8) 0.019(7) 0.005(8)
C36 0.035(8) 0.021(7) 0.046(9) 0.013(7) 0.027(8) 0.003(6)
C37 0.047(7) 0.048(7) 0.046(7) 0.018(5) 0.018(4) 0.019(5)
C38 0.032(12) 0.055(13) 0.035(17) 0.005(10) 0.010(9) 0.003(10)
C39 0.022(9) 0.055(17) 0.034(10) 0.009(12) 0.015(8) 0.009(11)
C40 0.028(13) 0.055(14) 0.036(12) 0.023(9) 0.015(10) 0.011(11)
C41 0.036(14) 0.034(11) 0.024(10) 0.013(8) 0.014(10) 0.018(10)
C42 0.051(11) 0.050(12) 0.017(12) 0.014(9) 0.017(9) 0.027(9)
C57 0.051(11) 0.050(12) 0.016(13) 0.014(9) 0.017(9) 0.027(9)
C58 0.036(14) 0.033(11) 0.024(10) 0.013(8) 0.014(10) 0.018(10)
C59 0.028(13) 0.054(14) 0.035(12) 0.024(9) 0.016(10) 0.012(11)
C60 0.022(9) 0.056(17) 0.035(10) 0.009(12) 0.014(8) 0.009(10)
C61 0.032(12) 0.054(13) 0.035(17) 0.006(10) 0.009(9) 0.003(10)
C62 0.046(6) 0.047(6) 0.046(7) 0.018(4) 0.019(3) 0.020(4)
O1 0.031(7) 0.033(7) 0.019(7) 0.009(6) 0.009(6) 0.011(6)
O2 0.045(8) 0.056(9) 0.047(9) 0.031(7) 0.019(7) 0.022(7)
O3 0.035(6) 0.041(6) 0.037(6) 0.012(5) 0.011(5) 0.017(5)
O4 0.067(5) 0.069(5) 0.066(5) 0.025(3) 0.031(3) 0.025(3)
O5 0.044(4) 0.043(4) 0.041(4) 0.016(3) 0.018(3) 0.016(3)
O6 0.070(11) 0.049(9) 0.048(10) 0.012(8) 0.003(9) 0.035(8)
O7 0.044(9) 0.051(9) 0.038(9) 0.020(7) 0.020(7) 0.004(7)
O8 0.078(12) 0.041(8) 0.051(10) 0.009(7) 0.020(9) 0.033(9)
O9 0.069(5) 0.067(5) 0.068(5) 0.028(3) 0.022(3) 0.032(3)
O10 0.056(9) 0.033(8) 0.030(8) 0.007(6) 0.005(7) 0.014(7)
O11 0.050(10) 0.072(10) 0.052(10) 0.025(8) 0.031(8) 0.025(8)
O12 0.051(8) 0.026(7) 0.025(7) 0.011(6) 0.018(7) 0.019(6)
O13 0.040(8) 0.044(8) 0.039(8) 0.020(7) 0.018(7) 0.017(7)
O14 0.042(7) 0.039(8) 0.040(8) 0.023(6) 0.031(7) 0.030(7)
O15 0.028(8) 0.050(8) 0.015(7) 0.013(6) 0.009(6) 0.009(7)
O16 0.036(7) 0.027(7) 0.024(7) 0.009(6) 0.009(6) 0.015(6)
O17 0.038(8) 0.040(8) 0.068(10) 0.031(8) 0.023(8) 0.020(7)
O18 0.018(7) 0.040(7) 0.018(7) 0.011(6) 0.003(5) 0.003(6)
O19 0.029(8) 0.061(9) 0.063(11) 0.040(8) 0.017(7) 0.015(7)
O20 0.036(8) 0.050(9) 0.039(9) 0.023(7) 0.000(7) -0.009(7)
O21 0.035(8) 0.045(9) 0.084(12) 0.036(8) 0.012(8) 0.024(7)
O22 0.021(7) 0.024(7) 0.041(8) 0.003(6) 0.007(6) 0.003(6)
O23 0.030(7) 0.020(7) 0.048(9) 0.013(6) 0.003(6) 0.009(6)
O24 0.027(8) 0.034(8) 0.040(8) 0.006(7) 0.014(7) 0.003(6)
O25 0.039(9) 0.047(9) 0.072(11) 0.036(8) 0.016(8) 0.015(7)
O26 0.041(8) 0.027(7) 0.021(7) 0.022(6) 0.012(6) 0.013(6)
O27 0.022(7) 0.047(8) 0.027(7) 0.012(6) 0.014(6) 0.010(6)
O28 0.047(8) 0.025(7) 0.022(7) 0.020(5) 0.018(6) 0.019(6)
O29 0.037(8) 0.031(7) 0.025(8) 0.012(6) 0.013(6) 0.001(6)
O30 0.031(8) 0.043(7) 0.029(7) 0.015(6) 0.022(6) 0.013(6)
O31 0.049(6) 0.043(6) 0.045(6) 0.028(5) 0.015(5) 0.011(5)
O32 0.034(8) 0.014(6) 0.025(7) -0.002(5) 0.017(6) 0.006(6)
O33 0.044(8) 0.040(8) 0.031(8) 0.011(7) 0.014(7) 0.026(6)
O34 0.048(8) 0.022(7) 0.023(7) 0.013(5) 0.012(6) 0.015(6)
O35 0.032(8) 0.056(8) 0.034(8) 0.016(7) 0.022(7) 0.006(7)
O36 0.031(8) 0.025(7) 0.045(8) 0.011(6) 0.024(7) 0.004(6)
O37 0.046(7) 0.048(7) 0.046(7) 0.017(5) 0.018(5) 0.020(5)
O38 0.033(12) 0.056(13) 0.036(17) 0.006(10) 0.009(9) 0.003(10)
O39 0.022(9) 0.056(17) 0.035(10) 0.009(12) 0.014(8) 0.009(10)
O40 0.030(13) 0.057(14) 0.039(12) 0.022(9) 0.014(10) 0.012(11)
O41 0.037(14) 0.033(11) 0.023(10) 0.013(7) 0.015(9) 0.017(10)
O42 0.050(11) 0.051(12) 0.018(12) 0.013(9) 0.018(9) 0.028(9)
O57 0.051(11) 0.050(12) 0.017(12) 0.013(9) 0.018(9) 0.027(9)
O58 0.038(13) 0.034(11) 0.025(10) 0.014(8) 0.014(9) 0.018(10)
O59 0.029(13) 0.055(14) 0.037(12) 0.023(9) 0.014(10) 0.012(11)
O60 0.024(9) 0.058(17) 0.037(11) 0.008(12) 0.013(9) 0.007(11)
O61 0.032(12) 0.055(13) 0.035(17) 0.006(10) 0.010(9) 0.003(10)
O62 0.046(7) 0.050(7) 0.047(8) 0.016(6) 0.017(6) 0.021(6)
Ru1 0.0237(9) 0.0222(8) 0.0271(10) 0.0156(8) 0.0172(8) 0.0087(7)
N1 0.030(5) 0.033(5) 0.043(5) 0.021(4) 0.024(4) 0.008(4)
N2 0.027(4) 0.032(4) 0.031(5) 0.026(4) 0.020(4) 0.015(4)
N3 0.027(5) 0.032(5) 0.029(5) 0.022(4) 0.021(4) 0.010(4)
N4 0.027(5) 0.028(5) 0.026(5) 0.011(4) 0.017(4) 0.008(4)
N5 0.029(4) 0.031(4) 0.032(5) 0.015(4) 0.024(4) 0.007(4)
N6 0.031(5) 0.033(5) 0.043(5) 0.018(4) 0.019(4) 0.010(4)
C101 0.033(5) 0.036(5) 0.046(5) 0.019(4) 0.022(5) 0.006(4)
C102 0.035(5) 0.038(5) 0.047(5) 0.018(4) 0.021(4) 0.005(4)
C103 0.035(5) 0.039(5) 0.047(5) 0.018(4) 0.022(4) 0.004(4)
C104 0.034(4) 0.038(4) 0.044(5) 0.019(4) 0.023(4) 0.005(4)
C105 0.032(4) 0.036(4) 0.041(4) 0.021(4) 0.023(4) 0.008(3)
C106 0.030(4) 0.035(4) 0.037(4) 0.023(3) 0.022(4) 0.012(3)
C107 0.031(4) 0.035(4) 0.035(4) 0.024(4) 0.020(4) 0.014(3)
C108 0.032(4) 0.037(4) 0.034(4) 0.023(4) 0.020(4) 0.014(4)
C109 0.030(4) 0.035(4) 0.033(4) 0.023(4) 0.020(4) 0.015(3)
C110 0.029(4) 0.033(4) 0.032(4) 0.024(3) 0.020(3) 0.014(3)
C111 0.028(4) 0.034(4) 0.031(4) 0.022(3) 0.021(4) 0.011(3)
C112 0.030(4) 0.034(4) 0.032(4) 0.021(4) 0.020(4) 0.009(4)
C113 0.030(4) 0.034(4) 0.032(5) 0.021(4) 0.019(4) 0.007(4)
C114 0.030(4) 0.033(5) 0.031(5) 0.022(4) 0.020(4) 0.007(4)
C115 0.028(5) 0.033(5) 0.030(5) 0.022(4) 0.021(4) 0.008(4)
C116 0.026(5) 0.028(5) 0.027(5) 0.009(4) 0.015(4) 0.012(4)
C117 0.027(4) 0.029(4) 0.028(5) 0.011(4) 0.013(4) 0.011(4)
C118 0.027(4) 0.029(4) 0.028(5) 0.012(4) 0.014(4) 0.010(4)
C119 0.027(4) 0.029(4) 0.028(4) 0.013(4) 0.016(4) 0.009(4)
C120 0.027(4) 0.028(4) 0.028(4) 0.013(3) 0.019(4) 0.008(3)
C121 0.028(4) 0.029(4) 0.030(4) 0.014(3) 0.022(3) 0.008(3)
C122 0.029(4) 0.029(4) 0.032(4) 0.014(4) 0.024(4) 0.007(3)
C123 0.031(4) 0.029(4) 0.034(4) 0.014(4) 0.026(4) 0.006(4)
C124 0.031(4) 0.030(4) 0.036(4) 0.014(4) 0.025(4) 0.007(4)
C125 0.031(4) 0.031(4) 0.037(4) 0.015(4) 0.024(4) 0.008(3)
C126 0.030(4) 0.032(4) 0.040(4) 0.016(4) 0.022(4) 0.010(3)
C127 0.031(4) 0.034(4) 0.043(5) 0.017(4) 0.019(4) 0.010(4)
C128 0.033(5) 0.036(5) 0.045(5) 0.018(4) 0.017(4) 0.010(4)
C129 0.034(5) 0.038(5) 0.046(5) 0.019(4) 0.016(4) 0.009(4)
C130 0.034(5) 0.037(5) 0.045(5) 0.019(5) 0.016(5) 0.008(4)

loop_
_atom_type_symbol
_atom_type_description
_atom_type_scat_dispersion_real
_atom_type_scat_dispersion_imag
_atom_type_scat_source
C C 0.0033 0.0016 'International Tables Vol C Tables 4.2.6.8 and 6.1.1.4'
H H 0.0000 0.0000 'International Tables Vol C Tables 4.2.6.8 and 6.1.1.4'
N N 0.0061 0.0033 'International Tables Vol C Tables 4.2.6.8 and 6.1.1.4'
O O 0.0106 0.0060 'International Tables Vol C Tables 4.2.6.8 and 6.1.1.4'
Ru Ru -1.2594 0.8363 'International Tables Vol C Tables 4.2.6.8 and 6.1.1.4'
Pt Pt -1.7033 8.3905 'International Tables Vol C Tables 4.2.6.8 and 6.1.1.4'

loop_
_geom_angle_atom_site_label_1
_geom_angle_atom_site_label_2
_geom_angle_atom_site_label_3
_geom_angle
_geom_angle_site_symmetry_1
_geom_angle_site_symmetry_3
_geom_angle_publ_flag
C2 Pt1 C1 104.8(7) . . ?
C2 Pt1 C3 96.6(7) . . ?
C1 Pt1 C3 158.4(4) . . ?
C2 Pt1 Pt2 153.9(7) . . ?
C1 Pt1 Pt2 49.3(3) . . ?
C3 Pt1 Pt2 109.2(3) . . ?
C2 Pt1 Pt3 145.7(7) . . ?
C1 Pt1 Pt3 109.4(3) . . ?
C3 Pt1 Pt3 49.1(3) . . ?
Pt2 Pt1 Pt3 60.14(4) . . ?
C2 Pt1 Pt21 94.9(7) . . ?
C1 Pt1 Pt21 100.1(5) . . ?
C3 Pt1 Pt21 80.7(7) . . ?
Pt2 Pt1 Pt21 92.62(4) . . ?
Pt3 Pt1 Pt21 82.67(5) . . ?
C2 Pt1 Pt4 90.1(7) . . ?
C1 Pt1 Pt4 74.4(5) . . ?
C3 Pt1 Pt4 103.0(7) . . ?
Pt2 Pt1 Pt4 81.11(4) . . ?
Pt3 Pt1 Pt4 95.63(4) . . ?
Pt21 Pt1 Pt4 173.47(4) . . ?
C6 Pt2 C5 103.7(10) . . ?
C6 Pt2 C1 98.5(9) . . ?
C5 Pt2 C1 157.5(4) . . ?
C6 Pt2 Pt1 147.4(9) . . ?
C5 Pt2 Pt1 108.7(3) . . ?
C1 Pt2 Pt1 49.0(2) . . ?
C6 Pt2 Pt3 152.5(9) . . ?
C5 Pt2 Pt3 48.8(3) . . ?
C1 Pt2 Pt3 109.0(3) . . ?
Pt1 Pt2 Pt3 60.00(3) . . ?
C6 Pt2 Pt19 91.7(8) . . ?
C5 Pt2 Pt19 102.3(8) . . ?
C1 Pt2 Pt19 80.3(5) . . ?
Pt1 Pt2 Pt19 83.99(4) . . ?
Pt3 Pt2 Pt19 94.52(4) . . ?
C6 Pt2 Pt5 93.3(8) . . ?
C5 Pt2 Pt5 75.0(8) . . ?
C1 Pt2 Pt5 100.4(5) . . ?
Pt1 Pt2 Pt5 92.56(4) . . ?
Pt3 Pt2 Pt5 80.29(4) . . ?
Pt19 Pt2 Pt5 174.73(5) . . ?
C4 Pt3 C5 101.5(10) . . ?
C4 Pt3 C3 100.7(10) . . ?
C5 Pt3 C3 157.4(4) . . ?
C4 Pt3 Pt1 149.8(9) . . ?
C5 Pt3 Pt1 108.5(3) . . ?
C3 Pt3 Pt1 49.2(3) . . ?
C4 Pt3 Pt2 150.1(9) . . ?
C5 Pt3 Pt2 48.7(3) . . ?
C3 Pt3 Pt2 109.0(3) . . ?
Pt1 Pt3 Pt2 59.85(3) . . ?
C4 Pt3 Pt20 95.1(9) . . ?
C5 Pt3 Pt20 80.0(8) . . ?
C3 Pt3 Pt20 102.2(7) . . ?
Pt1 Pt3 Pt20 93.80(5) . . ?
Pt2 Pt3 Pt20 82.05(4) . . ?
C4 Pt3 Pt6 92.5(9) . . ?
C5 Pt3 Pt6 101.9(8) . . ?
C3 Pt3 Pt6 72.9(7) . . ?
Pt1 Pt3 Pt6 77.91(4) . . ?
Pt2 Pt3 Pt6 93.12(4) . . ?
Pt20 Pt3 Pt6 171.69(5) . . ?
Pt3A Pt1A Pt2A 59.4(5) . . ?
Pt3A Pt1A Pt4 105.5(7) . . ?
Pt2A Pt1A Pt4 90.9(6) . . ?
Pt3A Pt1A Pt30 99.6(6) . . ?
Pt2A Pt1A Pt30 85.5(6) . . ?
Pt4 Pt1A Pt30 148.3(6) . . ?
Pt3A Pt2A Pt1A 59.8(5) . . ?
Pt3A Pt2A Pt6 81.9(6) . . ?
Pt1A Pt2A Pt6 83.2(6) . . ?
Pt3A Pt2A Pt31 82.4(6) . . ?
Pt1A Pt2A Pt31 88.7(6) . . ?
Pt6 Pt2A Pt31 164.3(6) . . ?
Pt2A Pt3A Pt1A 60.8(5) . . ?
Pt2A Pt3A Pt29 92.4(7) . . ?
Pt1A Pt3A Pt29 74.9(6) . . ?
C7 Pt4 C8 98.8(11) . . ?
C7 Pt4 C12 103.2(9) . . ?
C8 Pt4 C12 157.9(10) . . ?
C7 Pt4 Pt5 147.4(8) . . ?
C8 Pt4 Pt5 48.7(9) . . ?
C12 Pt4 Pt5 109.4(6) . . ?
C7 Pt4 Pt6 152.8(8) . . ?
C8 Pt4 Pt6 108.5(9) . . ?
C12 Pt4 Pt6 49.6(6) . . ?
Pt5 Pt4 Pt6 59.82(3) . . ?
C7 Pt4 Pt1A 103.3(8) . . ?
C8 Pt4 Pt1A 79.5(8) . . ?
C12 Pt4 Pt1A 97.6(6) . . ?
Pt5 Pt4 Pt1A 72.6(3) . . ?
Pt6 Pt4 Pt1A 81.8(3) . . ?
C7 Pt4 Pt1 96.3(7) . . ?
C8 Pt4 Pt1 104.3(7) . . ?
C12 Pt4 Pt1 75.8(5) . . ?
Pt5 Pt4 Pt1 91.55(4) . . ?
Pt6 Pt4 Pt1 76.90(4) . . ?
Pt1A Pt4 Pt1 25.1(3) . . ?
C9 Pt5 C10 99.6(12) . . ?
C9 Pt5 C8 104.0(12) . . ?
C10 Pt5 C8 156.0(9) . . ?
C9 Pt5 Pt6 147.3(10) . . ?
C10 Pt5 Pt6 47.8(7) . . ?
C8 Pt5 Pt6 108.7(7) . . ?
C9 Pt5 Pt4 152.5(10) . . ?
C10 Pt5 Pt4 107.9(7) . . ?
C8 Pt5 Pt4 48.5(7) . . ?
Pt6 Pt5 Pt4 60.20(3) . . ?
C9 Pt5 Pt2 93.0(9) . . ?
C10 Pt5 Pt2 103.8(6) . . ?
C8 Pt5 Pt2 79.7(7) . . ?
Pt6 Pt5 Pt2 93.06(3) . . ?
Pt4 Pt5 Pt2 81.83(4) . . ?
C11 Pt6 C10 107.6(12) . . ?
C11 Pt6 C12 93.8(10) . . ?
C10 Pt6 C12 157.6(10) . . ?
C11 Pt6 Pt5 155.9(8) . . ?
C10 Pt6 Pt5 48.3(8) . . ?
C12 Pt6 Pt5 109.9(6) . . ?
C11 Pt6 Pt4 143.7(8) . . ?
C10 Pt6 Pt4 108.2(8) . . ?
C12 Pt6 Pt4 50.0(6) . . ?
Pt5 Pt6 Pt4 59.98(4) . . ?
C11 Pt6 Pt2A 86.5(9) . . ?
C10 Pt6 Pt2A 99.9(7) . . ?
C12 Pt6 Pt2A 87.5(7) . . ?
Pt5 Pt6 Pt2A 98.4(3) . . ?
Pt4 Pt6 Pt2A 93.1(3) . . ?
C11 Pt6 Pt3 96.8(8) . . ?
C10 Pt6 Pt3 77.2(6) . . ?
C12 Pt6 Pt3 107.3(5) . . ?
Pt5 Pt6 Pt3 80.57(4) . . ?
Pt4 Pt6 Pt3 96.69(4) . . ?
Pt2A Pt6 Pt3 23.0(3) . . ?
C11 Pt6 Pt8 97.7(8) . . ?
C10 Pt6 Pt8 72.6(6) . . ?
C12 Pt6 Pt8 98.7(6) . . ?
Pt5 Pt6 Pt8 75.13(3) . . ?
Pt4 Pt6 Pt8 87.36(4) . . ?
Pt2A Pt6 Pt8 172.2(3) . . ?
Pt3 Pt6 Pt8 149.20(4) . . ?
C13 Pt7 C18 98.7(9) . . ?
C13 Pt7 C14 101.8(9) . . ?
C18 Pt7 C14 158.8(8) . . ?
C13 Pt7 Pt9 148.0(7) . . ?
C18 Pt7 Pt9 49.4(5) . . ?
C14 Pt7 Pt9 109.7(5) . . ?
C13 Pt7 Pt8 150.7(7) . . ?
C18 Pt7 Pt8 109.2(5) . . ?
C14 Pt7 Pt8 49.7(5) . . ?
Pt9 Pt7 Pt8 60.04(3) . . ?
C15 Pt8 C16 100.8(9) . . ?
C15 Pt8 C14 99.0(9) . . ?
C16 Pt8 C14 159.3(9) . . ?
C15 Pt8 Pt9 150.3(7) . . ?
C16 Pt8 Pt9 49.6(6) . . ?
C14 Pt8 Pt9 110.2(6) . . ?
C15 Pt8 Pt7 149.2(7) . . ?
C16 Pt8 Pt7 109.5(6) . . ?
C14 Pt8 Pt7 50.3(6) . . ?
Pt9 Pt8 Pt7 59.91(3) . . ?
C15 Pt8 Pt6 88.7(6) . . ?
C16 Pt8 Pt6 76.3(6) . . ?
C14 Pt8 Pt6 110.2(6) . . ?
Pt9 Pt8 Pt6 86.29(4) . . ?
Pt7 Pt8 Pt6 103.81(4) . . ?
C17 Pt9 C18 103.4(9) . . ?
C17 Pt9 C16 97.1(9) . . ?
C18 Pt9 C16 159.4(8) . . ?
C17 Pt9 Pt7 153.5(7) . . ?
C18 Pt9 Pt7 50.3(6) . . ?
C16 Pt9 Pt7 109.3(6) . . ?
C17 Pt9 Pt8 146.4(7) . . ?
C18 Pt9 Pt8 110.1(6) . . ?
C16 Pt9 Pt8 49.3(6) . . ?
Pt7 Pt9 Pt8 60.06(3) . . ?
C19 Pt10 C20 99.9(11) . . ?
C19 Pt10 C24 101.5(10) . . ?
C20 Pt10 C24 157.6(10) . . ?
C19 Pt10 Pt12 151.6(7) . . ?
C20 Pt10 Pt12 107.9(8) . . ?
C24 Pt10 Pt12 50.2(6) . . ?
C19 Pt10 Pt11 147.8(7) . . ?
C20 Pt10 Pt11 48.0(8) . . ?
C24 Pt10 Pt11 110.1(6) . . ?
Pt12 Pt10 Pt11 60.02(3) . . ?
C19 Pt10 Pt14 101.2(8) . . ?
C20 Pt10 Pt14 107.9(7) . . ?
C24 Pt10 Pt14 74.1(6) . . ?
Pt12 Pt10 Pt14 75.75(4) . . ?
Pt11 Pt10 Pt14 93.28(4) . . ?
C21 Pt11 C20 99.4(11) . . ?
C21 Pt11 C22 102.9(10) . . ?
C20 Pt11 C22 157.7(9) . . ?
C21 Pt11 Pt12 152.2(8) . . ?
C20 Pt11 Pt12 108.3(8) . . ?
C22 Pt11 Pt12 49.4(5) . . ?
C21 Pt11 Pt10 147.9(8) . . ?
C20 Pt11 Pt10 48.7(8) . . ?
C22 Pt11 Pt10 109.1(5) . . ?
Pt12 Pt11 Pt10 59.69(3) . . ?
C21 Pt11 Pt13 93.4(8) . . ?
C20 Pt11 Pt13 79.1(7) . . ?
C22 Pt11 Pt13 99.8(6) . . ?
Pt12 Pt11 Pt13 90.88(4) . . ?
Pt10 Pt11 Pt13 79.00(4) . . ?
C23 Pt12 C22 99.3(9) . . ?
C23 Pt12 C24 100.1(10) . . ?
C22 Pt12 C24 160.5(10) . . ?
C23 Pt12 Pt10 149.9(7) . . ?
C22 Pt12 Pt10 110.8(7) . . ?
C24 Pt12 Pt10 49.8(7) . . ?
C23 Pt12 Pt11 149.8(7) . . ?
C22 Pt12 Pt11 50.5(7) . . ?
C24 Pt12 Pt11 110.0(7) . . ?
Pt10 Pt12 Pt11 60.29(4) . . ?
C23 Pt12 Pt15 90.6(7) . . ?
C22 Pt12 Pt15 73.9(6) . . ?
C24 Pt12 Pt15 107.6(6) . . ?
Pt10 Pt12 Pt15 96.95(4) . . ?
Pt11 Pt12 Pt15 81.69(4) . . ?
C25 Pt13 C26 103.0(10) . . ?
C25 Pt13 C30 96.6(10) . . ?
C26 Pt13 C30 159.6(8) . . ?
C25 Pt13 Pt14 153.2(8) . . ?
C26 Pt13 Pt14 50.2(5) . . ?
C30 Pt13 Pt14 109.9(6) . . ?
C25 Pt13 Pt15 146.8(8) . . ?
C26 Pt13 Pt15 110.2(5) . . ?
C30 Pt13 Pt15 50.3(6) . . ?
Pt14 Pt13 Pt15 59.94(3) . . ?
C25 Pt13 Pt16 94.1(8) . . ?
C26 Pt13 Pt16 78.7(6) . . ?
C30 Pt13 Pt16 105.7(6) . . ?
Pt14 Pt13 Pt16 82.44(3) . . ?
Pt15 Pt13 Pt16 93.38(4) . . ?
C25 Pt13 Pt11 90.9(8) . . ?
C26 Pt13 Pt11 101.3(6) . . ?
C30 Pt13 Pt11 72.5(6) . . ?
Pt14 Pt13 Pt11 93.64(4) . . ?
Pt15 Pt13 Pt11 81.76(4) . . ?
Pt16 Pt13 Pt11 174.87(3) . . ?
C27 Pt14 C28 99.3(8) . . ?
C27 Pt14 C26 100.3(9) . . ?
C28 Pt14 C26 159.9(8) . . ?
C27 Pt14 Pt13 150.5(6) . . ?
C28 Pt14 Pt13 109.3(6) . . ?
C26 Pt14 Pt13 50.7(6) . . ?
C27 Pt14 Pt15 148.1(6) . . ?
C28 Pt14 Pt15 49.1(6) . . ?
C26 Pt14 Pt15 111.0(6) . . ?
Pt13 Pt14 Pt15 60.24(3) . . ?
C27 Pt14 Pt17 98.2(6) . . ?
C28 Pt14 Pt17 80.2(6) . . ?
C26 Pt14 Pt17 100.9(6) . . ?
Pt13 Pt14 Pt17 93.69(3) . . ?
Pt15 Pt14 Pt17 82.28(4) . . ?
C27 Pt14 Pt10 86.9(6) . . ?
C28 Pt14 Pt10 105.3(6) . . ?
C26 Pt14 Pt10 71.8(6) . . ?
Pt13 Pt14 Pt10 78.86(3) . . ?
Pt15 Pt14 Pt10 96.72(4) . . ?
Pt17 Pt14 Pt10 171.83(3) . . ?
C29 Pt15 C28 98.0(9) . . ?
C29 Pt15 C30 100.4(9) . . ?
C28 Pt15 C30 159.8(8) . . ?
C29 Pt15 Pt14 147.9(7) . . ?
C28 Pt15 Pt14 49.9(5) . . ?
C30 Pt15 Pt14 111.2(6) . . ?
C29 Pt15 Pt13 152.1(7) . . ?
C28 Pt15 Pt13 109.7(6) . . ?
C30 Pt15 Pt13 51.7(6) . . ?
Pt14 Pt15 Pt13 59.82(3) . . ?
C29 Pt15 Pt18 94.9(6) . . ?
C28 Pt15 Pt18 102.6(6) . . ?
C30 Pt15 Pt18 83.8(6) . . ?
Pt14 Pt15 Pt18 93.57(3) . . ?
Pt13 Pt15 Pt18 82.29(4) . . ?
C29 Pt15 Pt12 95.5(6) . . ?
C28 Pt15 Pt12 72.0(6) . . ?
C30 Pt15 Pt12 98.2(6) . . ?
Pt14 Pt15 Pt12 75.53(3) . . ?
Pt13 Pt15 Pt12 90.34(4) . . ?
Pt18 Pt15 Pt12 168.92(3) . . ?
C31 Pt16 C36 103.8(10) . . ?
C31 Pt16 C32 96.3(9) . . ?
C36 Pt16 C32 159.7(8) . . ?
C31 Pt16 Pt18 153.6(7) . . ?
C36 Pt16 Pt18 49.8(6) . . ?
C32 Pt16 Pt18 110.0(6) . . ?
C31 Pt16 Pt17 146.3(7) . . ?
C36 Pt16 Pt17 109.8(6) . . ?
C32 Pt16 Pt17 50.0(6) . . ?
Pt18 Pt16 Pt17 60.08(3) . . ?
C31 Pt16 Pt21 89.5(7) . . ?
C36 Pt16 Pt21 83.8(6) . . ?
C32 Pt16 Pt21 98.9(5) . . ?
Pt18 Pt16 Pt21 87.11(4) . . ?
Pt17 Pt16 Pt21 95.96(4) . . ?
C31 Pt16 Pt30 88.8(7) . . ?
C36 Pt16 Pt30 106.9(6) . . ?
C32 Pt16 Pt30 75.6(5) . . ?
Pt18 Pt16 Pt30 98.16(5) . . ?
Pt17 Pt16 Pt30 83.57(4) . . ?
Pt21 Pt16 Pt30 23.57(4) . . ?
C31 Pt16 Pt13 92.8(7) . . ?
C36 Pt16 Pt13 76.6(6) . . ?
C32 Pt16 Pt13 100.3(5) . . ?
Pt18 Pt16 Pt13 82.12(4) . . ?
Pt17 Pt16 Pt13 92.95(4) . . ?
Pt21 Pt16 Pt13 160.25(4) . . ?
Pt30 Pt16 Pt13 175.76(4) . . ?
C33 Pt17 C32 98.9(9) . . ?
C33 Pt17 C34 99.4(9) . . ?
C32 Pt17 C34 161.7(8) . . ?
C33 Pt17 Pt18 150.7(7) . . ?
C32 Pt17 Pt18 110.2(6) . . ?
C34 Pt17 Pt18 51.4(5) . . ?
C33 Pt17 Pt16 149.1(7) . . ?
C32 Pt17 Pt16 50.4(6) . . ?
C34 Pt17 Pt16 111.2(5) . . ?
Pt18 Pt17 Pt16 59.84(3) . . ?
C33 Pt17 Pt29 98.6(6) . . ?
C32 Pt17 Pt29 98.4(5) . . ?
C34 Pt17 Pt29 80.3(5) . . ?
Pt18 Pt17 Pt29 81.02(5) . . ?
Pt16 Pt17 Pt29 90.46(5) . . ?
C33 Pt17 Pt14 88.0(6) . . ?
C32 Pt17 Pt14 79.2(5) . . ?
C34 Pt17 Pt14 100.0(5) . . ?
Pt18 Pt17 Pt14 93.87(3) . . ?
Pt16 Pt17 Pt14 83.10(3) . . ?
Pt29 Pt17 Pt14 173.23(4) . . ?
C33 Pt17 Pt19 95.3(7) . . ?
C32 Pt17 Pt19 73.6(5) . . ?
C34 Pt17 Pt19 106.1(5) . . ?
Pt18 Pt17 Pt19 96.24(4) . . ?
Pt16 Pt17 Pt19 80.24(4) . . ?
Pt29 Pt17 Pt19 25.83(4) . . ?
Pt14 Pt17 Pt19 152.70(4) . . ?
C35 Pt18 C36 97.9(10) . . ?
C35 Pt18 C34 101.4(9) . . ?
C36 Pt18 C34 160.5(9) . . ?
C35 Pt18 Pt16 147.7(7) . . ?
C36 Pt18 Pt16 49.8(6) . . ?
C34 Pt18 Pt16 110.9(6) . . ?
C35 Pt18 Pt17 152.2(7) . . ?
C36 Pt18 Pt17 109.9(6) . . ?
C34 Pt18 Pt17 50.8(6) . . ?
Pt16 Pt18 Pt17 60.08(3) . . ?
C35 Pt18 Pt20 96.1(7) . . ?
C36 Pt18 Pt20 100.1(6) . . ?
C34 Pt18 Pt20 80.2(5) . . ?
Pt16 Pt18 Pt20 88.96(4) . . ?
Pt17 Pt18 Pt20 79.71(4) . . ?
C35 Pt18 Pt15 93.2(7) . . ?
C36 Pt18 Pt15 99.4(6) . . ?
C34 Pt18 Pt15 77.2(5) . . ?
Pt16 Pt18 Pt15 94.30(4) . . ?
Pt17 Pt18 Pt15 82.16(3) . . ?
Pt20 Pt18 Pt15 156.91(4) . . ?
C35 Pt18 Pt31 95.0(7) . . ?
C36 Pt18 Pt31 74.4(6) . . ?
C34 Pt18 Pt31 106.1(5) . . ?
Pt16 Pt18 Pt31 75.99(5) . . ?
Pt17 Pt18 Pt31 92.87(4) . . ?
Pt20 Pt18 Pt31 26.19(5) . . ?
Pt15 Pt18 Pt31 170.29(5) . . ?
C42 Pt19 C37 108(2) . . ?
C42 Pt19 C41 95(2) . . ?
C37 Pt19 C41 156.8(5) . . ?
C42 Pt19 Pt21 143(2) . . ?
C37 Pt19 Pt21 108.3(3) . . ?
C41 Pt19 Pt21 48.5(3) . . ?
C42 Pt19 Pt20 157(2) . . ?
C37 Pt19 Pt20 48.5(3) . . ?
C41 Pt19 Pt20 108.3(3) . . ?
Pt21 Pt19 Pt20 59.82(6) . . ?
C42 Pt19 Pt2 95(3) . . ?
C37 Pt19 Pt2 76.9(14) . . ?
C41 Pt19 Pt2 100.0(12) . . ?
Pt21 Pt19 Pt2 92.72(5) . . ?
Pt20 Pt19 Pt2 81.91(6) . . ?
C42 Pt19 Pt17 96(3) . . ?
C37 Pt19 Pt17 75.3(14) . . ?
C41 Pt19 Pt17 104.8(12) . . ?
Pt21 Pt19 Pt17 94.28(6) . . ?
Pt20 Pt19 Pt17 78.51(5) . . ?
Pt2 Pt19 Pt17 152.19(6) . . ?
C38 Pt20 C37 92(3) . . ?
C38 Pt20 C39 111(3) . . ?
C37 Pt20 C39 157.2(5) . . ?
C38 Pt20 Pt21 160(3) . . ?
C37 Pt20 Pt21 108.4(3) . . ?
C39 Pt20 Pt21 49.0(3) . . ?
C38 Pt20 Pt19 140(3) . . ?
C37 Pt20 Pt19 48.4(3) . . ?
C39 Pt20 Pt19 109.0(3) . . ?
Pt21 Pt20 Pt19 60.03(5) . . ?
C38 Pt20 Pt3 95(5) . . ?
C37 Pt20 Pt3 99.2(14) . . ?
C39 Pt20 Pt3 77.4(14) . . ?
Pt21 Pt20 Pt3 82.97(6) . . ?
Pt19 Pt20 Pt3 94.47(6) . . ?
C38 Pt20 Pt18 88(5) . . ?
C37 Pt20 Pt18 102.7(14) . . ?
C39 Pt20 Pt18 81.0(14) . . ?
Pt21 Pt20 Pt18 86.80(6) . . ?
Pt19 Pt20 Pt18 97.40(6) . . ?
Pt3 Pt20 Pt18 157.80(6) . . ?
C40 Pt21 C41 100.9(16) . . ?
C40 Pt21 C39 101.6(16) . . ?
C41 Pt21 C39 157.5(4) . . ?
C40 Pt21 Pt20 150.3(16) . . ?
C41 Pt21 Pt20 108.8(3) . . ?
C39 Pt21 Pt20 48.7(3) . . ?
C40 Pt21 Pt19 149.5(15) . . ?
C41 Pt21 Pt19 48.7(3) . . ?
C39 Pt21 Pt19 108.9(3) . . ?
Pt20 Pt21 Pt19 60.15(6) . . ?
C40 Pt21 Pt1 90(2) . . ?
C41 Pt21 Pt1 79.9(12) . . ?
C39 Pt21 Pt1 98.4(14) . . ?
Pt20 Pt21 Pt1 93.43(6) . . ?
Pt19 Pt21 Pt1 83.56(6) . . ?
C40 Pt21 Pt16 97(2) . . ?
C41 Pt21 Pt16 81.5(12) . . ?
C39 Pt21 Pt16 97.4(14) . . ?
Pt20 Pt21 Pt16 89.02(6) . . ?
Pt19 Pt21 Pt16 81.39(5) . . ?
Pt1 Pt21 Pt16 161.05(6) . . ?
C62 Pt29 C61 96(3) . . ?
C62 Pt29 C57 107(3) . . ?
C61 Pt29 C57 157.2(4) . . ?
C62 Pt29 Pt30 156(3) . . ?
C61 Pt29 Pt30 108.4(3) . . ?
C57 Pt29 Pt30 48.8(3) . . ?
C62 Pt29 Pt31 144(3) . . ?
C61 Pt29 Pt31 48.5(3) . . ?
C57 Pt29 Pt31 108.7(3) . . ?
Pt30 Pt29 Pt31 59.86(7) . . ?
C62 Pt29 Pt17 91(3) . . ?
C61 Pt29 Pt17 102.0(15) . . ?
C57 Pt29 Pt17 78.5(15) . . ?
Pt30 Pt29 Pt17 85.24(6) . . ?
Pt31 Pt29 Pt17 95.59(6) . . ?
C62 Pt29 Pt3A 89(3) . . ?
C61 Pt29 Pt3A 67.5(16) . . ?
C57 Pt29 Pt3A 111.6(15) . . ?
Pt30 Pt29 Pt3A 99.0(3) . . ?
Pt31 Pt29 Pt3A 78.4(3) . . ?
Pt17 Pt29 Pt3A 169.4(3) . . ?
C58 Pt30 C59 105.5(18) . . ?
C58 Pt30 C57 96.7(18) . . ?
C59 Pt30 C57 157.8(4) . . ?
C58 Pt30 Pt31 154.3(18) . . ?
C59 Pt30 Pt31 48.8(3) . . ?
C57 Pt30 Pt31 109.0(3) . . ?
C58 Pt30 Pt29 145.5(18) . . ?
C59 Pt30 Pt29 109.0(3) . . ?
C57 Pt30 Pt29 48.8(3) . . ?
Pt31 Pt30 Pt29 60.23(7) . . ?
C58 Pt30 Pt16 99(3) . . ?
C59 Pt30 Pt16 78.1(15) . . ?
C57 Pt30 Pt16 98.8(14) . . ?
Pt31 Pt30 Pt16 76.73(6) . . ?
Pt29 Pt30 Pt16 88.83(6) . . ?
C58 Pt30 Pt1A 100(3) . . ?
C59 Pt30 Pt1A 96.4(15) . . ?
C57 Pt30 Pt1A 79.3(15) . . ?
Pt31 Pt30 Pt1A 85.7(3) . . ?
Pt29 Pt30 Pt1A 75.4(3) . . ?
Pt16 Pt30 Pt1A 160.8(3) . . ?
C60 Pt31 C61 108(5) . . ?
C60 Pt31 C59 94(4) . . ?
C61 Pt31 C59 157.1(5) . . ?
C60 Pt31 Pt30 143(5) . . ?
C61 Pt31 Pt30 108.5(3) . . ?
C59 Pt31 Pt30 48.8(3) . . ?
C60 Pt31 Pt29 157(4) . . ?
C61 Pt31 Pt29 48.6(3) . . ?
C59 Pt31 Pt29 108.7(3) . . ?
Pt30 Pt31 Pt29 59.91(7) . . ?
C60 Pt31 Pt2A 87(5) . . ?
C61 Pt31 Pt2A 95.8(16) . . ?
C59 Pt31 Pt2A 82.3(15) . . ?
Pt30 Pt31 Pt2A 89.6(3) . . ?
Pt29 Pt31 Pt2A 96.6(3) . . ?
C60 Pt31 Pt18 93(5) . . ?
C61 Pt31 Pt18 72.9(16) . . ?
C59 Pt31 Pt18 109.4(15) . . ?
Pt30 Pt31 Pt18 97.13(7) . . ?
Pt29 Pt31 Pt18 78.69(6) . . ?
Pt2A Pt31 Pt18 168.2(4) . . ?
O1 C1 Pt1 138.7(10) . . ?
O1 C1 Pt2 139.5(10) . . ?
Pt1 C1 Pt2 81.7(3) . . ?
O2 C2 Pt1 177.7(19) . . ?
O3 C3 Pt3 137.6(11) . . ?
O3 C3 Pt1 140.4(11) . . ?
Pt3 C3 Pt1 81.8(3) . . ?
O4 C4 Pt3 175(3) . . ?
O5 C5 Pt2 139.7(11) . . ?
O5 C5 Pt3 137.8(11) . . ?
Pt2 C5 Pt3 82.5(3) . . ?
O6 C6 Pt2 178(3) . . ?
O7 C7 Pt4 178(2) . . ?
O8 C8 Pt4 139(2) . . ?
O8 C8 Pt5 139(2) . . ?
Pt4 C8 Pt5 82.8(10) . . ?
O9 C9 Pt5 177(3) . . ?
O10 C10 Pt6 138(2) . . ?
O10 C10 Pt5 138.1(19) . . ?
Pt6 C10 Pt5 83.9(11) . . ?
O11 C11 Pt6 177(3) . . ?
O12 C12 Pt6 139.8(17) . . ?
O12 C12 Pt4 139.7(17) . . ?
Pt6 C12 Pt4 80.4(7) . . ?
O13 C13 Pt7 175(2) . . ?
O14 C14 Pt8 140.2(17) . . ?
O14 C14 Pt7 139.7(16) . . ?
Pt8 C14 Pt7 80.0(8) . . ?
O15 C15 Pt8 178(2) . . ?
O16 C16 Pt8 141.1(18) . . ?
O16 C16 Pt9 137.8(17) . . ?
Pt8 C16 Pt9 81.1(7) . . ?
O17 C17 Pt9 173(2) . . ?
O18 C18 Pt9 140.3(16) . . ?
O18 C18 Pt7 139.1(16) . . ?
Pt9 C18 Pt7 80.3(7) . . ?
O19 C19 Pt10 176(2) . . ?
O20 C20 Pt11 141(2) . . ?
O20 C20 Pt10 135(2) . . ?
Pt11 C20 Pt10 83.3(10) . . ?
O21 C21 Pt11 176(2) . . ?
O22 C22 Pt12 139.3(17) . . ?
O22 C22 Pt11 140.6(16) . . ?
Pt12 C22 Pt11 80.1(8) . . ?
O23 C23 Pt12 177.2(19) . . ?
O24 C24 Pt10 141(2) . . ?
O24 C24 Pt12 139(2) . . ?
Pt10 C24 Pt12 80.0(8) . . ?
O25 C25 Pt13 176(3) . . ?
O26 C26 Pt14 139.2(17) . . ?
O26 C26 Pt13 141.7(16) . . ?
Pt14 C26 Pt13 79.1(7) . . ?
O27 C27 Pt14 174.7(19) . . ?
O28 C28 Pt15 140.6(16) . . ?
O28 C28 Pt14 137.8(16) . . ?
Pt15 C28 Pt14 81.0(7) . . ?
O29 C29 Pt15 175(2) . . ?
O30 C30 Pt15 143.1(19) . . ?
O30 C30 Pt13 137.7(19) . . ?
Pt15 C30 Pt13 78.0(7) . . ?
O31 C31 Pt16 178(2) . . ?
O32 C32 Pt17 141.2(17) . . ?
O32 C32 Pt16 139.1(17) . . ?
Pt17 C32 Pt16 79.6(7) . . ?
O33 C33 Pt17 180(2) . . ?
O34 C34 Pt17 142.8(18) . . ?
O34 C34 Pt18 139.0(18) . . ?
Pt17 C34 Pt18 77.8(7) . . ?
O35 C35 Pt18 174(2) . . ?
O36 C36 Pt18 140.3(17) . . ?
O36 C36 Pt16 139.3(18) . . ?
Pt18 C36 Pt16 80.3(8) . . ?
O37 C37 Pt19 136(3) . . ?
O37 C37 Pt20 141(3) . . ?
Pt19 C37 Pt20 83.0(4) . . ?
O38 C38 Pt20 161(7) . . ?
O39 C39 Pt20 137(4) . . ?
O39 C39 Pt21 140(4) . . ?
Pt20 C39 Pt21 82.3(3) . . ?
O40 C40 Pt21 178(6) . . ?
O41 C41 Pt21 138.0(17) . . ?
O41 C41 Pt19 139.1(17) . . ?
Pt21 C41 Pt19 82.8(4) . . ?
O42 C42 Pt19 174(9) . . ?
O57 C57 Pt29 138(3) . . ?
O57 C57 Pt30 139(3) . . ?
Pt29 C57 Pt30 82.4(4) . . ?
O58 C58 Pt30 176(5) . . ?
O59 C59 Pt31 142.9(19) . . ?
O59 C59 Pt30 134.7(19) . . ?
Pt31 C59 Pt30 82.4(4) . . ?
O60 C60 Pt31 176(10) . . ?
O61 C61 Pt31 129(4) . . ?
O61 C61 Pt29 148(4) . . ?
Pt31 C61 Pt29 82.9(4) . . ?
O62 C62 Pt29 177(8) . . ?
N2 Ru1 N5 174.9(7) . . ?
N2 Ru1 N6 104.6(7) . . ?
N5 Ru1 N6 77.6(7) . . ?
N2 Ru1 N1 80.1(7) . . ?
N5 Ru1 N1 95.4(7) . . ?
N6 Ru1 N1 92.4(7) . . ?
N2 Ru1 N3 78.4(7) . . ?
N5 Ru1 N3 106.1(7) . . ?
N6 Ru1 N3 94.7(7) . . ?
N1 Ru1 N3 158.4(7) . . ?
N2 Ru1 N4 99.4(6) . . ?
N5 Ru1 N4 78.6(7) . . ?
N6 Ru1 N4 156.1(7) . . ?
N1 Ru1 N4 92.5(7) . . ?
N3 Ru1 N4 89.3(6) . . ?
C101 N1 C105 120.0(19) . . ?
C101 N1 Ru1 128.3(16) . . ?
C105 N1 Ru1 111.7(14) . . ?
C110 N2 C106 121.2(18) . . ?
C110 N2 Ru1 119.6(13) . . ?
C106 N2 Ru1 119.2(14) . . ?
C115 N3 C111 119.2(18) . . ?
C115 N3 Ru1 126.6(14) . . ?
C111 N3 Ru1 114.0(13) . . ?
C116 N4 C120 120.4(18) . . ?
C116 N4 Ru1 126.9(14) . . ?
C120 N4 Ru1 112.7(13) . . ?
C121 N5 C125 125.1(18) . . ?
C121 N5 Ru1 117.6(13) . . ?
C125 N5 Ru1 117.1(14) . . ?
C126 N6 C130 119(2) . . ?
C126 N6 Ru1 117.2(16) . . ?
C130 N6 Ru1 123.7(15) . . ?
N1 C101 C102 123(2) . . ?
N1 C101 H101 118.4 . . ?
C102 C101 H101 118.4 . . ?
C101 C102 C103 117(2) . . ?
C101 C102 H102 121.7 . . ?
C103 C102 H102 121.7 . . ?
C104 C103 C102 121(2) . . ?
C104 C103 H103 119.4 . . ?
C102 C103 H103 119.4 . . ?
C103 C104 C105 119(2) . . ?
C103 C104 H104 120.7 . . ?
C105 C104 H104 120.7 . . ?
C104 C105 N1 120(2) . . ?
C104 C105 C106 123(2) . . ?
N1 C105 C106 117.2(18) . . ?
N2 C106 C107 121(2) . . ?
N2 C106 C105 111.9(19) . . ?
C107 C106 C105 127(2) . . ?
C106 C107 C108 119(2) . . ?
C106 C107 H107 120.6 . . ?
C108 C107 H107 120.6 . . ?
C109 C108 C107 118(2) . . ?
C109 C108 H108 121.1 . . ?
C107 C108 H108 121.1 . . ?
C108 C109 C110 123(2) . . ?
C108 C109 H109 118.4 . . ?
C110 C109 H109 118.4 . . ?
N2 C110 C109 118.1(18) . . ?
N2 C110 C111 112.1(18) . . ?
C109 C110 C111 129.2(19) . . ?
N3 C111 C112 121.8(19) . . ?
N3 C111 C110 115.6(18) . . ?
C112 C111 C110 122.5(19) . . ?
C113 C112 C111 119(2) . . ?
C113 C112 H112 120.5 . . ?
C111 C112 H112 120.5 . . ?
C112 C113 C114 120(2) . . ?
C112 C113 H113 119.9 . . ?
C114 C113 H113 119.9 . . ?
C115 C114 C113 116.0(19) . . ?
C115 C114 H114 122.0 . . ?
C113 C114 H114 122.0 . . ?
N3 C115 C114 124(2) . . ?
N3 C115 H115 118.2 . . ?
C114 C115 H115 118.2 . . ?
C117 C116 N4 123(2) . . ?
C117 C116 H116 118.3 . . ?
N4 C116 H116 118.3 . . ?
C116 C117 C118 118(2) . . ?
C116 C117 H117 120.8 . . ?
C118 C117 H117 120.8 . . ?
C119 C118 C117 118(2) . . ?
C119 C118 H118 120.8 . . ?
C117 C118 H118 120.8 . . ?
C118 C119 C120 124(2) . . ?
C118 C119 H119 117.9 . . ?
C120 C119 H119 117.9 . . ?
N4 C120 C119 115.1(18) . . ?
N4 C120 C121 116.5(19) . . ?
C119 C120 C121 128(2) . . ?
N5 C121 C122 117.8(19) . . ?
N5 C121 C120 114.2(18) . . ?
C122 C121 C120 128(2) . . ?
C121 C122 C123 120(2) . . ?
C121 C122 H122 119.8 . . ?
C123 C122 H122 119.8 . . ?
C124 C123 C122 120(2) . . ?
C124 C123 H123 120.1 . . ?
C122 C123 H123 120.1 . . ?
C125 C124 C123 121(2) . . ?
C125 C124 H124 119.7 . . ?
C123 C124 H124 119.7 . . ?
C124 C125 N5 116(2) . . ?
C124 C125 C126 131(2) . . ?
N5 C125 C126 113.0(18) . . ?
N6 C126 C127 127(2) . . ?
N6 C126 C125 114.8(19) . . ?
C127 C126 C125 118(2) . . ?
C126 C127 C128 114(2) . . ?
C126 C127 H127 123.0 . . ?
C128 C127 H127 123.0 . . ?
C129 C128 C127 123(2) . . ?
C129 C128 H128 118.6 . . ?
C127 C128 H128 118.6 . . ?
C128 C129 C130 119(2) . . ?
C128 C129 H129 120.6 . . ?
C130 C129 H129 120.6 . . ?
N6 C130 C129 118(2) . . ?
N6 C130 H130 120.9 . . ?
C129 C130 H130 120.9 . . ?
O200 C201 N202 110(2) . . ?
O200 C201 H201 125.0 . . ?
N202 C201 H201 125.0 . . ?
C201 N202 C204 120.5(10) . . ?
C201 N202 C203 121.3(10) . . ?
C204 N202 C203 115.4(9) . . ?
N202 C203 H20A 109.5 . . ?
N202 C203 H20B 109.5 . . ?
H20A C203 H20B 109.5 . . ?
N202 C203 H20C 109.5 . . ?
H20A C203 H20C 109.5 . . ?
H20B C203 H20C 109.5 . . ?
N202 C204 H20D 109.5 . . ?
N202 C204 H20E 109.5 . . ?
H20D C204 H20E 109.5 . . ?
N202 C204 H20F 109.5 . . ?
H20D C204 H20F 109.5 . . ?
H20E C204 H20F 109.5 . . ?
O210 C211 N212 123.7(10) . . ?
O210 C211 H211 118.1 . . ?
N212 C211 H211 118.1 . . ?
C211 N212 C213 121.7(10) . . ?
C211 N212 C214 120.7(10) . . ?
C213 N212 C214 115.0(9) . . ?
N212 C213 H21A 109.5 . . ?
N212 C213 H21B 109.5 . . ?
H21A C213 H21B 109.5 . . ?
N212 C213 H21C 109.5 . . ?
H21A C213 H21C 109.5 . . ?
H21B C213 H21C 109.5 . . ?
N212 C214 H21D 109.5 . . ?
N212 C214 H21E 109.5 . . ?
H21D C214 H21E 109.5 . . ?
N212 C214 H21F 109.5 . . ?
H21D C214 H21F 109.5 . . ?
H21E C214 H21F 109.5 . . ?
O220 C221 N222 119(2) . . ?
O220 C221 H221 120.7 . . ?
N222 C221 H221 120.7 . . ?
C221 N222 C223 123.0(14) . . ?
C221 N222 C224 121.5(10) . . ?
C223 N222 C224 115.4(9) . . ?
N222 C223 H22A 109.5 . . ?
N222 C223 H22B 109.5 . . ?
H22A C223 H22B 109.5 . . ?
N222 C223 H22C 109.5 . . ?
H22A C223 H22C 109.5 . . ?
H22B C223 H22C 109.5 . . ?
N222 C224 H22D 109.5 . . ?
N222 C224 H22E 109.5 . . ?
H22D C224 H22E 109.5 . . ?
N222 C224 H22F 109.5 . . ?
H22D C224 H22F 109.5 . . ?
H22E C224 H22F 109.5 . . ?
O300 C301 N302 121.8(17) . . ?
O300 C301 H301 119.1 . . ?
N302 C301 H301 119.1 . . ?
C301 N302 C303 123.1(14) . . ?
C301 N302 C304 121.1(10) . . ?
C303 N302 C304 115.1(9) . . ?
N302 C303 H30A 109.5 . . ?
N302 C303 H30B 109.5 . . ?
H30A C303 H30B 109.5 . . ?
N302 C303 H30C 109.5 . . ?
H30A C303 H30C 109.5 . . ?
H30B C303 H30C 109.5 . . ?
N302 C304 H30D 109.5 . . ?
N302 C304 H30E 109.5 . . ?
H30D C304 H30E 109.5 . . ?
N302 C304 H30F 109.5 . . ?
H30D C304 H30F 109.5 . . ?
H30E C304 H30F 109.5 . . ?

loop_
_geom_bond_atom_site_label_1
_geom_bond_atom_site_label_2
_geom_bond_distance
_geom_bond_site_symmetry_2
_geom_bond_publ_flag
Pt1 C2 1.852(9) . ?
Pt1 C1 2.026(9) . ?
Pt1 C3 2.034(9) . ?
Pt1 Pt2 2.6573(12) . ?
Pt1 Pt3 2.6613(13) . ?
Pt1 Pt21 3.0303(17) . ?
Pt1 Pt4 3.1610(12) . ?
Pt2 C6 1.846(9) . ?
Pt2 C5 2.019(9) . ?
Pt2 C1 2.035(9) . ?
Pt2 Pt3 2.6650(14) . ?
Pt2 Pt19 3.0168(18) . ?
Pt2 Pt5 3.1195(14) . ?
Pt3 C4 1.834(9) . ?
Pt3 C5 2.022(9) . ?
Pt3 C3 2.032(9) . ?
Pt3 Pt20 3.0142(18) . ?
Pt3 Pt6 3.1103(13) . ?
Pt1A Pt3A 2.660(16) . ?
Pt1A Pt2A 2.686(16) . ?
Pt1A Pt4 3.094(17) . ?
Pt1A Pt30 3.212(17) . ?
Pt2A Pt3A 2.647(17) . ?
Pt2A Pt6 3.007(18) . ?
Pt2A Pt31 3.040(18) . ?
Pt3A Pt29 3.24(2) . ?
Pt4 C7 1.89(2) . ?
Pt4 C8 2.01(2) . ?
Pt4 C12 2.07(2) . ?
Pt4 Pt5 2.6620(13) . ?
Pt4 Pt6 2.6681(13) . ?
Pt5 C9 1.89(3) . ?
Pt5 C10 2.00(3) . ?
Pt5 C8 2.01(3) . ?
Pt5 Pt6 2.6578(14) . ?
Pt6 C11 1.87(2) . ?
Pt6 C10 1.98(2) . ?
Pt6 C12 2.06(2) . ?
Pt6 Pt8 3.1939(13) . ?
Pt7 C13 1.87(2) . ?
Pt7 C18 2.08(2) . ?
Pt7 C14 2.08(2) . ?
Pt7 Pt9 2.6592(12) . ?
Pt7 Pt8 2.6633(13) . ?
Pt8 C15 1.86(2) . ?
Pt8 C16 2.04(2) . ?
Pt8 C14 2.06(2) . ?
Pt8 Pt9 2.6627(13) . ?
Pt9 C17 1.86(2) . ?
Pt9 C18 2.050(19) . ?
Pt9 C16 2.05(2) . ?
Pt10 C19 1.82(2) . ?
Pt10 C20 2.02(3) . ?
Pt10 C24 2.06(3) . ?
Pt10 Pt12 2.6510(13) . ?
Pt10 Pt11 2.6669(14) . ?
Pt10 Pt14 3.2242(14) . ?
Pt11 C21 1.92(2) . ?
Pt11 C20 1.99(3) . ?
Pt11 C22 2.08(2) . ?
Pt11 Pt12 2.6596(12) . ?
Pt11 Pt13 3.2126(12) . ?
Pt12 C23 1.89(2) . ?
Pt12 C22 2.050(19) . ?
Pt12 C24 2.07(2) . ?
Pt12 Pt15 3.2264(13) . ?
Pt13 C25 1.91(2) . ?
Pt13 C26 2.10(2) . ?
Pt13 C30 2.14(2) . ?
Pt13 Pt14 2.6616(12) . ?
Pt13 Pt15 2.6728(12) . ?
Pt13 Pt16 3.0936(12) . ?
Pt14 C27 1.90(2) . ?
Pt14 C28 2.064(19) . ?
Pt14 C26 2.08(2) . ?
Pt14 Pt15 2.6648(12) . ?
Pt14 Pt17 3.0603(12) . ?
Pt15 C29 1.88(2) . ?
Pt15 C28 2.04(2) . ?
Pt15 C30 2.10(2) . ?
Pt15 Pt18 3.0696(12) . ?
Pt16 C31 1.91(2) . ?
Pt16 C36 2.06(2) . ?
Pt16 C32 2.08(2) . ?
Pt16 Pt18 2.6544(11) . ?
Pt16 Pt17 2.6610(11) . ?
Pt16 Pt21 3.0369(17) . ?
Pt16 Pt30 3.0683(18) . ?
Pt17 C33 1.93(2) . ?
Pt17 C32 2.07(2) . ?
Pt17 C34 2.11(2) . ?
Pt17 Pt18 2.6607(13) . ?
Pt17 Pt29 2.9880(19) . ?
Pt17 Pt19 3.1036(17) . ?
Pt18 C35 1.88(2) . ?
Pt18 C36 2.06(2) . ?
Pt18 C34 2.128(19) . ?
Pt18 Pt20 3.0460(18) . ?
Pt18 Pt31 3.1105(19) . ?
Pt19 C42 1.837(10) . ?
Pt19 C37 2.013(10) . ?
Pt19 C41 2.018(10) . ?
Pt19 Pt21 2.667(2) . ?
Pt19 Pt20 2.671(2) . ?
Pt20 C38 1.831(10) . ?
Pt20 C37 2.016(10) . ?
Pt20 C39 2.018(10) . ?
Pt20 Pt21 2.662(2) . ?
Pt21 C40 1.834(10) . ?
Pt21 C41 2.014(10) . ?
Pt21 C39 2.025(10) . ?
Pt29 C62 1.836(10) . ?
Pt29 C61 2.015(10) . ?
Pt29 C57 2.017(10) . ?
Pt29 Pt30 2.657(2) . ?
Pt29 Pt31 2.665(3) . ?
Pt30 C58 1.837(10) . ?
Pt30 C59 2.015(10) . ?
Pt30 C57 2.018(10) . ?
Pt30 Pt31 2.655(3) . ?
Pt31 C60 1.839(10) . ?
Pt31 C61 2.013(10) . ?
Pt31 C59 2.015(10) . ?
C1 O1 1.193(9) . ?
C2 O2 1.156(9) . ?
C3 O3 1.204(9) . ?
C5 O5 1.192(9) . ?
C6 O6 1.156(9) . ?
C7 O7 1.13(3) . ?
C8 O8 1.23(3) . ?
C9 O9 1.11(3) . ?
C10 O10 1.27(3) . ?
C11 O11 1.11(3) . ?
C12 O12 1.18(2) . ?
C13 O13 1.14(2) . ?
C14 O14 1.15(2) . ?
C15 O15 1.12(2) . ?
C16 O16 1.16(2) . ?
C17 O17 1.15(2) . ?
C18 O18 1.17(2) . ?
C19 O19 1.16(3) . ?
C20 O20 1.24(3) . ?
C21 O21 1.08(2) . ?
C22 O22 1.14(3) . ?
C23 O23 1.14(2) . ?
C24 O24 1.14(3) . ?
C25 O25 1.11(3) . ?
C26 O26 1.14(2) . ?
C27 O27 1.10(2) . ?
C28 O28 1.19(2) . ?
C29 O29 1.14(2) . ?
C30 O30 1.08(2) . ?
C31 O31 1.14(3) . ?
C32 O32 1.14(2) . ?
C33 O33 1.10(2) . ?
C34 O34 1.12(2) . ?
C35 O35 1.10(3) . ?
C36 O36 1.19(3) . ?
C37 O37 1.187(10) . ?
C38 O38 1.146(10) . ?
C39 O39 1.194(10) . ?
C40 O40 1.149(10) . ?
C41 O41 1.187(10) . ?
C42 O42 1.153(10) . ?
C57 O57 1.185(10) . ?
C58 O58 1.154(10) . ?
C59 O59 1.189(10) . ?
C60 O60 1.151(10) . ?
C61 O61 1.186(10) . ?
C62 O62 1.152(10) . ?
Ru1 N2 1.985(17) . ?
Ru1 N5 1.998(17) . ?
Ru1 N6 2.074(18) . ?
Ru1 N1 2.076(17) . ?
Ru1 N3 2.080(16) . ?
Ru1 N4 2.087(17) . ?
N1 C101 1.30(3) . ?
N1 C105 1.41(3) . ?
N2 C110 1.35(2) . ?
N2 C106 1.37(3) . ?
N3 C115 1.33(2) . ?
N3 C111 1.36(3) . ?
N4 C116 1.35(2) . ?
N4 C120 1.37(3) . ?
N5 C121 1.35(3) . ?
N5 C125 1.41(3) . ?
N6 C126 1.32(3) . ?
N6 C130 1.36(3) . ?
C101 C102 1.38(3) . ?
C101 H101 0.9500 . ?
C102 C103 1.40(3) . ?
C102 H102 0.9500 . ?
C103 C104 1.37(3) . ?
C103 H103 0.9500 . ?
C104 C105 1.38(3) . ?
C104 H104 0.9500 . ?
C105 C106 1.46(3) . ?
C106 C107 1.39(3) . ?
C107 C108 1.41(3) . ?
C107 H107 0.9500 . ?
C108 C109 1.36(3) . ?
C108 H108 0.9500 . ?
C109 C110 1.39(3) . ?
C109 H109 0.9500 . ?
C110 C111 1.47(3) . ?
C111 C112 1.40(3) . ?
C112 C113 1.39(3) . ?
C112 H112 0.9500 . ?
C113 C114 1.42(3) . ?
C113 H113 0.9500 . ?
C114 C115 1.42(3) . ?
C114 H114 0.9500 . ?
C115 H115 0.9500 . ?
C116 C117 1.32(3) . ?
C116 H116 0.9500 . ?
C117 C118 1.37(3) . ?
C117 H117 0.9500 . ?
C118 C119 1.35(3) . ?
C118 H118 0.9500 . ?
C119 C120 1.39(3) . ?
C119 H119 0.9500 . ?
C120 C121 1.42(3) . ?
C121 C122 1.37(3) . ?
C122 C123 1.42(3) . ?
C122 H122 0.9500 . ?
C123 C124 1.40(3) . ?
C123 H123 0.9500 . ?
C124 C125 1.37(3) . ?
C124 H124 0.9500 . ?
C125 C126 1.44(3) . ?
C126 C127 1.35(3) . ?
C127 C128 1.41(3) . ?
C127 H127 0.9500 . ?
C128 C129 1.34(3) . ?
C128 H128 0.9500 . ?
C129 C130 1.44(3) . ?
C129 H129 0.9500 . ?
C130 H130 0.9500 . ?
O200 C201 1.209(9) . ?
C201 N202 1.377(8) . ?
C201 H201 0.9500 . ?
N202 C204 1.464(8) . ?
N202 C203 1.465(8) . ?
C203 H20A 0.9800 . ?
C203 H20B 0.9800 . ?
C203 H20C 0.9800 . ?
C204 H20D 0.9800 . ?
C204 H20E 0.9800 . ?
C204 H20F 0.9800 . ?
O210 C211 1.204(9) . ?
C211 N212 1.373(8) . ?
C211 H211 0.9500 . ?
N212 C213 1.465(8) . ?
N212 C214 1.469(8) . ?
C213 H21A 0.9800 . ?
C213 H21B 0.9800 . ?
C213 H21C 0.9800 . ?
C214 H21D 0.9800 . ?
C214 H21E 0.9800 . ?
C214 H21F 0.9800 . ?
O220 C221 1.206(9) . ?
C221 N222 1.371(8) . ?
C221 H221 0.9500 . ?
N222 C223 1.461(8) . ?
N222 C224 1.466(8) . ?
C223 H22A 0.9800 . ?
C223 H22B 0.9800 . ?
C223 H22C 0.9800 . ?
C224 H22D 0.9800 . ?
C224 H22E 0.9800 . ?
C224 H22F 0.9800 . ?
C301 H301 0.9500 . ?
N302 C304 1.470(8) . ?
C303 H30A 0.9800 . ?
C303 H30B 0.9800 . ?
C303 H30C 0.9800 . ?
C304 H30D 0.9800 . ?
C304 H30E 0.9800 . ?
C304 H30F 0.9800 . ?

loop_
_geom_torsion_atom_site_label_1
_geom_torsion_atom_site_label_2
_geom_torsion_atom_site_label_3
_geom_torsion_atom_site_label_4
_geom_torsion
_geom_torsion_site_symmetry_1
_geom_torsion_site_symmetry_2
_geom_torsion_site_symmetry_3
_geom_torsion_site_symmetry_4
_geom_torsion_publ_flag
C2 Pt1 Pt2 C6 4(2) . . . . ?
C1 Pt1 Pt2 C6 -1.4(16) . . . . ?
C3 Pt1 Pt2 C6 176.4(16) . . . . ?
Pt3 Pt1 Pt2 C6 177.4(15) . . . . ?
Pt21 Pt1 Pt2 C6 -102.6(15) . . . . ?
Pt4 Pt1 Pt2 C6 75.6(15) . . . . ?
C2 Pt1 Pt2 C5 -171.1(19) . . . . ?
C1 Pt1 Pt2 C5 -176.6(11) . . . . ?
C3 Pt1 Pt2 C5 1.2(11) . . . . ?
Pt3 Pt1 Pt2 C5 2.2(8) . . . . ?
Pt21 Pt1 Pt2 C5 82.2(8) . . . . ?
Pt4 Pt1 Pt2 C5 -99.6(8) . . . . ?
C2 Pt1 Pt2 C1 5.5(18) . . . . ?
C3 Pt1 Pt2 C1 177.8(10) . . . . ?
Pt3 Pt1 Pt2 C1 178.9(7) . . . . ?
Pt21 Pt1 Pt2 C1 -101.1(7) . . . . ?
Pt4 Pt1 Pt2 C1 77.1(7) . . . . ?
C2 Pt1 Pt2 Pt3 -173.3(17) . . . . ?
C1 Pt1 Pt2 Pt3 -178.9(7) . . . . ?
C3 Pt1 Pt2 Pt3 -1.1(7) . . . . ?
Pt21 Pt1 Pt2 Pt3 80.01(4) . . . . ?
Pt4 Pt1 Pt2 Pt3 -101.79(4) . . . . ?
C2 Pt1 Pt2 Pt19 87.9(17) . . . . ?
C1 Pt1 Pt2 Pt19 82.4(7) . . . . ?
C3 Pt1 Pt2 Pt19 -99.8(7) . . . . ?
Pt3 Pt1 Pt2 Pt19 -98.76(4) . . . . ?
Pt21 Pt1 Pt2 Pt19 -18.76(5) . . . . ?
Pt4 Pt1 Pt2 Pt19 159.44(4) . . . . ?
C2 Pt1 Pt2 Pt5 -96.1(17) . . . . ?
C1 Pt1 Pt2 Pt5 -101.6(7) . . . . ?
C3 Pt1 Pt2 Pt5 76.2(7) . . . . ?
Pt3 Pt1 Pt2 Pt5 77.25(4) . . . . ?
Pt21 Pt1 Pt2 Pt5 157.25(4) . . . . ?
Pt4 Pt1 Pt2 Pt5 -24.55(3) . . . . ?
C2 Pt1 Pt3 C4 0(2) . . . . ?
C1 Pt1 Pt3 C4 -173.7(19) . . . . ?
C3 Pt1 Pt3 C4 4(2) . . . . ?
Pt2 Pt1 Pt3 C4 -174.6(18) . . . . ?
Pt21 Pt1 Pt3 C4 88.1(18) . . . . ?
Pt4 Pt1 Pt3 C4 -98.2(18) . . . . ?
C2 Pt1 Pt3 C5 172.6(15) . . . . ?
C1 Pt1 Pt3 C5 -1.3(10) . . . . ?
C3 Pt1 Pt3 C5 176.5(12) . . . . ?
Pt2 Pt1 Pt3 C5 -2.2(8) . . . . ?
Pt21 Pt1 Pt3 C5 -99.5(8) . . . . ?
Pt4 Pt1 Pt3 C5 74.2(8) . . . . ?
C2 Pt1 Pt3 C3 -3.9(15) . . . . ?
C1 Pt1 Pt3 C3 -177.8(10) . . . . ?
Pt2 Pt1 Pt3 C3 -178.7(9) . . . . ?
Pt21 Pt1 Pt3 C3 84.0(9) . . . . ?
Pt4 Pt1 Pt3 C3 -102.3(9) . . . . ?
C2 Pt1 Pt3 Pt2 174.8(13) . . . . ?
C1 Pt1 Pt3 Pt2 0.9(6) . . . . ?
C3 Pt1 Pt3 Pt2 178.7(9) . . . . ?
Pt21 Pt1 Pt3 Pt2 -97.29(4) . . . . ?
Pt4 Pt1 Pt3 Pt2 76.37(4) . . . . ?
C2 Pt1 Pt3 Pt20 -106.7(13) . . . . ?
C1 Pt1 Pt3 Pt20 79.4(6) . . . . ?
C3 Pt1 Pt3 Pt20 -102.8(9) . . . . ?
Pt2 Pt1 Pt3 Pt20 78.53(4) . . . . ?
Pt21 Pt1 Pt3 Pt20 -18.77(5) . . . . ?
Pt4 Pt1 Pt3 Pt20 154.89(4) . . . . ?
C2 Pt1 Pt3 Pt6 73.9(13) . . . . ?
C1 Pt1 Pt3 Pt6 -100.0(6) . . . . ?
C3 Pt1 Pt3 Pt6 77.8(9) . . . . ?
Pt2 Pt1 Pt3 Pt6 -100.88(4) . . . . ?
Pt21 Pt1 Pt3 Pt6 161.82(4) . . . . ?
Pt4 Pt1 Pt3 Pt6 -24.52(3) . . . . ?
C6 Pt2 Pt3 C4 -2(2) . . . . ?
C5 Pt2 Pt3 C4 -3(2) . . . . ?
C1 Pt2 Pt3 C4 173.6(19) . . . . ?
Pt1 Pt2 Pt3 C4 174.6(18) . . . . ?
Pt19 Pt2 Pt3 C4 -105.1(18) . . . . ?
Pt5 Pt2 Pt3 C4 75.9(18) . . . . ?
C6 Pt2 Pt3 C5 0(2) . . . . ?
C1 Pt2 Pt3 C5 176.3(12) . . . . ?
Pt1 Pt2 Pt3 C5 177.2(10) . . . . ?
Pt19 Pt2 Pt3 C5 -102.4(10) . . . . ?
Pt5 Pt2 Pt3 C5 78.5(10) . . . . ?
C6 Pt2 Pt3 C3 -175.9(18) . . . . ?
C5 Pt2 Pt3 C3 -176.1(13) . . . . ?
C1 Pt2 Pt3 C3 0.1(9) . . . . ?
Pt1 Pt2 Pt3 C3 1.1(7) . . . . ?
Pt19 Pt2 Pt3 C3 81.4(7) . . . . ?
Pt5 Pt2 Pt3 C3 -97.6(7) . . . . ?
C6 Pt2 Pt3 Pt1 -177.0(17) . . . . ?
C5 Pt2 Pt3 Pt1 -177.2(10) . . . . ?
C1 Pt2 Pt3 Pt1 -0.9(6) . . . . ?
Pt19 Pt2 Pt3 Pt1 80.39(4) . . . . ?
Pt5 Pt2 Pt3 Pt1 -98.69(4) . . . . ?
C6 Pt2 Pt3 Pt20 83.9(17) . . . . ?
C5 Pt2 Pt3 Pt20 83.7(10) . . . . ?
C1 Pt2 Pt3 Pt20 -100.0(6) . . . . ?
Pt1 Pt2 Pt3 Pt20 -99.12(5) . . . . ?
Pt19 Pt2 Pt3 Pt20 -18.74(5) . . . . ?
Pt5 Pt2 Pt3 Pt20 162.19(4) . . . . ?
C6 Pt2 Pt3 Pt6 -102.9(17) . . . . ?
C5 Pt2 Pt3 Pt6 -103.1(10) . . . . ?
C1 Pt2 Pt3 Pt6 73.2(6) . . . . ?
Pt1 Pt2 Pt3 Pt6 74.08(4) . . . . ?
Pt19 Pt2 Pt3 Pt6 154.47(4) . . . . ?
Pt5 Pt2 Pt3 Pt6 -24.61(3) . . . . ?
Pt4 Pt1A Pt2A Pt3A 107.6(7) . . . . ?
Pt30 Pt1A Pt2A Pt3A -103.9(7) . . . . ?
Pt3A Pt1A Pt2A Pt6 -84.6(7) . . . . ?
Pt4 Pt1A Pt2A Pt6 23.0(4) . . . . ?
Pt30 Pt1A Pt2A Pt6 171.5(5) . . . . ?
Pt3A Pt1A Pt2A Pt31 82.0(7) . . . . ?
Pt4 Pt1A Pt2A Pt31 -170.4(5) . . . . ?
Pt30 Pt1A Pt2A Pt31 -22.0(4) . . . . ?
Pt6 Pt2A Pt3A Pt1A 86.8(6) . . . . ?
Pt31 Pt2A Pt3A Pt1A -93.0(6) . . . . ?
Pt1A Pt2A Pt3A Pt29 71.2(6) . . . . ?
Pt6 Pt2A Pt3A Pt29 158.0(5) . . . . ?
Pt31 Pt2A Pt3A Pt29 -21.7(4) . . . . ?
Pt4 Pt1A Pt3A Pt2A -81.6(7) . . . . ?
Pt30 Pt1A Pt3A Pt2A 78.9(6) . . . . ?
Pt2A Pt1A Pt3A Pt29 -101.5(6) . . . . ?
Pt4 Pt1A Pt3A Pt29 176.9(5) . . . . ?
Pt30 Pt1A Pt3A Pt29 -22.6(4) . . . . ?
Pt3A Pt1A Pt4 C7 -175.1(9) . . . . ?
Pt2A Pt1A Pt4 C7 126.5(9) . . . . ?
Pt30 Pt1A Pt4 C7 43.7(13) . . . . ?
Pt3A Pt1A Pt4 C8 -78.5(10) . . . . ?
Pt2A Pt1A Pt4 C8 -136.8(10) . . . . ?
Pt30 Pt1A Pt4 C8 140.3(13) . . . . ?
Pt3A Pt1A Pt4 C12 79.3(8) . . . . ?
Pt2A Pt1A Pt4 C12 21.0(8) . . . . ?
Pt30 Pt1A Pt4 C12 -61.9(11) . . . . ?
Pt3A Pt1A Pt4 Pt5 -28.7(5) . . . . ?
Pt2A Pt1A Pt4 Pt5 -87.1(5) . . . . ?
Pt30 Pt1A Pt4 Pt5 -169.9(10) . . . . ?
Pt3A Pt1A Pt4 Pt6 32.1(6) . . . . ?
Pt2A Pt1A Pt4 Pt6 -26.2(5) . . . . ?
Pt30 Pt1A Pt4 Pt6 -109.1(10) . . . . ?
Pt3A Pt1A Pt4 Pt1 108.7(9) . . . . ?
Pt2A Pt1A Pt4 Pt1 50.4(6) . . . . ?
Pt30 Pt1A Pt4 Pt1 -32.5(6) . . . . ?
C2 Pt1 Pt4 C7 36.2(10) . . . . ?
C1 Pt1 Pt4 C7 -69.1(8) . . . . ?
C3 Pt1 Pt4 C7 133.0(8) . . . . ?
Pt2 Pt1 Pt4 C7 -119.2(8) . . . . ?
Pt3 Pt1 Pt4 C7 -177.7(8) . . . . ?
Pt21 Pt1 Pt4 C7 -103.2(9) . . . . ?
C2 Pt1 Pt4 C8 136.9(11) . . . . ?
C1 Pt1 Pt4 C8 31.6(9) . . . . ?
C3 Pt1 Pt4 C8 -126.2(9) . . . . ?
Pt2 Pt1 Pt4 C8 -18.4(9) . . . . ?
Pt3 Pt1 Pt4 C8 -77.0(9) . . . . ?
Pt21 Pt1 Pt4 C8 -2.4(10) . . . . ?
C2 Pt1 Pt4 C12 -65.9(9) . . . . ?
C1 Pt1 Pt4 C12 -171.2(6) . . . . ?
C3 Pt1 Pt4 C12 31.0(7) . . . . ?
Pt2 Pt1 Pt4 C12 138.7(6) . . . . ?
Pt3 Pt1 Pt4 C12 80.2(6) . . . . ?
Pt21 Pt1 Pt4 C12 154.8(7) . . . . ?
C2 Pt1 Pt4 Pt5 -175.5(7) . . . . ?
C1 Pt1 Pt4 Pt5 79.2(3) . . . . ?
C3 Pt1 Pt4 Pt5 -78.7(3) . . . . ?
Pt2 Pt1 Pt4 Pt5 29.11(4) . . . . ?
Pt3 Pt1 Pt4 Pt5 -29.44(4) . . . . ?
Pt21 Pt1 Pt4 Pt5 45.1(4) . . . . ?
C2 Pt1 Pt4 Pt6 -117.0(7) . . . . ?
C1 Pt1 Pt4 Pt6 137.7(3) . . . . ?
C3 Pt1 Pt4 Pt6 -20.2(3) . . . . ?
Pt2 Pt1 Pt4 Pt6 87.60(4) . . . . ?
Pt3 Pt1 Pt4 Pt6 29.06(4) . . . . ?
Pt21 Pt1 Pt4 Pt6 103.6(4) . . . . ?
C2 Pt1 Pt4 Pt1A 144.2(10) . . . . ?
C1 Pt1 Pt4 Pt1A 38.9(7) . . . . ?
C3 Pt1 Pt4 Pt1A -118.9(7) . . . . ?
Pt2 Pt1 Pt4 Pt1A -11.1(7) . . . . ?
Pt3 Pt1 Pt4 Pt1A -69.7(7) . . . . ?
Pt21 Pt1 Pt4 Pt1A 4.9(8) . . . . ?
C7 Pt4 Pt5 C9 -1(2) . . . . ?
C8 Pt4 Pt5 C9 3(2) . . . . ?
C12 Pt4 Pt5 C9 179(2) . . . . ?
Pt6 Pt4 Pt5 C9 -179(2) . . . . ?
Pt1A Pt4 Pt5 C9 -88(2) . . . . ?
Pt1 Pt4 Pt5 C9 -105(2) . . . . ?
C7 Pt4 Pt5 C10 -178.3(15) . . . . ?
C8 Pt4 Pt5 C10 -174.7(12) . . . . ?
C12 Pt4 Pt5 C10 2.0(9) . . . . ?
Pt6 Pt4 Pt5 C10 3.6(7) . . . . ?
Pt1A Pt4 Pt5 C10 94.1(7) . . . . ?
Pt1 Pt4 Pt5 C10 77.5(7) . . . . ?
C7 Pt4 Pt5 C8 -3.5(16) . . . . ?
C12 Pt4 Pt5 C8 176.7(11) . . . . ?
Pt6 Pt4 Pt5 C8 178.3(9) . . . . ?
Pt1A Pt4 Pt5 C8 -91.2(10) . . . . ?
Pt1 Pt4 Pt5 C8 -107.8(9) . . . . ?
C7 Pt4 Pt5 Pt6 178.1(13) . . . . ?
C8 Pt4 Pt5 Pt6 -178.3(9) . . . . ?
C12 Pt4 Pt5 Pt6 -1.6(6) . . . . ?
Pt1A Pt4 Pt5 Pt6 90.5(3) . . . . ?
Pt1 Pt4 Pt5 Pt6 73.86(4) . . . . ?
C7 Pt4 Pt5 Pt2 79.8(13) . . . . ?
C8 Pt4 Pt5 Pt2 83.4(9) . . . . ?
C12 Pt4 Pt5 Pt2 -99.9(6) . . . . ?
Pt6 Pt4 Pt5 Pt2 -98.30(4) . . . . ?
Pt1A Pt4 Pt5 Pt2 -7.8(3) . . . . ?
Pt1 Pt4 Pt5 Pt2 -24.43(3) . . . . ?
C6 Pt2 Pt5 C9 34.4(14) . . . . ?
C5 Pt2 Pt5 C9 -68.9(10) . . . . ?
C1 Pt2 Pt5 C9 133.6(10) . . . . ?
Pt1 Pt2 Pt5 C9 -177.7(10) . . . . ?
Pt3 Pt2 Pt5 C9 -118.7(10) . . . . ?
Pt19 Pt2 Pt5 C9 -128.8(11) . . . . ?
C6 Pt2 Pt5 C10 135.0(11) . . . . ?
C5 Pt2 Pt5 C10 31.7(8) . . . . ?
C1 Pt2 Pt5 C10 -125.7(8) . . . . ?
Pt1 Pt2 Pt5 C10 -77.0(7) . . . . ?
Pt3 Pt2 Pt5 C10 -18.0(7) . . . . ?
Pt19 Pt2 Pt5 C10 -28.1(9) . . . . ?
C6 Pt2 Pt5 C8 -69.3(11) . . . . ?
C5 Pt2 Pt5 C8 -172.6(7) . . . . ?
C1 Pt2 Pt5 C8 30.0(7) . . . . ?
Pt1 Pt2 Pt5 C8 78.7(7) . . . . ?
Pt3 Pt2 Pt5 C8 137.7(7) . . . . ?
Pt19 Pt2 Pt5 C8 127.6(8) . . . . ?
C6 Pt2 Pt5 Pt6 -177.8(9) . . . . ?
C5 Pt2 Pt5 Pt6 78.9(3) . . . . ?
C1 Pt2 Pt5 Pt6 -78.5(3) . . . . ?
Pt1 Pt2 Pt5 Pt6 -29.81(4) . . . . ?
Pt3 Pt2 Pt5 Pt6 29.16(4) . . . . ?
Pt19 Pt2 Pt5 Pt6 19.1(5) . . . . ?
C6 Pt2 Pt5 Pt4 -118.5(9) . . . . ?
C5 Pt2 Pt5 Pt4 138.2(3) . . . . ?
C1 Pt2 Pt5 Pt4 -19.2(3) . . . . ?
Pt1 Pt2 Pt5 Pt4 29.50(4) . . . . ?
Pt3 Pt2 Pt5 Pt4 88.48(4) . . . . ?
Pt19 Pt2 Pt5 Pt4 78.4(5) . . . . ?
C9 Pt5 Pt6 C11 -10(3) . . . . ?
C10 Pt5 Pt6 C11 -4(2) . . . . ?
C8 Pt5 Pt6 C11 170(2) . . . . ?
Pt4 Pt5 Pt6 C11 171(2) . . . . ?
Pt2 Pt5 Pt6 C11 -110(2) . . . . ?
C9 Pt5 Pt6 C10 -5.5(19) . . . . ?
C8 Pt5 Pt6 C10 174.0(11) . . . . ?
Pt4 Pt5 Pt6 C10 175.4(9) . . . . ?
Pt2 Pt5 Pt6 C10 -105.9(9) . . . . ?
C9 Pt5 Pt6 C12 -179.3(18) . . . . ?
C10 Pt5 Pt6 C12 -173.7(10) . . . . ?
C8 Pt5 Pt6 C12 0.3(10) . . . . ?
Pt4 Pt5 Pt6 C12 1.6(6) . . . . ?
Pt2 Pt5 Pt6 C12 80.4(6) . . . . ?
C9 Pt5 Pt6 Pt4 179.1(17) . . . . ?
C10 Pt5 Pt6 Pt4 -175.4(9) . . . . ?
C8 Pt5 Pt6 Pt4 -1.3(7) . . . . ?
Pt2 Pt5 Pt6 Pt4 78.78(4) . . . . ?
C9 Pt5 Pt6 Pt2A 90.3(17) . . . . ?
C10 Pt5 Pt6 Pt2A 95.9(9) . . . . ?
C8 Pt5 Pt6 Pt2A -90.1(8) . . . . ?
Pt4 Pt5 Pt6 Pt2A -88.8(4) . . . . ?
Pt2 Pt5 Pt6 Pt2A -10.0(4) . . . . ?
C9 Pt5 Pt6 Pt3 75.7(17) . . . . ?
C10 Pt5 Pt6 Pt3 81.2(9) . . . . ?
C8 Pt5 Pt6 Pt3 -104.8(8) . . . . ?
Pt4 Pt5 Pt6 Pt3 -103.44(4) . . . . ?
Pt2 Pt5 Pt6 Pt3 -24.66(3) . . . . ?
C9 Pt5 Pt6 Pt8 -85.2(17) . . . . ?
C10 Pt5 Pt6 Pt8 -79.7(9) . . . . ?
C8 Pt5 Pt6 Pt8 94.3(8) . . . . ?
Pt4 Pt5 Pt6 Pt8 95.65(4) . . . . ?
Pt2 Pt5 Pt6 Pt8 174.43(3) . . . . ?
C7 Pt4 Pt6 C11 8(2) . . . . ?
C8 Pt4 Pt6 C11 -172.4(15) . . . . ?
C12 Pt4 Pt6 C11 4.2(15) . . . . ?
Pt5 Pt4 Pt6 C11 -173.8(14) . . . . ?
Pt1A Pt4 Pt6 C11 111.6(14) . . . . ?
Pt1 Pt4 Pt6 C11 86.6(14) . . . . ?
C7 Pt4 Pt6 C10 178.5(17) . . . . ?
C8 Pt4 Pt6 C10 -2.3(10) . . . . ?
C12 Pt4 Pt6 C10 174.4(10) . . . . ?
Pt5 Pt4 Pt6 C10 -3.6(7) . . . . ?
Pt1A Pt4 Pt6 C10 -78.2(7) . . . . ?
Pt1 Pt4 Pt6 C10 -103.3(7) . . . . ?
C7 Pt4 Pt6 C12 4.2(17) . . . . ?
C8 Pt4 Pt6 C12 -176.7(10) . . . . ?
Pt5 Pt4 Pt6 C12 -178.0(7) . . . . ?
Pt1A Pt4 Pt6 C12 107.4(8) . . . . ?
Pt1 Pt4 Pt6 C12 82.4(7) . . . . ?
C7 Pt4 Pt6 Pt5 -177.8(16) . . . . ?
C8 Pt4 Pt6 Pt5 1.3(7) . . . . ?
C12 Pt4 Pt6 Pt5 178.0(7) . . . . ?
Pt1A Pt4 Pt6 Pt5 -74.6(3) . . . . ?
Pt1 Pt4 Pt6 Pt5 -99.64(4) . . . . ?
C7 Pt4 Pt6 Pt2A -79.9(16) . . . . ?
C8 Pt4 Pt6 Pt2A 99.2(8) . . . . ?
C12 Pt4 Pt6 Pt2A -84.1(8) . . . . ?
Pt5 Pt4 Pt6 Pt2A 97.9(3) . . . . ?
Pt1A Pt4 Pt6 Pt2A 23.3(4) . . . . ?
Pt1 Pt4 Pt6 Pt2A -1.8(3) . . . . ?
C7 Pt4 Pt6 Pt3 -102.8(16) . . . . ?
C8 Pt4 Pt6 Pt3 76.4(7) . . . . ?
C12 Pt4 Pt6 Pt3 -107.0(7) . . . . ?
Pt5 Pt4 Pt6 Pt3 75.03(4) . . . . ?
Pt1A Pt4 Pt6 Pt3 0.4(3) . . . . ?
Pt1 Pt4 Pt6 Pt3 -24.61(3) . . . . ?
C7 Pt4 Pt6 Pt8 107.9(16) . . . . ?
C8 Pt4 Pt6 Pt8 -73.0(7) . . . . ?
C12 Pt4 Pt6 Pt8 103.7(7) . . . . ?
Pt5 Pt4 Pt6 Pt8 -74.33(3) . . . . ?
Pt1A Pt4 Pt6 Pt8 -148.9(3) . . . . ?
Pt1 Pt4 Pt6 Pt8 -173.96(3) . . . . ?
Pt3A Pt2A Pt6 C11 129.0(10) . . . . ?
Pt1A Pt2A Pt6 C11 -170.6(10) . . . . ?
Pt31 Pt2A Pt6 C11 130(3) . . . . ?
Pt3A Pt2A Pt6 C10 21.7(10) . . . . ?
Pt1A Pt2A Pt6 C10 82.1(10) . . . . ?
Pt31 Pt2A Pt6 C10 23(3) . . . . ?
Pt3A Pt2A Pt6 C12 -137.0(8) . . . . ?
Pt1A Pt2A Pt6 C12 -76.7(7) . . . . ?
Pt31 Pt2A Pt6 C12 -136(2) . . . . ?
Pt3A Pt2A Pt6 Pt5 -27.2(5) . . . . ?
Pt1A Pt2A Pt6 Pt5 33.1(5) . . . . ?
Pt31 Pt2A Pt6 Pt5 -26(2) . . . . ?
Pt3A Pt2A Pt6 Pt4 -87.3(5) . . . . ?
Pt1A Pt2A Pt6 Pt4 -27.0(5) . . . . ?
Pt31 Pt2A Pt6 Pt4 -86(2) . . . . ?
Pt3A Pt2A Pt6 Pt3 12.4(6) . . . . ?
Pt1A Pt2A Pt6 Pt3 72.8(7) . . . . ?
Pt31 Pt2A Pt6 Pt3 13.5(17) . . . . ?
Pt3A Pt2A Pt6 Pt8 6(3) . . . . ?
Pt1A Pt2A Pt6 Pt8 66(3) . . . . ?
Pt31 Pt2A Pt6 Pt8 7(5) . . . . ?
C4 Pt3 Pt6 C11 34.4(13) . . . . ?
C5 Pt3 Pt6 C11 136.6(9) . . . . ?
C3 Pt3 Pt6 C11 -66.1(9) . . . . ?
Pt1 Pt3 Pt6 C11 -116.7(8) . . . . ?
Pt2 Pt3 Pt6 C11 -175.0(8) . . . . ?
Pt20 Pt3 Pt6 C11 -120.8(9) . . . . ?
C4 Pt3 Pt6 C10 -72.2(13) . . . . ?
C5 Pt3 Pt6 C10 30.1(9) . . . . ?
C3 Pt3 Pt6 C10 -172.6(9) . . . . ?
Pt1 Pt3 Pt6 C10 136.7(8) . . . . ?
Pt2 Pt3 Pt6 C10 78.4(8) . . . . ?
Pt20 Pt3 Pt6 C10 132.6(9) . . . . ?
C4 Pt3 Pt6 C12 130.5(11) . . . . ?
C5 Pt3 Pt6 C12 -127.2(7) . . . . ?
C3 Pt3 Pt6 C12 30.1(7) . . . . ?
Pt1 Pt3 Pt6 C12 -20.6(6) . . . . ?
Pt2 Pt3 Pt6 C12 -78.8(6) . . . . ?
Pt20 Pt3 Pt6 C12 -24.7(7) . . . . ?
C4 Pt3 Pt6 Pt5 -121.4(9) . . . . ?
C5 Pt3 Pt6 Pt5 -19.1(3) . . . . ?
C3 Pt3 Pt6 Pt5 138.2(3) . . . . ?
Pt1 Pt3 Pt6 Pt5 87.50(4) . . . . ?
Pt2 Pt3 Pt6 Pt5 29.23(4) . . . . ?
Pt20 Pt3 Pt6 Pt5 83.4(3) . . . . ?
C4 Pt3 Pt6 Pt4 -179.4(9) . . . . ?
C5 Pt3 Pt6 Pt4 -77.1(3) . . . . ?
C3 Pt3 Pt6 Pt4 80.2(3) . . . . ?
Pt1 Pt3 Pt6 Pt4 29.51(4) . . . . ?
Pt2 Pt3 Pt6 Pt4 -28.75(4) . . . . ?
Pt20 Pt3 Pt6 Pt4 25.4(3) . . . . ?
C4 Pt3 Pt6 Pt2A 98.4(12) . . . . ?
C5 Pt3 Pt6 Pt2A -159.3(9) . . . . ?
C3 Pt3 Pt6 Pt2A -2.0(9) . . . . ?
Pt1 Pt3 Pt6 Pt2A -52.7(8) . . . . ?
Pt2 Pt3 Pt6 Pt2A -111.0(8) . . . . ?
Pt20 Pt3 Pt6 Pt2A -56.8(9) . . . . ?
C4 Pt3 Pt6 Pt8 -83.3(9) . . . . ?
C5 Pt3 Pt6 Pt8 19.0(3) . . . . ?
C3 Pt3 Pt6 Pt8 176.3(3) . . . . ?
Pt1 Pt3 Pt6 Pt8 125.61(7) . . . . ?
Pt2 Pt3 Pt6 Pt8 67.35(8) . . . . ?
Pt20 Pt3 Pt6 Pt8 121.5(3) . . . . ?
C13 Pt7 Pt8 C15 -22.4(19) . . . . ?
C18 Pt7 Pt8 C15 176.2(14) . . . . ?
C14 Pt7 Pt8 C15 -6.5(15) . . . . ?
Pt9 Pt7 Pt8 C15 171.2(13) . . . . ?
C13 Pt7 Pt8 C16 169.2(16) . . . . ?
C18 Pt7 Pt8 C16 7.9(8) . . . . ?
C14 Pt7 Pt8 C16 -174.8(10) . . . . ?
Pt9 Pt7 Pt8 C16 2.8(6) . . . . ?
C13 Pt7 Pt8 C14 -15.9(16) . . . . ?
C18 Pt7 Pt8 C14 -177.3(10) . . . . ?
Pt9 Pt7 Pt8 C14 177.7(8) . . . . ?
C13 Pt7 Pt8 Pt9 166.4(15) . . . . ?
C18 Pt7 Pt8 Pt9 5.0(6) . . . . ?
C14 Pt7 Pt8 Pt9 -177.7(8) . . . . ?
C13 Pt7 Pt8 Pt6 89.1(15) . . . . ?
C18 Pt7 Pt8 Pt6 -72.3(6) . . . . ?
C14 Pt7 Pt8 Pt6 105.0(8) . . . . ?
Pt9 Pt7 Pt8 Pt6 -77.32(4) . . . . ?
C11 Pt6 Pt8 C15 -38.8(11) . . . . ?
C10 Pt6 Pt8 C15 67.3(11) . . . . ?
C12 Pt6 Pt8 C15 -133.9(9) . . . . ?
Pt5 Pt6 Pt8 C15 117.7(7) . . . . ?
Pt4 Pt6 Pt8 C15 177.3(7) . . . . ?
Pt2A Pt6 Pt8 C15 83(2) . . . . ?
Pt3 Pt6 Pt8 C15 78.6(7) . . . . ?
C11 Pt6 Pt8 C16 62.6(10) . . . . ?
C10 Pt6 Pt8 C16 168.7(11) . . . . ?
C12 Pt6 Pt8 C16 -32.5(8) . . . . ?
Pt5 Pt6 Pt8 C16 -140.9(6) . . . . ?
Pt4 Pt6 Pt8 C16 -81.3(6) . . . . ?
Pt2A Pt6 Pt8 C16 -175(2) . . . . ?
Pt3 Pt6 Pt8 C16 -180.0(6) . . . . ?
C11 Pt6 Pt8 C14 -137.9(11) . . . . ?
C10 Pt6 Pt8 C14 -31.8(11) . . . . ?
C12 Pt6 Pt8 C14 127.0(9) . . . . ?
Pt5 Pt6 Pt8 C14 18.5(6) . . . . ?
Pt4 Pt6 Pt8 C14 78.1(6) . . . . ?
Pt2A Pt6 Pt8 C14 -16(2) . . . . ?
Pt3 Pt6 Pt8 C14 -20.5(6) . . . . ?
C11 Pt6 Pt8 Pt9 111.9(8) . . . . ?
C10 Pt6 Pt8 Pt9 -142.0(9) . . . . ?
C12 Pt6 Pt8 Pt9 16.8(6) . . . . ?
Pt5 Pt6 Pt8 Pt9 -91.62(4) . . . . ?
Pt4 Pt6 Pt8 Pt9 -32.02(3) . . . . ?
Pt2A Pt6 Pt8 Pt9 -126(2) . . . . ?
Pt3 Pt6 Pt8 Pt9 -130.67(7) . . . . ?
C11 Pt6 Pt8 Pt7 169.7(8) . . . . ?
C10 Pt6 Pt8 Pt7 -84.2(9) . . . . ?
C12 Pt6 Pt8 Pt7 74.6(6) . . . . ?
Pt5 Pt6 Pt8 Pt7 -33.85(4) . . . . ?
Pt4 Pt6 Pt8 Pt7 25.75(4) . . . . ?
Pt2A Pt6 Pt8 Pt7 -68(2) . . . . ?
Pt3 Pt6 Pt8 Pt7 -72.91(8) . . . . ?
C13 Pt7 Pt9 C17 14(2) . . . . ?
C18 Pt7 Pt9 C17 7.6(19) . . . . ?
C14 Pt7 Pt9 C17 -176.8(19) . . . . ?
Pt8 Pt7 Pt9 C17 -178.7(18) . . . . ?
C13 Pt7 Pt9 C18 6.3(15) . . . . ?
C14 Pt7 Pt9 C18 175.6(9) . . . . ?
Pt8 Pt7 Pt9 C18 173.7(7) . . . . ?
C13 Pt7 Pt9 C16 -170.3(14) . . . . ?
C18 Pt7 Pt9 C16 -176.6(9) . . . . ?
C14 Pt7 Pt9 C16 -0.9(9) . . . . ?
Pt8 Pt7 Pt9 C16 -2.8(6) . . . . ?
C13 Pt7 Pt9 Pt8 -167.5(13) . . . . ?
C18 Pt7 Pt9 Pt8 -173.7(7) . . . . ?
C14 Pt7 Pt9 Pt8 1.9(7) . . . . ?
C15 Pt8 Pt9 C17 8.0(19) . . . . ?
C16 Pt8 Pt9 C17 2.4(16) . . . . ?
C14 Pt8 Pt9 C17 177.0(15) . . . . ?
Pt7 Pt8 Pt9 C17 178.9(14) . . . . ?
Pt6 Pt8 Pt9 C17 -72.8(14) . . . . ?
C15 Pt8 Pt9 C18 -176.0(14) . . . . ?
C16 Pt8 Pt9 C18 178.4(9) . . . . ?
C14 Pt8 Pt9 C18 -7.0(9) . . . . ?
Pt7 Pt8 Pt9 C18 -5.1(6) . . . . ?
Pt6 Pt8 Pt9 C18 103.2(6) . . . . ?
C15 Pt8 Pt9 C16 5.6(15) . . . . ?
C14 Pt8 Pt9 C16 174.6(10) . . . . ?
Pt7 Pt8 Pt9 C16 176.5(7) . . . . ?
Pt6 Pt8 Pt9 C16 -75.2(7) . . . . ?
C15 Pt8 Pt9 Pt7 -170.9(13) . . . . ?
C16 Pt8 Pt9 Pt7 -176.5(7) . . . . ?
C14 Pt8 Pt9 Pt7 -1.9(7) . . . . ?
Pt6 Pt8 Pt9 Pt7 108.31(4) . . . . ?
C19 Pt10 Pt11 C21 12(2) . . . . ?
C20 Pt10 Pt11 C21 6.6(18) . . . . ?
C24 Pt10 Pt11 C21 -179.0(17) . . . . ?
Pt12 Pt10 Pt11 C21 -176.1(15) . . . . ?
Pt14 Pt10 Pt11 C21 -104.7(15) . . . . ?
C19 Pt10 Pt11 C20 5.9(18) . . . . ?
C24 Pt10 Pt11 C20 174.5(11) . . . . ?
Pt12 Pt10 Pt11 C20 177.3(9) . . . . ?
Pt14 Pt10 Pt11 C20 -111.2(9) . . . . ?
C19 Pt10 Pt11 C22 -172.3(16) . . . . ?
C20 Pt10 Pt11 C22 -178.2(11) . . . . ?
C24 Pt10 Pt11 C22 -3.7(9) . . . . ?
Pt12 Pt10 Pt11 C22 -0.9(6) . . . . ?
Pt14 Pt10 Pt11 C22 70.6(6) . . . . ?
C19 Pt10 Pt11 Pt12 -171.4(15) . . . . ?
C20 Pt10 Pt11 Pt12 -177.3(9) . . . . ?
C24 Pt10 Pt11 Pt12 -2.8(6) . . . . ?
Pt14 Pt10 Pt11 Pt12 71.47(4) . . . . ?
C19 Pt10 Pt11 Pt13 91.0(15) . . . . ?
C20 Pt10 Pt11 Pt13 85.1(9) . . . . ?
C24 Pt10 Pt11 Pt13 -100.4(6) . . . . ?
Pt12 Pt10 Pt11 Pt13 -97.57(4) . . . . ?
Pt14 Pt10 Pt11 Pt13 -26.10(3) . . . . ?
C19 Pt10 Pt12 C23 -10(2) . . . . ?
C20 Pt10 Pt12 C23 -178.3(15) . . . . ?
C24 Pt10 Pt12 C23 -3.9(15) . . . . ?
Pt11 Pt10 Pt12 C23 179.6(13) . . . . ?
Pt14 Pt10 Pt12 C23 77.2(13) . . . . ?
C19 Pt10 Pt12 C22 171.3(18) . . . . ?
C20 Pt10 Pt12 C22 3.0(9) . . . . ?
C24 Pt10 Pt12 C22 177.4(10) . . . . ?
Pt11 Pt10 Pt12 C22 0.9(6) . . . . ?
Pt14 Pt10 Pt12 C22 -101.5(6) . . . . ?
C19 Pt10 Pt12 C24 -6.2(19) . . . . ?
C20 Pt10 Pt12 C24 -174.4(11) . . . . ?
Pt11 Pt10 Pt12 C24 -176.5(8) . . . . ?
Pt14 Pt10 Pt12 C24 81.1(8) . . . . ?
C19 Pt10 Pt12 Pt11 170.4(17) . . . . ?
C20 Pt10 Pt12 Pt11 2.1(7) . . . . ?
C24 Pt10 Pt12 Pt11 176.5(8) . . . . ?
Pt14 Pt10 Pt12 Pt11 -102.40(4) . . . . ?
C19 Pt10 Pt12 Pt15 -113.4(17) . . . . ?
C20 Pt10 Pt12 Pt15 78.4(7) . . . . ?
C24 Pt10 Pt12 Pt15 -107.2(8) . . . . ?
Pt11 Pt10 Pt12 Pt15 76.28(3) . . . . ?
Pt14 Pt10 Pt12 Pt15 -26.12(3) . . . . ?
C21 Pt11 Pt12 C23 -4(2) . . . . ?
C20 Pt11 Pt12 C23 178.3(15) . . . . ?
C22 Pt11 Pt12 C23 -0.7(15) . . . . ?
Pt10 Pt11 Pt12 C23 -179.6(13) . . . . ?
Pt13 Pt11 Pt12 C23 -102.9(13) . . . . ?
C21 Pt11 Pt12 C22 -3.3(18) . . . . ?
C20 Pt11 Pt12 C22 179.0(10) . . . . ?
Pt10 Pt11 Pt12 C22 -178.9(7) . . . . ?
Pt13 Pt11 Pt12 C22 -102.2(7) . . . . ?
C21 Pt11 Pt12 C24 178.4(18) . . . . ?
C20 Pt11 Pt12 C24 0.7(10) . . . . ?
C22 Pt11 Pt12 C24 -178.3(10) . . . . ?
Pt10 Pt11 Pt12 C24 2.8(6) . . . . ?
Pt13 Pt11 Pt12 C24 79.5(6) . . . . ?
C21 Pt11 Pt12 Pt10 175.6(17) . . . . ?
C20 Pt11 Pt12 Pt10 -2.1(7) . . . . ?
C22 Pt11 Pt12 Pt10 178.9(7) . . . . ?
Pt13 Pt11 Pt12 Pt10 76.70(4) . . . . ?
C21 Pt11 Pt12 Pt15 72.7(17) . . . . ?
C20 Pt11 Pt12 Pt15 -105.1(7) . . . . ?
C22 Pt11 Pt12 Pt15 75.9(7) . . . . ?
Pt10 Pt11 Pt12 Pt15 -102.95(4) . . . . ?
Pt13 Pt11 Pt12 Pt15 -26.25(3) . . . . ?
C21 Pt11 Pt13 C25 27.2(12) . . . . ?
C20 Pt11 Pt13 C25 -71.7(12) . . . . ?
C22 Pt11 Pt13 C25 130.9(10) . . . . ?
Pt12 Pt11 Pt13 C25 179.8(9) . . . . ?
Pt10 Pt11 Pt13 C25 -121.4(9) . . . . ?
C21 Pt11 Pt13 C26 130.7(10) . . . . ?
C20 Pt11 Pt13 C26 31.7(10) . . . . ?
C22 Pt11 Pt13 C26 -125.6(7) . . . . ?
Pt12 Pt11 Pt13 C26 -76.8(5) . . . . ?
Pt10 Pt11 Pt13 C26 -17.9(5) . . . . ?
C21 Pt11 Pt13 C30 -69.5(11) . . . . ?
C20 Pt11 Pt13 C30 -168.4(10) . . . . ?
C22 Pt11 Pt13 C30 34.2(8) . . . . ?
Pt12 Pt11 Pt13 C30 83.1(6) . . . . ?
Pt10 Pt11 Pt13 C30 142.0(6) . . . . ?
C21 Pt11 Pt13 Pt14 -179.2(8) . . . . ?
C20 Pt11 Pt13 Pt14 81.9(8) . . . . ?
C22 Pt11 Pt13 Pt14 -75.5(5) . . . . ?
Pt12 Pt11 Pt13 Pt14 -26.65(4) . . . . ?
Pt10 Pt11 Pt13 Pt14 32.21(3) . . . . ?
C21 Pt11 Pt13 Pt15 -120.3(8) . . . . ?
C20 Pt11 Pt13 Pt15 140.8(8) . . . . ?
C22 Pt11 Pt13 Pt15 -16.6(5) . . . . ?
Pt12 Pt11 Pt13 Pt15 32.26(3) . . . . ?
Pt10 Pt11 Pt13 Pt15 91.12(3) . . . . ?
C21 Pt11 Pt13 Pt16 -139.0(9) . . . . ?
C20 Pt11 Pt13 Pt16 122.0(9) . . . . ?
C22 Pt11 Pt13 Pt16 -35.3(6) . . . . ?
Pt12 Pt11 Pt13 Pt16 13.5(4) . . . . ?
Pt10 Pt11 Pt13 Pt16 72.4(4) . . . . ?
C25 Pt13 Pt14 C27 10(2) . . . . ?
C26 Pt13 Pt14 C27 12.9(14) . . . . ?
C30 Pt13 Pt14 C27 -161.6(14) . . . . ?
Pt15 Pt13 Pt14 C27 -167.2(13) . . . . ?
Pt16 Pt13 Pt14 C27 94.4(13) . . . . ?
Pt11 Pt13 Pt14 C27 -88.9(13) . . . . ?
C25 Pt13 Pt14 C28 175.6(19) . . . . ?
C26 Pt13 Pt14 C28 178.0(9) . . . . ?
C30 Pt13 Pt14 C28 3.6(9) . . . . ?
Pt15 Pt13 Pt14 C28 -2.0(6) . . . . ?
Pt16 Pt13 Pt14 C28 -100.4(6) . . . . ?
Pt11 Pt13 Pt14 C28 76.3(6) . . . . ?
C25 Pt13 Pt14 C26 -2.5(19) . . . . ?
C30 Pt13 Pt14 C26 -174.4(9) . . . . ?
Pt15 Pt13 Pt14 C26 180.0(7) . . . . ?
Pt16 Pt13 Pt14 C26 81.6(7) . . . . ?
Pt11 Pt13 Pt14 C26 -101.7(7) . . . . ?
C25 Pt13 Pt14 Pt15 177.6(18) . . . . ?
C26 Pt13 Pt14 Pt15 -180.0(7) . . . . ?
C30 Pt13 Pt14 Pt15 5.6(6) . . . . ?
Pt16 Pt13 Pt14 Pt15 -98.37(4) . . . . ?
Pt11 Pt13 Pt14 Pt15 78.30(4) . . . . ?
C25 Pt13 Pt14 Pt17 -103.5(18) . . . . ?
C26 Pt13 Pt14 Pt17 -101.0(7) . . . . ?
C30 Pt13 Pt14 Pt17 84.5(6) . . . . ?
Pt15 Pt13 Pt14 Pt17 78.93(4) . . . . ?
Pt16 Pt13 Pt14 Pt17 -19.44(3) . . . . ?
Pt11 Pt13 Pt14 Pt17 157.22(3) . . . . ?
C25 Pt13 Pt14 Pt10 73.1(18) . . . . ?
C26 Pt13 Pt14 Pt10 75.6(7) . . . . ?
C30 Pt13 Pt14 Pt10 -98.9(6) . . . . ?
Pt15 Pt13 Pt14 Pt10 -104.47(4) . . . . ?
Pt16 Pt13 Pt14 Pt10 157.16(3) . . . . ?
Pt11 Pt13 Pt14 Pt10 -26.18(3) . . . . ?
C19 Pt10 Pt14 C27 35.0(10) . . . . ?
C20 Pt10 Pt14 C27 139.4(10) . . . . ?
C24 Pt10 Pt14 C27 -63.9(9) . . . . ?
Pt12 Pt10 Pt14 C27 -116.0(6) . . . . ?
Pt11 Pt10 Pt14 C27 -173.9(6) . . . . ?
C19 Pt10 Pt14 C28 133.8(10) . . . . ?
C20 Pt10 Pt14 C28 -121.8(9) . . . . ?
C24 Pt10 Pt14 C28 34.9(9) . . . . ?
Pt12 Pt10 Pt14 C28 -17.1(6) . . . . ?
Pt11 Pt10 Pt14 C28 -75.1(6) . . . . ?
C19 Pt10 Pt14 C26 -66.9(10) . . . . ?
C20 Pt10 Pt14 C26 37.5(10) . . . . ?
C24 Pt10 Pt14 C26 -165.9(9) . . . . ?
Pt12 Pt10 Pt14 C26 142.1(6) . . . . ?
Pt11 Pt10 Pt14 C26 84.2(6) . . . . ?
C19 Pt10 Pt14 Pt13 -119.0(8) . . . . ?
C20 Pt10 Pt14 Pt13 -14.6(8) . . . . ?
C24 Pt10 Pt14 Pt13 142.1(7) . . . . ?
Pt12 Pt10 Pt14 Pt13 90.01(4) . . . . ?
Pt11 Pt10 Pt14 Pt13 32.09(3) . . . . ?
C19 Pt10 Pt14 Pt15 -176.8(8) . . . . ?
C20 Pt10 Pt14 Pt15 -72.4(8) . . . . ?
C24 Pt10 Pt14 Pt15 84.2(7) . . . . ?
Pt12 Pt10 Pt14 Pt15 32.19(3) . . . . ?
Pt11 Pt10 Pt14 Pt15 -25.73(4) . . . . ?
C19 Pt10 Pt14 Pt17 -94.4(8) . . . . ?
C20 Pt10 Pt14 Pt17 10.0(8) . . . . ?
C24 Pt10 Pt14 Pt17 166.7(7) . . . . ?
Pt12 Pt10 Pt14 Pt17 114.6(2) . . . . ?
Pt11 Pt10 Pt14 Pt17 56.7(2) . . . . ?
C27 Pt14 Pt15 C29 -7.9(17) . . . . ?
C28 Pt14 Pt15 C29 1.5(14) . . . . ?
C26 Pt14 Pt15 C29 -176.0(13) . . . . ?
Pt13 Pt14 Pt15 C29 -176.0(12) . . . . ?
Pt17 Pt14 Pt15 C29 85.3(12) . . . . ?
Pt10 Pt14 Pt15 C29 -102.9(12) . . . . ?
C27 Pt14 Pt15 C28 -9.4(14) . . . . ?
C26 Pt14 Pt15 C28 -177.5(9) . . . . ?
Pt13 Pt14 Pt15 C28 -177.5(7) . . . . ?
Pt17 Pt14 Pt15 C28 83.7(7) . . . . ?
Pt10 Pt14 Pt15 C28 -104.5(7) . . . . ?
C27 Pt14 Pt15 C30 162.3(13) . . . . ?
C28 Pt14 Pt15 C30 171.7(10) . . . . ?
C26 Pt14 Pt15 C30 -5.8(9) . . . . ?
Pt13 Pt14 Pt15 C30 -5.8(6) . . . . ?
Pt17 Pt14 Pt15 C30 -104.5(6) . . . . ?
Pt10 Pt14 Pt15 C30 67.3(6) . . . . ?
C27 Pt14 Pt15 Pt13 168.1(11) . . . . ?
C28 Pt14 Pt15 Pt13 177.5(7) . . . . ?
C26 Pt14 Pt15 Pt13 0.0(6) . . . . ?
Pt17 Pt14 Pt15 Pt13 -98.77(4) . . . . ?
Pt10 Pt14 Pt15 Pt13 73.06(3) . . . . ?
C27 Pt14 Pt15 Pt18 -113.0(11) . . . . ?
C28 Pt14 Pt15 Pt18 -103.5(7) . . . . ?
C26 Pt14 Pt15 Pt18 78.9(6) . . . . ?
Pt13 Pt14 Pt15 Pt18 78.94(4) . . . . ?
Pt17 Pt14 Pt15 Pt18 -19.83(3) . . . . ?
Pt10 Pt14 Pt15 Pt18 152.00(3) . . . . ?
C27 Pt14 Pt15 Pt12 69.0(11) . . . . ?
C28 Pt14 Pt15 Pt12 78.5(7) . . . . ?
C26 Pt14 Pt15 Pt12 -99.1(6) . . . . ?
Pt13 Pt14 Pt15 Pt12 -99.04(4) . . . . ?
Pt17 Pt14 Pt15 Pt12 162.19(3) . . . . ?
Pt10 Pt14 Pt15 Pt12 -25.99(3) . . . . ?
C25 Pt13 Pt15 C29 -3(2) . . . . ?
C26 Pt13 Pt15 C29 175.5(15) . . . . ?
C30 Pt13 Pt15 C29 2.3(15) . . . . ?
Pt14 Pt13 Pt15 C29 175.4(13) . . . . ?
Pt16 Pt13 Pt15 C29 -105.3(13) . . . . ?
Pt11 Pt13 Pt15 C29 76.3(13) . . . . ?
C25 Pt13 Pt15 C28 -176.0(16) . . . . ?
C26 Pt13 Pt15 C28 2.1(8) . . . . ?
C30 Pt13 Pt15 C28 -171.1(10) . . . . ?
Pt14 Pt13 Pt15 C28 2.0(6) . . . . ?
Pt16 Pt13 Pt15 C28 81.3(6) . . . . ?
Pt11 Pt13 Pt15 C28 -97.1(6) . . . . ?
C25 Pt13 Pt15 C30 -4.8(17) . . . . ?
C26 Pt13 Pt15 C30 173.2(10) . . . . ?
Pt14 Pt13 Pt15 C30 173.1(8) . . . . ?
Pt16 Pt13 Pt15 C30 -107.6(8) . . . . ?
Pt11 Pt13 Pt15 C30 74.1(8) . . . . ?
C25 Pt13 Pt15 Pt14 -178.0(15) . . . . ?
C26 Pt13 Pt15 Pt14 0.0(6) . . . . ?
C30 Pt13 Pt15 Pt14 -173.1(8) . . . . ?
Pt16 Pt13 Pt15 Pt14 79.26(3) . . . . ?
Pt11 Pt13 Pt15 Pt14 -99.09(4) . . . . ?
C25 Pt13 Pt15 Pt18 83.3(15) . . . . ?
C26 Pt13 Pt15 Pt18 -98.7(6) . . . . ?
C30 Pt13 Pt15 Pt18 88.1(8) . . . . ?
Pt14 Pt13 Pt15 Pt18 -98.71(3) . . . . ?
Pt16 Pt13 Pt15 Pt18 -19.45(3) . . . . ?
Pt11 Pt13 Pt15 Pt18 162.20(3) . . . . ?
C25 Pt13 Pt15 Pt12 -105.0(15) . . . . ?
C26 Pt13 Pt15 Pt12 73.0(6) . . . . ?
C30 Pt13 Pt15 Pt12 -100.2(8) . . . . ?
Pt14 Pt13 Pt15 Pt12 72.99(3) . . . . ?
Pt16 Pt13 Pt15 Pt12 152.25(3) . . . . ?
Pt11 Pt13 Pt15 Pt12 -26.10(3) . . . . ?
C23 Pt12 Pt15 C29 30.1(9) . . . . ?
C22 Pt12 Pt15 C29 -69.4(10) . . . . ?
C24 Pt12 Pt15 C29 131.0(10) . . . . ?
Pt10 Pt12 Pt15 C29 -179.1(7) . . . . ?
Pt11 Pt12 Pt15 C29 -120.6(7) . . . . ?
C23 Pt12 Pt15 C28 -66.6(9) . . . . ?
C22 Pt12 Pt15 C28 -166.1(9) . . . . ?
C24 Pt12 Pt15 C28 34.3(9) . . . . ?
Pt10 Pt12 Pt15 C28 84.2(6) . . . . ?
Pt11 Pt12 Pt15 C28 142.7(6) . . . . ?
C23 Pt12 Pt15 C30 131.5(9) . . . . ?
C22 Pt12 Pt15 C30 32.0(9) . . . . ?
C24 Pt12 Pt15 C30 -127.6(10) . . . . ?
Pt10 Pt12 Pt15 C30 -77.7(6) . . . . ?
Pt11 Pt12 Pt15 C30 -19.2(6) . . . . ?
C23 Pt12 Pt15 Pt14 -118.6(6) . . . . ?
C22 Pt12 Pt15 Pt14 141.9(7) . . . . ?
C24 Pt12 Pt15 Pt14 -17.7(8) . . . . ?
Pt10 Pt12 Pt15 Pt14 32.22(3) . . . . ?
Pt11 Pt12 Pt15 Pt14 90.73(4) . . . . ?
C23 Pt12 Pt15 Pt13 -177.2(6) . . . . ?
C22 Pt12 Pt15 Pt13 83.3(7) . . . . ?
C24 Pt12 Pt15 Pt13 -76.3(8) . . . . ?
Pt10 Pt12 Pt15 Pt13 -26.40(4) . . . . ?
Pt11 Pt12 Pt15 Pt13 32.11(3) . . . . ?
C23 Pt12 Pt15 Pt18 -129.1(7) . . . . ?
C22 Pt12 Pt15 Pt18 131.4(7) . . . . ?
C24 Pt12 Pt15 Pt18 -28.2(8) . . . . ?
Pt10 Pt12 Pt15 Pt18 21.70(18) . . . . ?
Pt11 Pt12 Pt15 Pt18 80.20(18) . . . . ?
C25 Pt13 Pt16 C31 29.0(11) . . . . ?
C26 Pt13 Pt16 C31 -73.5(9) . . . . ?
C30 Pt13 Pt16 C31 127.1(10) . . . . ?
Pt14 Pt13 Pt16 C31 -124.3(7) . . . . ?
Pt15 Pt13 Pt16 C31 176.6(7) . . . . ?
Pt11 Pt13 Pt16 C31 -164.8(8) . . . . ?
C25 Pt13 Pt16 C36 -74.5(11) . . . . ?
C26 Pt13 Pt16 C36 -177.0(9) . . . . ?
C30 Pt13 Pt16 C36 23.5(9) . . . . ?
Pt14 Pt13 Pt16 C36 132.2(7) . . . . ?
Pt15 Pt13 Pt16 C36 73.1(7) . . . . ?
Pt11 Pt13 Pt16 C36 91.7(8) . . . . ?
C25 Pt13 Pt16 C32 126.0(10) . . . . ?
C26 Pt13 Pt16 C32 23.5(8) . . . . ?
C30 Pt13 Pt16 C32 -136.0(8) . . . . ?
Pt14 Pt13 Pt16 C32 -27.3(6) . . . . ?
Pt15 Pt13 Pt16 C32 -86.4(6) . . . . ?
Pt11 Pt13 Pt16 C32 -67.8(7) . . . . ?
C25 Pt13 Pt16 Pt18 -125.0(8) . . . . ?
C26 Pt13 Pt16 Pt18 132.6(5) . . . . ?
C30 Pt13 Pt16 Pt18 -26.9(6) . . . . ?
Pt14 Pt13 Pt16 Pt18 81.73(3) . . . . ?
Pt15 Pt13 Pt16 Pt18 22.66(3) . . . . ?
Pt11 Pt13 Pt16 Pt18 41.2(4) . . . . ?
C25 Pt13 Pt16 Pt17 175.8(8) . . . . ?
C26 Pt13 Pt16 Pt17 73.3(5) . . . . ?
C30 Pt13 Pt16 Pt17 -86.2(6) . . . . ?
Pt14 Pt13 Pt16 Pt17 22.49(3) . . . . ?
Pt15 Pt13 Pt16 Pt17 -36.58(4) . . . . ?
Pt11 Pt13 Pt16 Pt17 -18.0(4) . . . . ?
C25 Pt13 Pt16 Pt21 -67.4(9) . . . . ?
C26 Pt13 Pt16 Pt21 -169.9(6) . . . . ?
C30 Pt13 Pt16 Pt21 30.7(6) . . . . ?
Pt14 Pt13 Pt16 Pt21 139.33(12) . . . . ?
Pt15 Pt13 Pt16 Pt21 80.26(13) . . . . ?
Pt11 Pt13 Pt16 Pt21 98.8(4) . . . . ?
C25 Pt13 Pt16 Pt30 140.9(10) . . . . ?
C26 Pt13 Pt16 Pt30 38.4(8) . . . . ?
C30 Pt13 Pt16 Pt30 -121.0(9) . . . . ?
Pt14 Pt13 Pt16 Pt30 -12.4(6) . . . . ?
Pt15 Pt13 Pt16 Pt30 -71.5(6) . . . . ?
Pt11 Pt13 Pt16 Pt30 -52.9(8) . . . . ?
C31 Pt16 Pt17 C33 5.7(18) . . . . ?
C36 Pt16 Pt17 C33 -170.6(14) . . . . ?
C32 Pt16 Pt17 C33 7.2(14) . . . . ?
Pt18 Pt16 Pt17 C33 -172.9(13) . . . . ?
Pt21 Pt16 Pt17 C33 103.9(13) . . . . ?
Pt30 Pt16 Pt17 C33 83.8(13) . . . . ?
Pt13 Pt16 Pt17 C33 -93.8(13) . . . . ?
C31 Pt16 Pt17 C32 -1.5(14) . . . . ?
C36 Pt16 Pt17 C32 -177.8(9) . . . . ?
Pt18 Pt16 Pt17 C32 179.8(7) . . . . ?
Pt21 Pt16 Pt17 C32 96.6(7) . . . . ?
Pt30 Pt16 Pt17 C32 76.5(7) . . . . ?
Pt13 Pt16 Pt17 C32 -101.0(7) . . . . ?
C31 Pt16 Pt17 C34 178.2(14) . . . . ?
C36 Pt16 Pt17 C34 1.9(9) . . . . ?
C32 Pt16 Pt17 C34 179.7(9) . . . . ?
Pt18 Pt16 Pt17 C34 -0.4(6) . . . . ?
Pt21 Pt16 Pt17 C34 -83.6(6) . . . . ?
Pt30 Pt16 Pt17 C34 -103.7(6) . . . . ?
Pt13 Pt16 Pt17 C34 78.7(6) . . . . ?
C31 Pt16 Pt17 Pt18 178.7(13) . . . . ?
C36 Pt16 Pt17 Pt18 2.4(7) . . . . ?
C32 Pt16 Pt17 Pt18 -179.8(7) . . . . ?
Pt21 Pt16 Pt17 Pt18 -83.19(4) . . . . ?
Pt30 Pt16 Pt17 Pt18 -103.28(5) . . . . ?
Pt13 Pt16 Pt17 Pt18 79.16(4) . . . . ?
C31 Pt16 Pt17 Pt29 -102.0(13) . . . . ?
C36 Pt16 Pt17 Pt29 81.7(7) . . . . ?
C32 Pt16 Pt17 Pt29 -100.5(7) . . . . ?
Pt18 Pt16 Pt17 Pt29 79.32(5) . . . . ?
Pt21 Pt16 Pt17 Pt29 -3.87(5) . . . . ?
Pt30 Pt16 Pt17 Pt29 -23.96(5) . . . . ?
Pt13 Pt16 Pt17 Pt29 158.48(4) . . . . ?
C31 Pt16 Pt17 Pt14 80.1(13) . . . . ?
C36 Pt16 Pt17 Pt14 -96.2(7) . . . . ?
C32 Pt16 Pt17 Pt14 81.6(7) . . . . ?
Pt18 Pt16 Pt17 Pt14 -98.56(3) . . . . ?
Pt21 Pt16 Pt17 Pt14 178.25(4) . . . . ?
Pt30 Pt16 Pt17 Pt14 158.16(4) . . . . ?
Pt13 Pt16 Pt17 Pt14 -19.40(3) . . . . ?
C31 Pt16 Pt17 Pt19 -78.2(13) . . . . ?
C36 Pt16 Pt17 Pt19 105.5(7) . . . . ?
C32 Pt16 Pt17 Pt19 -76.7(7) . . . . ?
Pt18 Pt16 Pt17 Pt19 103.15(4) . . . . ?
Pt21 Pt16 Pt17 Pt19 19.96(4) . . . . ?
Pt30 Pt16 Pt17 Pt19 -0.13(4) . . . . ?
Pt13 Pt16 Pt17 Pt19 -177.69(4) . . . . ?
C27 Pt14 Pt17 C33 20.1(10) . . . . ?
C28 Pt14 Pt17 C33 -78.0(9) . . . . ?
C26 Pt14 Pt17 C33 122.4(9) . . . . ?
Pt13 Pt14 Pt17 C33 173.1(7) . . . . ?
Pt15 Pt14 Pt17 C33 -127.7(7) . . . . ?
Pt10 Pt14 Pt17 C33 148.9(7) . . . . ?
C27 Pt14 Pt17 C32 -79.3(9) . . . . ?
C28 Pt14 Pt17 C32 -177.4(8) . . . . ?
C26 Pt14 Pt17 C32 23.0(8) . . . . ?
Pt13 Pt14 Pt17 C32 73.6(6) . . . . ?
Pt15 Pt14 Pt17 C32 132.9(6) . . . . ?
Pt10 Pt14 Pt17 C32 49.5(6) . . . . ?
C27 Pt14 Pt17 C34 119.3(8) . . . . ?
C28 Pt14 Pt17 C34 21.2(8) . . . . ?
C26 Pt14 Pt17 C34 -138.4(8) . . . . ?
Pt13 Pt14 Pt17 C34 -87.7(5) . . . . ?
Pt15 Pt14 Pt17 C34 -28.4(5) . . . . ?
Pt10 Pt14 Pt17 C34 -111.9(6) . . . . ?
C27 Pt14 Pt17 Pt18 170.8(6) . . . . ?
C28 Pt14 Pt17 Pt18 72.7(6) . . . . ?
C26 Pt14 Pt17 Pt18 -86.9(6) . . . . ?
Pt13 Pt14 Pt17 Pt18 -36.24(4) . . . . ?
Pt15 Pt14 Pt17 Pt18 23.04(3) . . . . ?
Pt10 Pt14 Pt17 Pt18 -60.4(2) . . . . ?
C27 Pt14 Pt17 Pt16 -130.2(6) . . . . ?
C28 Pt14 Pt17 Pt16 131.7(6) . . . . ?
C26 Pt14 Pt17 Pt16 -28.0(6) . . . . ?
Pt13 Pt14 Pt17 Pt16 22.73(3) . . . . ?
Pt15 Pt14 Pt17 Pt16 82.02(3) . . . . ?
Pt10 Pt14 Pt17 Pt16 -1.4(2) . . . . ?
C27 Pt14 Pt17 Pt29 -148.5(8) . . . . ?
C28 Pt14 Pt17 Pt29 113.4(7) . . . . ?
C26 Pt14 Pt17 Pt29 -46.2(7) . . . . ?
Pt13 Pt14 Pt17 Pt29 4.5(4) . . . . ?
Pt15 Pt14 Pt17 Pt29 63.8(4) . . . . ?
Pt10 Pt14 Pt17 Pt29 -19.7(5) . . . . ?
C27 Pt14 Pt17 Pt19 -77.6(7) . . . . ?
C28 Pt14 Pt17 Pt19 -175.7(6) . . . . ?
C26 Pt14 Pt17 Pt19 24.7(6) . . . . ?
Pt13 Pt14 Pt17 Pt19 75.37(9) . . . . ?
Pt15 Pt14 Pt17 Pt19 134.66(9) . . . . ?
Pt10 Pt14 Pt17 Pt19 51.2(3) . . . . ?
C31 Pt16 Pt18 C35 3(2) . . . . ?
C36 Pt16 Pt18 C35 4.3(15) . . . . ?
C32 Pt16 Pt18 C35 -178.5(14) . . . . ?
Pt17 Pt16 Pt18 C35 -178.6(13) . . . . ?
Pt21 Pt16 Pt18 C35 -80.0(13) . . . . ?
Pt30 Pt16 Pt18 C35 -100.9(13) . . . . ?
Pt13 Pt16 Pt18 C35 83.4(13) . . . . ?
C31 Pt16 Pt18 C36 -1.2(18) . . . . ?
C32 Pt16 Pt18 C36 177.2(10) . . . . ?
Pt17 Pt16 Pt18 C36 177.1(8) . . . . ?
Pt21 Pt16 Pt18 C36 -84.3(8) . . . . ?
Pt30 Pt16 Pt18 C36 -105.2(8) . . . . ?
Pt13 Pt16 Pt18 C36 79.1(8) . . . . ?
C31 Pt16 Pt18 C34 -177.9(17) . . . . ?
C36 Pt16 Pt18 C34 -176.7(10) . . . . ?
C32 Pt16 Pt18 C34 0.6(8) . . . . ?
Pt17 Pt16 Pt18 C34 0.4(6) . . . . ?
Pt21 Pt16 Pt18 C34 99.0(6) . . . . ?
Pt30 Pt16 Pt18 C34 78.1(6) . . . . ?
Pt13 Pt16 Pt18 C34 -97.6(6) . . . . ?
C31 Pt16 Pt18 Pt17 -178.3(16) . . . . ?
C36 Pt16 Pt18 Pt17 -177.1(8) . . . . ?
C32 Pt16 Pt18 Pt17 0.1(5) . . . . ?
Pt21 Pt16 Pt18 Pt17 98.57(4) . . . . ?
Pt30 Pt16 Pt18 Pt17 77.70(4) . . . . ?
Pt13 Pt16 Pt18 Pt17 -98.03(3) . . . . ?
C31 Pt16 Pt18 Pt20 103.0(16) . . . . ?
C36 Pt16 Pt18 Pt20 104.2(8) . . . . ?
C32 Pt16 Pt18 Pt20 -78.6(5) . . . . ?
Pt17 Pt16 Pt18 Pt20 -78.71(4) . . . . ?
Pt21 Pt16 Pt18 Pt20 19.86(4) . . . . ?
Pt30 Pt16 Pt18 Pt20 -1.01(5) . . . . ?
Pt13 Pt16 Pt18 Pt20 -176.74(4) . . . . ?
C31 Pt16 Pt18 Pt15 -99.9(16) . . . . ?
C36 Pt16 Pt18 Pt15 -98.7(8) . . . . ?
C32 Pt16 Pt18 Pt15 78.5(5) . . . . ?
Pt17 Pt16 Pt18 Pt15 78.40(3) . . . . ?
Pt21 Pt16 Pt18 Pt15 176.97(4) . . . . ?
Pt30 Pt16 Pt18 Pt15 156.10(4) . . . . ?
Pt13 Pt16 Pt18 Pt15 -19.63(3) . . . . ?
C31 Pt16 Pt18 Pt31 79.9(16) . . . . ?
C36 Pt16 Pt18 Pt31 81.2(8) . . . . ?
C32 Pt16 Pt18 Pt31 -101.6(5) . . . . ?
Pt17 Pt16 Pt18 Pt31 -101.71(4) . . . . ?
Pt21 Pt16 Pt18 Pt31 -3.14(5) . . . . ?
Pt30 Pt16 Pt18 Pt31 -24.01(5) . . . . ?
Pt13 Pt16 Pt18 Pt31 160.26(4) . . . . ?
C33 Pt17 Pt18 C35 -9(2) . . . . ?
C32 Pt17 Pt18 C35 178.2(16) . . . . ?
C34 Pt17 Pt18 C35 -2.1(16) . . . . ?
Pt16 Pt17 Pt18 C35 178.4(15) . . . . ?
Pt29 Pt17 Pt18 C35 82.6(15) . . . . ?
Pt14 Pt17 Pt18 C35 -101.9(15) . . . . ?
Pt19 Pt17 Pt18 C35 103.5(15) . . . . ?
C33 Pt17 Pt18 C36 170.2(15) . . . . ?
C32 Pt17 Pt18 C36 -2.5(9) . . . . ?
C34 Pt17 Pt18 C36 177.1(9) . . . . ?
Pt16 Pt17 Pt18 C36 -2.4(7) . . . . ?
Pt29 Pt17 Pt18 C36 -98.2(7) . . . . ?
Pt14 Pt17 Pt18 C36 77.4(7) . . . . ?
Pt19 Pt17 Pt18 C36 -77.2(7) . . . . ?
C33 Pt17 Pt18 C34 -6.9(15) . . . . ?
C32 Pt17 Pt18 C34 -179.6(9) . . . . ?
Pt16 Pt17 Pt18 C34 -179.5(7) . . . . ?
Pt29 Pt17 Pt18 C34 84.7(7) . . . . ?
Pt14 Pt17 Pt18 C34 -99.8(7) . . . . ?
Pt19 Pt17 Pt18 C34 105.6(7) . . . . ?
C33 Pt17 Pt18 Pt16 172.6(13) . . . . ?
C32 Pt17 Pt18 Pt16 -0.1(5) . . . . ?
C34 Pt17 Pt18 Pt16 179.5(7) . . . . ?
Pt29 Pt17 Pt18 Pt16 -95.82(5) . . . . ?
Pt14 Pt17 Pt18 Pt16 79.72(4) . . . . ?
Pt19 Pt17 Pt18 Pt16 -74.88(4) . . . . ?
C33 Pt17 Pt18 Pt20 -92.6(13) . . . . ?
C32 Pt17 Pt18 Pt20 94.6(5) . . . . ?
C34 Pt17 Pt18 Pt20 -85.7(7) . . . . ?
Pt16 Pt17 Pt18 Pt20 94.78(4) . . . . ?
Pt29 Pt17 Pt18 Pt20 -1.04(5) . . . . ?
Pt14 Pt17 Pt18 Pt20 174.49(4) . . . . ?
Pt19 Pt17 Pt18 Pt20 19.90(4) . . . . ?
C33 Pt17 Pt18 Pt15 73.0(13) . . . . ?
C32 Pt17 Pt18 Pt15 -99.7(5) . . . . ?
C34 Pt17 Pt18 Pt15 79.9(7) . . . . ?
Pt16 Pt17 Pt18 Pt15 -99.59(4) . . . . ?
Pt29 Pt17 Pt18 Pt15 164.60(4) . . . . ?
Pt14 Pt17 Pt18 Pt15 -19.87(3) . . . . ?
Pt19 Pt17 Pt18 Pt15 -174.47(4) . . . . ?
C33 Pt17 Pt18 Pt31 -115.4(13) . . . . ?
C32 Pt17 Pt18 Pt31 71.9(5) . . . . ?
C34 Pt17 Pt18 Pt31 -108.5(7) . . . . ?
Pt16 Pt17 Pt18 Pt31 72.04(5) . . . . ?
Pt29 Pt17 Pt18 Pt31 -23.78(5) . . . . ?
Pt14 Pt17 Pt18 Pt31 151.75(4) . . . . ?
Pt19 Pt17 Pt18 Pt31 -2.85(5) . . . . ?
C29 Pt15 Pt18 C35 26.4(10) . . . . ?
C28 Pt15 Pt18 C35 125.8(9) . . . . ?
C30 Pt15 Pt18 C35 -73.6(10) . . . . ?
Pt14 Pt15 Pt18 C35 175.4(7) . . . . ?
Pt13 Pt15 Pt18 C35 -125.7(7) . . . . ?
Pt12 Pt15 Pt18 C35 -174.4(8) . . . . ?
C29 Pt15 Pt18 C36 125.0(9) . . . . ?
C28 Pt15 Pt18 C36 -135.7(8) . . . . ?
C30 Pt15 Pt18 C36 25.0(8) . . . . ?
Pt14 Pt15 Pt18 C36 -86.0(6) . . . . ?
Pt13 Pt15 Pt18 C36 -27.1(6) . . . . ?
Pt12 Pt15 Pt18 C36 -75.8(6) . . . . ?
C29 Pt15 Pt18 C34 -74.6(9) . . . . ?
C28 Pt15 Pt18 C34 24.8(8) . . . . ?
C30 Pt15 Pt18 C34 -174.6(8) . . . . ?
Pt14 Pt15 Pt18 C34 74.4(6) . . . . ?
Pt13 Pt15 Pt18 C34 133.3(6) . . . . ?
Pt12 Pt15 Pt18 C34 84.7(6) . . . . ?
C29 Pt15 Pt18 Pt16 175.0(7) . . . . ?
C28 Pt15 Pt18 Pt16 -85.7(6) . . . . ?
C30 Pt15 Pt18 Pt16 75.0(6) . . . . ?
Pt14 Pt15 Pt18 Pt16 -36.02(3) . . . . ?
Pt13 Pt15 Pt18 Pt16 22.87(3) . . . . ?
Pt12 Pt15 Pt18 Pt16 -25.81(18) . . . . ?
C29 Pt15 Pt18 Pt17 -126.1(7) . . . . ?
C28 Pt15 Pt18 Pt17 -26.7(6) . . . . ?
C30 Pt15 Pt18 Pt17 133.9(6) . . . . ?
Pt14 Pt15 Pt18 Pt17 22.97(3) . . . . ?
Pt13 Pt15 Pt18 Pt17 81.86(3) . . . . ?
Pt12 Pt15 Pt18 Pt17 33.18(18) . . . . ?
C29 Pt15 Pt18 Pt20 -87.6(7) . . . . ?
C28 Pt15 Pt18 Pt20 11.8(6) . . . . ?
C30 Pt15 Pt18 Pt20 172.4(6) . . . . ?
Pt14 Pt15 Pt18 Pt20 61.46(12) . . . . ?
Pt13 Pt15 Pt18 Pt20 120.35(11) . . . . ?
Pt12 Pt15 Pt18 Pt20 71.7(2) . . . . ?
C29 Pt15 Pt18 Pt31 174.3(7) . . . . ?
C28 Pt15 Pt18 Pt31 -86.3(6) . . . . ?
C30 Pt15 Pt18 Pt31 74.3(7) . . . . ?
Pt14 Pt15 Pt18 Pt31 -36.7(3) . . . . ?
Pt13 Pt15 Pt18 Pt31 22.2(3) . . . . ?
Pt12 Pt15 Pt18 Pt31 -26.5(4) . . . . ?
C6 Pt2 Pt19 C42 25(3) . . . . ?
C5 Pt2 Pt19 C42 130(3) . . . . ?
C1 Pt2 Pt19 C42 -73(3) . . . . ?
Pt1 Pt2 Pt19 C42 -123(3) . . . . ?
Pt3 Pt2 Pt19 C42 178(3) . . . . ?
Pt5 Pt2 Pt19 C42 -172(3) . . . . ?
C6 Pt2 Pt19 C37 -82.8(10) . . . . ?
C5 Pt2 Pt19 C37 21.7(4) . . . . ?
C1 Pt2 Pt19 C37 179.0(4) . . . . ?
Pt1 Pt2 Pt19 C37 129.6(3) . . . . ?
Pt3 Pt2 Pt19 C37 70.4(3) . . . . ?
Pt5 Pt2 Pt19 C37 80.4(6) . . . . ?
C6 Pt2 Pt19 C41 120.7(10) . . . . ?
C5 Pt2 Pt19 C41 -134.8(4) . . . . ?
C1 Pt2 Pt19 C41 22.5(4) . . . . ?
Pt1 Pt2 Pt19 C41 -26.9(3) . . . . ?
Pt3 Pt2 Pt19 C41 -86.0(3) . . . . ?
Pt5 Pt2 Pt19 C41 -76.1(6) . . . . ?
C6 Pt2 Pt19 Pt21 169.1(9) . . . . ?
C5 Pt2 Pt19 Pt21 -86.5(3) . . . . ?
C1 Pt2 Pt19 Pt21 70.8(3) . . . . ?
Pt1 Pt2 Pt19 Pt21 21.43(5) . . . . ?
Pt3 Pt2 Pt19 Pt21 -37.73(6) . . . . ?
Pt5 Pt2 Pt19 Pt21 -27.8(5) . . . . ?
C6 Pt2 Pt19 Pt20 -131.9(9) . . . . ?
C5 Pt2 Pt19 Pt20 -27.5(3) . . . . ?
C1 Pt2 Pt19 Pt20 129.8(3) . . . . ?
Pt1 Pt2 Pt19 Pt20 80.43(5) . . . . ?
Pt3 Pt2 Pt19 Pt20 21.26(5) . . . . ?
Pt5 Pt2 Pt19 Pt20 31.2(5) . . . . ?
C6 Pt2 Pt19 Pt17 -86.4(9) . . . . ?
C5 Pt2 Pt19 Pt17 18.0(3) . . . . ?
C1 Pt2 Pt19 Pt17 175.3(3) . . . . ?
Pt1 Pt2 Pt19 Pt17 125.93(12) . . . . ?
Pt3 Pt2 Pt19 Pt17 66.76(12) . . . . ?
Pt5 Pt2 Pt19 Pt17 76.7(5) . . . . ?
C33 Pt17 Pt19 C42 -27(2) . . . . ?
C32 Pt17 Pt19 C42 70(2) . . . . ?
C34 Pt17 Pt19 C42 -129(2) . . . . ?
Pt18 Pt17 Pt19 C42 180(2) . . . . ?
Pt16 Pt17 Pt19 C42 122(2) . . . . ?
Pt29 Pt17 Pt19 C42 -126(2) . . . . ?
Pt14 Pt17 Pt19 C42 69(2) . . . . ?
C33 Pt17 Pt19 C37 80.2(8) . . . . ?
C32 Pt17 Pt19 C37 177.9(7) . . . . ?
C34 Pt17 Pt19 C37 -21.2(6) . . . . ?
Pt18 Pt17 Pt19 C37 -72.7(3) . . . . ?
Pt16 Pt17 Pt19 C37 -130.6(3) . . . . ?
Pt29 Pt17 Pt19 C37 -18.6(3) . . . . ?
Pt14 Pt17 Pt19 C37 176.2(3) . . . . ?
C33 Pt17 Pt19 C41 -123.8(8) . . . . ?
C32 Pt17 Pt19 C41 -26.1(7) . . . . ?
C34 Pt17 Pt19 C41 134.8(6) . . . . ?
Pt18 Pt17 Pt19 C41 83.2(3) . . . . ?
Pt16 Pt17 Pt19 C41 25.3(3) . . . . ?
Pt29 Pt17 Pt19 C41 137.3(4) . . . . ?
Pt14 Pt17 Pt19 C41 -27.9(4) . . . . ?
C33 Pt17 Pt19 Pt21 -171.9(7) . . . . ?
C32 Pt17 Pt19 Pt21 -74.2(6) . . . . ?
C34 Pt17 Pt19 Pt21 86.7(5) . . . . ?
Pt18 Pt17 Pt19 Pt21 35.08(6) . . . . ?
Pt16 Pt17 Pt19 Pt21 -22.81(5) . . . . ?
Pt29 Pt17 Pt19 Pt21 89.18(11) . . . . ?
Pt14 Pt17 Pt19 Pt21 -76.00(10) . . . . ?
C33 Pt17 Pt19 Pt20 130.0(7) . . . . ?
C32 Pt17 Pt19 Pt20 -132.3(6) . . . . ?
C34 Pt17 Pt19 Pt20 28.6(5) . . . . ?
Pt18 Pt17 Pt19 Pt20 -22.94(5) . . . . ?
Pt16 Pt17 Pt19 Pt20 -80.82(5) . . . . ?
Pt29 Pt17 Pt19 Pt20 31.17(9) . . . . ?
Pt14 Pt17 Pt19 Pt20 -134.01(9) . . . . ?
C33 Pt17 Pt19 Pt2 83.9(7) . . . . ?
C32 Pt17 Pt19 Pt2 -178.4(6) . . . . ?
C34 Pt17 Pt19 Pt2 -17.5(6) . . . . ?
Pt18 Pt17 Pt19 Pt2 -69.04(12) . . . . ?
Pt16 Pt17 Pt19 Pt2 -126.93(12) . . . . ?
Pt29 Pt17 Pt19 Pt2 -14.94(10) . . . . ?
Pt14 Pt17 Pt19 Pt2 179.88(8) . . . . ?
C42 Pt19 Pt20 C38 1(11) . . . . ?
C37 Pt19 Pt20 C38 4(8) . . . . ?
C41 Pt19 Pt20 C38 -178(8) . . . . ?
Pt21 Pt19 Pt20 C38 -178(8) . . . . ?
Pt2 Pt19 Pt20 C38 84(8) . . . . ?
Pt17 Pt19 Pt20 C38 -76(8) . . . . ?
C42 Pt19 Pt20 C37 -3(8) . . . . ?
C41 Pt19 Pt20 C37 178(2) . . . . ?
Pt21 Pt19 Pt20 C37 177.6(19) . . . . ?
Pt2 Pt19 Pt20 C37 79.6(19) . . . . ?
Pt17 Pt19 Pt20 C37 -80.5(19) . . . . ?
C42 Pt19 Pt20 C39 -179(8) . . . . ?
C37 Pt19 Pt20 C39 -177(2) . . . . ?
C41 Pt19 Pt20 C39 1.0(19) . . . . ?
Pt21 Pt19 Pt20 C39 1.0(15) . . . . ?
Pt2 Pt19 Pt20 C39 -96.9(15) . . . . ?
Pt17 Pt19 Pt20 C39 103.0(15) . . . . ?
C42 Pt19 Pt20 Pt21 180(8) . . . . ?
C37 Pt19 Pt20 Pt21 -177.6(19) . . . . ?
C41 Pt19 Pt20 Pt21 0.0(12) . . . . ?
Pt2 Pt19 Pt20 Pt21 -97.94(6) . . . . ?
Pt17 Pt19 Pt20 Pt21 101.91(6) . . . . ?
C42 Pt19 Pt20 Pt3 -101(8) . . . . ?
C37 Pt19 Pt20 Pt3 -98.3(19) . . . . ?
C41 Pt19 Pt20 Pt3 79.2(12) . . . . ?
Pt21 Pt19 Pt20 Pt3 79.24(6) . . . . ?
Pt2 Pt19 Pt20 Pt3 -18.70(5) . . . . ?
Pt17 Pt19 Pt20 Pt3 -178.85(5) . . . . ?
C42 Pt19 Pt20 Pt18 98(8) . . . . ?
C37 Pt19 Pt20 Pt18 100.5(19) . . . . ?
C41 Pt19 Pt20 Pt18 -82.0(12) . . . . ?
Pt21 Pt19 Pt20 Pt18 -81.96(6) . . . . ?
Pt2 Pt19 Pt20 Pt18 -179.90(5) . . . . ?
Pt17 Pt19 Pt20 Pt18 19.95(4) . . . . ?
C4 Pt3 Pt20 C38 30(4) . . . . ?
C5 Pt3 Pt20 C38 -71(4) . . . . ?
C3 Pt3 Pt20 C38 132(4) . . . . ?
Pt1 Pt3 Pt20 C38 -179(4) . . . . ?
Pt2 Pt3 Pt20 C38 -120(4) . . . . ?
Pt6 Pt3 Pt20 C38 -175(4) . . . . ?
C4 Pt3 Pt20 C37 122.7(10) . . . . ?
C5 Pt3 Pt20 C37 22.0(4) . . . . ?
C3 Pt3 Pt20 C37 -135.2(4) . . . . ?
Pt1 Pt3 Pt20 C37 -86.2(3) . . . . ?
Pt2 Pt3 Pt20 C37 -27.3(3) . . . . ?
Pt6 Pt3 Pt20 C37 -82.2(5) . . . . ?
C4 Pt3 Pt20 C39 -80.2(10) . . . . ?
C5 Pt3 Pt20 C39 179.0(4) . . . . ?
C3 Pt3 Pt20 C39 21.9(4) . . . . ?
Pt1 Pt3 Pt20 C39 70.9(3) . . . . ?
Pt2 Pt3 Pt20 C39 129.7(3) . . . . ?
Pt6 Pt3 Pt20 C39 74.9(5) . . . . ?
C4 Pt3 Pt20 Pt21 -129.6(9) . . . . ?
C5 Pt3 Pt20 Pt21 129.6(3) . . . . ?
C3 Pt3 Pt20 Pt21 -27.5(3) . . . . ?
Pt1 Pt3 Pt20 Pt21 21.47(5) . . . . ?
Pt2 Pt3 Pt20 Pt21 80.31(5) . . . . ?
Pt6 Pt3 Pt20 Pt21 25.5(4) . . . . ?
C4 Pt3 Pt20 Pt19 171.3(9) . . . . ?
C5 Pt3 Pt20 Pt19 70.6(3) . . . . ?
C3 Pt3 Pt20 Pt19 -86.6(3) . . . . ?
Pt1 Pt3 Pt20 Pt19 -37.56(6) . . . . ?
Pt2 Pt3 Pt20 Pt19 21.27(5) . . . . ?
Pt6 Pt3 Pt20 Pt19 -33.6(4) . . . . ?
C4 Pt3 Pt20 Pt18 -66.4(10) . . . . ?
C5 Pt3 Pt20 Pt18 -167.2(3) . . . . ?
C3 Pt3 Pt20 Pt18 35.7(3) . . . . ?
Pt1 Pt3 Pt20 Pt18 84.68(16) . . . . ?
Pt2 Pt3 Pt20 Pt18 143.51(16) . . . . ?
Pt6 Pt3 Pt20 Pt18 88.7(4) . . . . ?
C35 Pt18 Pt20 C38 -35(3) . . . . ?
C36 Pt18 Pt20 C38 -134(3) . . . . ?
C34 Pt18 Pt20 C38 66(3) . . . . ?
Pt16 Pt18 Pt20 C38 177(3) . . . . ?
Pt17 Pt18 Pt20 C38 117(3) . . . . ?
Pt15 Pt18 Pt20 C38 78(3) . . . . ?
Pt31 Pt18 Pt20 C38 -124(3) . . . . ?
C35 Pt18 Pt20 C37 -126.6(8) . . . . ?
C36 Pt18 Pt20 C37 134.2(7) . . . . ?
C34 Pt18 Pt20 C37 -26.0(7) . . . . ?
Pt16 Pt18 Pt20 C37 85.4(3) . . . . ?
Pt17 Pt18 Pt20 C37 25.6(3) . . . . ?
Pt15 Pt18 Pt20 C37 -13.2(3) . . . . ?
Pt31 Pt18 Pt20 C37 144.6(3) . . . . ?
C35 Pt18 Pt20 C39 76.3(8) . . . . ?
C36 Pt18 Pt20 C39 -22.9(7) . . . . ?
C34 Pt18 Pt20 C39 176.8(7) . . . . ?
Pt16 Pt18 Pt20 C39 -71.7(3) . . . . ?
Pt17 Pt18 Pt20 C39 -131.5(3) . . . . ?
Pt15 Pt18 Pt20 C39 -170.3(3) . . . . ?
Pt31 Pt18 Pt20 C39 -12.5(3) . . . . ?
C35 Pt18 Pt20 Pt21 125.2(8) . . . . ?
C36 Pt18 Pt20 Pt21 26.0(6) . . . . ?
C34 Pt18 Pt20 Pt21 -134.2(6) . . . . ?
Pt16 Pt18 Pt20 Pt21 -22.82(5) . . . . ?
Pt17 Pt18 Pt20 Pt21 -82.57(5) . . . . ?
Pt15 Pt18 Pt20 Pt21 -121.38(11) . . . . ?
Pt31 Pt18 Pt20 Pt21 36.40(9) . . . . ?
C35 Pt18 Pt20 Pt19 -175.6(8) . . . . ?
C36 Pt18 Pt20 Pt19 85.2(6) . . . . ?
C34 Pt18 Pt20 Pt19 -75.0(6) . . . . ?
Pt16 Pt18 Pt20 Pt19 36.40(5) . . . . ?
Pt17 Pt18 Pt20 Pt19 -23.36(5) . . . . ?
Pt15 Pt18 Pt20 Pt19 -62.16(13) . . . . ?
Pt31 Pt18 Pt20 Pt19 95.62(11) . . . . ?
C35 Pt18 Pt20 Pt3 62.7(8) . . . . ?
C36 Pt18 Pt20 Pt3 -36.5(6) . . . . ?
C34 Pt18 Pt20 Pt3 163.2(6) . . . . ?
Pt16 Pt18 Pt20 Pt3 -85.35(16) . . . . ?
Pt17 Pt18 Pt20 Pt3 -145.11(16) . . . . ?
Pt15 Pt18 Pt20 Pt3 176.09(10) . . . . ?
Pt31 Pt18 Pt20 Pt3 -26.13(14) . . . . ?
C38 Pt20 Pt21 C40 -7(15) . . . . ?
C37 Pt20 Pt21 C40 175(5) . . . . ?
C39 Pt20 Pt21 C40 -2(5) . . . . ?
Pt19 Pt20 Pt21 C40 177(4) . . . . ?
Pt3 Pt20 Pt21 C40 77(4) . . . . ?
Pt18 Pt20 Pt21 C40 -83(4) . . . . ?
C38 Pt20 Pt21 C41 177(15) . . . . ?
C37 Pt20 Pt21 C41 -1.9(19) . . . . ?
C39 Pt20 Pt21 C41 -179(2) . . . . ?
Pt19 Pt20 Pt21 C41 0.0(12) . . . . ?
Pt3 Pt20 Pt21 C41 -99.3(12) . . . . ?
Pt18 Pt20 Pt21 C41 100.5(12) . . . . ?
C38 Pt20 Pt21 C39 -5(15) . . . . ?
C37 Pt20 Pt21 C39 177(2) . . . . ?
Pt19 Pt20 Pt21 C39 178.7(18) . . . . ?
Pt3 Pt20 Pt21 C39 79.4(18) . . . . ?
Pt18 Pt20 Pt21 C39 -80.9(18) . . . . ?
C38 Pt20 Pt21 Pt19 177(15) . . . . ?
C37 Pt20 Pt21 Pt19 -1.9(15) . . . . ?
C39 Pt20 Pt21 Pt19 -178.7(18) . . . . ?
Pt3 Pt20 Pt21 Pt19 -99.31(6) . . . . ?
Pt18 Pt20 Pt21 Pt19 100.44(6) . . . . ?
C38 Pt20 Pt21 Pt1 -103(15) . . . . ?
C37 Pt20 Pt21 Pt1 78.7(15) . . . . ?
C39 Pt20 Pt21 Pt1 -98.1(18) . . . . ?
Pt19 Pt20 Pt21 Pt1 80.56(6) . . . . ?
Pt3 Pt20 Pt21 Pt1 -18.74(4) . . . . ?
Pt18 Pt20 Pt21 Pt1 -179.00(4) . . . . ?
C38 Pt20 Pt21 Pt16 96(15) . . . . ?
C37 Pt20 Pt21 Pt16 -82.5(15) . . . . ?
C39 Pt20 Pt21 Pt16 100.7(18) . . . . ?
Pt19 Pt20 Pt21 Pt16 -80.63(5) . . . . ?
Pt3 Pt20 Pt21 Pt16 -179.93(5) . . . . ?
Pt18 Pt20 Pt21 Pt16 19.81(4) . . . . ?
C42 Pt19 Pt21 C40 4(6) . . . . ?
C37 Pt19 Pt21 C40 -175(5) . . . . ?
C41 Pt19 Pt21 C40 3(5) . . . . ?
Pt20 Pt19 Pt21 C40 -177(4) . . . . ?
Pt2 Pt19 Pt21 C40 -98(4) . . . . ?
Pt17 Pt19 Pt21 C40 109(4) . . . . ?
C42 Pt19 Pt21 C41 0(5) . . . . ?
C37 Pt19 Pt21 C41 -178(2) . . . . ?
Pt20 Pt19 Pt21 C41 -179.9(16) . . . . ?
Pt2 Pt19 Pt21 C41 -100.9(16) . . . . ?
Pt17 Pt19 Pt21 C41 106.0(16) . . . . ?
C42 Pt19 Pt21 C39 179(5) . . . . ?
C37 Pt19 Pt21 C39 1(2) . . . . ?
C41 Pt19 Pt21 C39 179(2) . . . . ?
Pt20 Pt19 Pt21 C39 -1.0(14) . . . . ?
Pt2 Pt19 Pt21 C39 78.0(14) . . . . ?
Pt17 Pt19 Pt21 C39 -75.1(14) . . . . ?
C42 Pt19 Pt21 Pt20 -180(5) . . . . ?
C37 Pt19 Pt21 Pt20 1.9(15) . . . . ?
C41 Pt19 Pt21 Pt20 179.9(16) . . . . ?
Pt2 Pt19 Pt21 Pt20 79.01(6) . . . . ?
Pt17 Pt19 Pt21 Pt20 -74.06(6) . . . . ?
C42 Pt19 Pt21 Pt1 83(5) . . . . ?
C37 Pt19 Pt21 Pt1 -95.8(15) . . . . ?
C41 Pt19 Pt21 Pt1 82.2(16) . . . . ?
Pt20 Pt19 Pt21 Pt1 -97.71(6) . . . . ?
Pt2 Pt19 Pt21 Pt1 -18.70(4) . . . . ?
Pt17 Pt19 Pt21 Pt1 -171.77(5) . . . . ?
C42 Pt19 Pt21 Pt16 -86(5) . . . . ?
C37 Pt19 Pt21 Pt16 95.8(15) . . . . ?
C41 Pt19 Pt21 Pt16 -86.2(16) . . . . ?
Pt20 Pt19 Pt21 Pt16 93.84(6) . . . . ?
Pt2 Pt19 Pt21 Pt16 172.85(5) . . . . ?
Pt17 Pt19 Pt21 Pt16 19.79(4) . . . . ?
C2 Pt1 Pt21 C40 16.5(17) . . . . ?
C1 Pt1 Pt21 C40 122.4(16) . . . . ?
C3 Pt1 Pt21 C40 -79.5(16) . . . . ?
Pt2 Pt1 Pt21 C40 171.5(16) . . . . ?
Pt3 Pt1 Pt21 C40 -129.1(16) . . . . ?
Pt4 Pt1 Pt21 C40 155.6(17) . . . . ?
C2 Pt1 Pt21 C41 -84.6(8) . . . . ?
C1 Pt1 Pt21 C41 21.4(4) . . . . ?
C3 Pt1 Pt21 C41 179.5(4) . . . . ?
Pt2 Pt1 Pt21 C41 70.4(3) . . . . ?
Pt3 Pt1 Pt21 C41 129.9(3) . . . . ?
Pt4 Pt1 Pt21 C41 54.6(5) . . . . ?
C2 Pt1 Pt21 C39 118.2(8) . . . . ?
C1 Pt1 Pt21 C39 -135.9(4) . . . . ?
C3 Pt1 Pt21 C39 22.2(4) . . . . ?
Pt2 Pt1 Pt21 C39 -86.8(3) . . . . ?
Pt3 Pt1 Pt21 C39 -27.4(3) . . . . ?
Pt4 Pt1 Pt21 C39 -102.7(5) . . . . ?
C2 Pt1 Pt21 Pt20 166.9(7) . . . . ?
C1 Pt1 Pt21 Pt20 -87.1(3) . . . . ?
C3 Pt1 Pt21 Pt20 71.0(3) . . . . ?
Pt2 Pt1 Pt21 Pt20 -38.09(6) . . . . ?
Pt3 Pt1 Pt21 Pt20 21.36(5) . . . . ?
Pt4 Pt1 Pt21 Pt20 -53.9(4) . . . . ?
C2 Pt1 Pt21 Pt19 -133.7(7) . . . . ?
C1 Pt1 Pt21 Pt19 -27.7(3) . . . . ?
C3 Pt1 Pt21 Pt19 130.4(3) . . . . ?
Pt2 Pt1 Pt21 Pt19 21.35(5) . . . . ?
Pt3 Pt1 Pt21 Pt19 80.79(5) . . . . ?
Pt4 Pt1 Pt21 Pt19 5.5(4) . . . . ?
C2 Pt1 Pt21 Pt16 -96.1(7) . . . . ?
C1 Pt1 Pt21 Pt16 9.9(3) . . . . ?
C3 Pt1 Pt21 Pt16 168.0(3) . . . . ?
Pt2 Pt1 Pt21 Pt16 58.92(19) . . . . ?
Pt3 Pt1 Pt21 Pt16 118.37(19) . . . . ?
Pt4 Pt1 Pt21 Pt16 43.1(5) . . . . ?
C31 Pt16 Pt21 C40 -25.9(17) . . . . ?
C36 Pt16 Pt21 C40 78.1(17) . . . . ?
C32 Pt16 Pt21 C40 -122.2(16) . . . . ?
Pt18 Pt16 Pt21 C40 127.9(15) . . . . ?
Pt17 Pt16 Pt21 C40 -172.5(15) . . . . ?
Pt30 Pt16 Pt21 C40 -113.9(15) . . . . ?
Pt13 Pt16 Pt21 C40 71.1(15) . . . . ?
C31 Pt16 Pt21 C41 74.1(8) . . . . ?
C36 Pt16 Pt21 C41 178.1(7) . . . . ?
C32 Pt16 Pt21 C41 -22.2(6) . . . . ?
Pt18 Pt16 Pt21 C41 -132.1(3) . . . . ?
Pt17 Pt16 Pt21 C41 -72.6(3) . . . . ?
Pt30 Pt16 Pt21 C41 -14.0(3) . . . . ?
Pt13 Pt16 Pt21 C41 171.1(3) . . . . ?
C31 Pt16 Pt21 C39 -128.6(8) . . . . ?
C36 Pt16 Pt21 C39 -24.6(7) . . . . ?
C32 Pt16 Pt21 C39 135.1(7) . . . . ?
Pt18 Pt16 Pt21 C39 25.2(3) . . . . ?
Pt17 Pt16 Pt21 C39 84.7(3) . . . . ?
Pt30 Pt16 Pt21 C39 143.3(4) . . . . ?
Pt13 Pt16 Pt21 C39 -31.6(4) . . . . ?
C31 Pt16 Pt21 Pt20 -176.7(7) . . . . ?
C36 Pt16 Pt21 Pt20 -72.8(6) . . . . ?
C32 Pt16 Pt21 Pt20 87.0(6) . . . . ?
Pt18 Pt16 Pt21 Pt20 -22.88(5) . . . . ?
Pt17 Pt16 Pt21 Pt20 36.62(5) . . . . ?
Pt30 Pt16 Pt21 Pt20 95.23(12) . . . . ?
Pt13 Pt16 Pt21 Pt20 -79.74(13) . . . . ?
C31 Pt16 Pt21 Pt19 123.4(7) . . . . ?
C36 Pt16 Pt21 Pt19 -132.7(6) . . . . ?
C32 Pt16 Pt21 Pt19 27.0(6) . . . . ?
Pt18 Pt16 Pt21 Pt19 -82.82(5) . . . . ?
Pt17 Pt16 Pt21 Pt19 -23.32(5) . . . . ?
Pt30 Pt16 Pt21 Pt19 35.29(10) . . . . ?
Pt13 Pt16 Pt21 Pt19 -139.69(12) . . . . ?
C31 Pt16 Pt21 Pt1 85.6(7) . . . . ?
C36 Pt16 Pt21 Pt1 -170.5(7) . . . . ?
C32 Pt16 Pt21 Pt1 -10.8(6) . . . . ?
Pt18 Pt16 Pt21 Pt1 -120.62(18) . . . . ?
Pt17 Pt16 Pt21 Pt1 -61.12(19) . . . . ?
Pt30 Pt16 Pt21 Pt1 -2.51(15) . . . . ?
Pt13 Pt16 Pt21 Pt1 -177.48(12) . . . . ?
C33 Pt17 Pt29 C62 34(3) . . . . ?
C32 Pt17 Pt29 C62 134(3) . . . . ?
C34 Pt17 Pt29 C62 -64(3) . . . . ?
Pt18 Pt17 Pt29 C62 -116(3) . . . . ?
Pt16 Pt17 Pt29 C62 -176(3) . . . . ?
Pt14 Pt17 Pt29 C62 -158(3) . . . . ?
Pt19 Pt17 Pt29 C62 118(3) . . . . ?
C33 Pt17 Pt29 C61 129.8(8) . . . . ?
C32 Pt17 Pt29 C61 -129.9(7) . . . . ?
C34 Pt17 Pt29 C61 31.6(6) . . . . ?
Pt18 Pt17 Pt29 C61 -20.6(3) . . . . ?
Pt16 Pt17 Pt29 C61 -79.9(3) . . . . ?
Pt14 Pt17 Pt29 C61 -61.8(5) . . . . ?
Pt19 Pt17 Pt29 C61 -145.9(3) . . . . ?
C33 Pt17 Pt29 C57 -73.5(8) . . . . ?
C32 Pt17 Pt29 C57 26.8(7) . . . . ?
C34 Pt17 Pt29 C57 -171.7(6) . . . . ?
Pt18 Pt17 Pt29 C57 136.1(3) . . . . ?
Pt16 Pt17 Pt29 C57 76.8(3) . . . . ?
Pt14 Pt17 Pt29 C57 94.9(5) . . . . ?
Pt19 Pt17 Pt29 C57 10.8(3) . . . . ?
C33 Pt17 Pt29 Pt30 -122.5(7) . . . . ?
C32 Pt17 Pt29 Pt30 -22.1(6) . . . . ?
C34 Pt17 Pt29 Pt30 139.4(5) . . . . ?
Pt18 Pt17 Pt29 Pt30 87.22(6) . . . . ?
Pt16 Pt17 Pt29 Pt30 27.88(6) . . . . ?
Pt14 Pt17 Pt29 Pt30 46.0(4) . . . . ?
Pt19 Pt17 Pt29 Pt30 -38.16(9) . . . . ?
C33 Pt17 Pt29 Pt31 178.5(7) . . . . ?
C32 Pt17 Pt29 Pt31 -81.1(6) . . . . ?
C34 Pt17 Pt29 Pt31 80.3(5) . . . . ?
Pt18 Pt17 Pt29 Pt31 28.18(6) . . . . ?
Pt16 Pt17 Pt29 Pt31 -31.16(6) . . . . ?
Pt14 Pt17 Pt29 Pt31 -13.1(4) . . . . ?
Pt19 Pt17 Pt29 Pt31 -97.20(11) . . . . ?
C33 Pt17 Pt29 Pt3A 123.4(18) . . . . ?
C32 Pt17 Pt29 Pt3A -136.3(18) . . . . ?
C34 Pt17 Pt29 Pt3A 25.2(18) . . . . ?
Pt18 Pt17 Pt29 Pt3A -27.0(17) . . . . ?
Pt16 Pt17 Pt29 Pt3A -86.3(17) . . . . ?
Pt14 Pt17 Pt29 Pt3A -68.2(17) . . . . ?
Pt19 Pt17 Pt29 Pt3A -152.4(17) . . . . ?
Pt2A Pt3A Pt29 C62 171(3) . . . . ?
Pt1A Pt3A Pt29 C62 -130(3) . . . . ?
Pt2A Pt3A Pt29 C61 75.0(6) . . . . ?
Pt1A Pt3A Pt29 C61 133.9(6) . . . . ?
Pt2A Pt3A Pt29 C57 -80.4(7) . . . . ?
Pt1A Pt3A Pt29 C57 -21.5(7) . . . . ?
Pt2A Pt3A Pt29 Pt30 -31.3(6) . . . . ?
Pt1A Pt3A Pt29 Pt30 27.6(5) . . . . ?
Pt2A Pt3A Pt29 Pt31 25.3(5) . . . . ?
Pt1A Pt3A Pt29 Pt31 84.2(5) . . . . ?
Pt2A Pt3A Pt29 Pt17 81.8(17) . . . . ?
Pt1A Pt3A Pt29 Pt17 140.7(15) . . . . ?
C62 Pt29 Pt30 C58 0(9) . . . . ?
C61 Pt29 Pt30 C58 -178(5) . . . . ?
C57 Pt29 Pt30 C58 2(5) . . . . ?
Pt31 Pt29 Pt30 C58 -180(4) . . . . ?
Pt17 Pt29 Pt30 C58 81(5) . . . . ?
Pt3A Pt29 Pt30 C58 -109(5) . . . . ?
C62 Pt29 Pt30 C59 178(8) . . . . ?
C61 Pt29 Pt30 C59 0(2) . . . . ?
C57 Pt29 Pt30 C59 -180(2) . . . . ?
Pt31 Pt29 Pt30 C59 -1.7(16) . . . . ?
Pt17 Pt29 Pt30 C59 -100.9(16) . . . . ?
Pt3A Pt29 Pt30 C59 69.3(16) . . . . ?
C62 Pt29 Pt30 C57 -2(8) . . . . ?
C61 Pt29 Pt30 C57 180(3) . . . . ?
Pt31 Pt29 Pt30 C57 178.1(19) . . . . ?
Pt17 Pt29 Pt30 C57 78.9(19) . . . . ?
Pt3A Pt29 Pt30 C57 -111(2) . . . . ?
C62 Pt29 Pt30 Pt31 180(8) . . . . ?
C61 Pt29 Pt30 Pt31 1.8(16) . . . . ?
C57 Pt29 Pt30 Pt31 -178.1(19) . . . . ?
Pt17 Pt29 Pt30 Pt31 -99.29(6) . . . . ?
Pt3A Pt29 Pt30 Pt31 70.9(3) . . . . ?
C62 Pt29 Pt30 Pt16 -105(8) . . . . ?
C61 Pt29 Pt30 Pt16 77.2(16) . . . . ?
C57 Pt29 Pt30 Pt16 -102.8(19) . . . . ?
Pt31 Pt29 Pt30 Pt16 75.36(6) . . . . ?
Pt17 Pt29 Pt30 Pt16 -23.93(5) . . . . ?
Pt3A Pt29 Pt30 Pt16 146.3(3) . . . . ?
C62 Pt29 Pt30 Pt1A 86(8) . . . . ?
C61 Pt29 Pt30 Pt1A -91.7(16) . . . . ?
C57 Pt29 Pt30 Pt1A 88.4(19) . . . . ?
Pt31 Pt29 Pt30 Pt1A -93.5(3) . . . . ?
Pt17 Pt29 Pt30 Pt1A 167.2(3) . . . . ?
Pt3A Pt29 Pt30 Pt1A -22.5(4) . . . . ?
C31 Pt16 Pt30 C58 28(2) . . . . ?
C36 Pt16 Pt30 C58 132.1(19) . . . . ?
C32 Pt16 Pt30 C58 -68.8(19) . . . . ?
Pt18 Pt16 Pt30 C58 -177.5(18) . . . . ?
Pt17 Pt16 Pt30 C58 -119.1(18) . . . . ?
Pt21 Pt16 Pt30 C58 119.6(18) . . . . ?
Pt13 Pt16 Pt30 C58 -84.0(19) . . . . ?
C31 Pt16 Pt30 C59 -76.0(8) . . . . ?
C36 Pt16 Pt30 C59 28.0(7) . . . . ?
C32 Pt16 Pt30 C59 -172.9(7) . . . . ?
Pt18 Pt16 Pt30 C59 78.4(4) . . . . ?
Pt17 Pt16 Pt30 C59 136.9(4) . . . . ?
Pt21 Pt16 Pt30 C59 15.5(4) . . . . ?
Pt13 Pt16 Pt30 C59 171.9(7) . . . . ?
C31 Pt16 Pt30 C57 126.4(8) . . . . ?
C36 Pt16 Pt30 C57 -129.6(8) . . . . ?
C32 Pt16 Pt30 C57 29.5(7) . . . . ?
Pt18 Pt16 Pt30 C57 -79.2(4) . . . . ?
Pt17 Pt16 Pt30 C57 -20.8(4) . . . . ?
Pt21 Pt16 Pt30 C57 -142.1(4) . . . . ?
Pt13 Pt16 Pt30 C57 14.3(8) . . . . ?
C31 Pt16 Pt30 Pt31 -126.1(7) . . . . ?
C36 Pt16 Pt30 Pt31 -22.0(7) . . . . ?
C32 Pt16 Pt30 Pt31 137.1(6) . . . . ?
Pt18 Pt16 Pt30 Pt31 28.38(6) . . . . ?
Pt17 Pt16 Pt30 Pt31 86.82(5) . . . . ?
Pt21 Pt16 Pt30 Pt31 -34.49(10) . . . . ?
Pt13 Pt16 Pt30 Pt31 121.9(6) . . . . ?
C31 Pt16 Pt30 Pt29 174.3(7) . . . . ?
C36 Pt16 Pt30 Pt29 -81.6(7) . . . . ?
C32 Pt16 Pt30 Pt29 77.4(6) . . . . ?
Pt18 Pt16 Pt30 Pt29 -31.27(6) . . . . ?
Pt17 Pt16 Pt30 Pt29 27.18(6) . . . . ?
Pt21 Pt16 Pt30 Pt29 -94.13(12) . . . . ?
Pt13 Pt16 Pt30 Pt29 62.3(6) . . . . ?
C31 Pt16 Pt30 Pt1A -151.0(11) . . . . ?
C36 Pt16 Pt30 Pt1A -47.0(11) . . . . ?
C32 Pt16 Pt30 Pt1A 112.1(11) . . . . ?
Pt18 Pt16 Pt30 Pt1A 3.4(9) . . . . ?
Pt17 Pt16 Pt30 Pt1A 61.9(9) . . . . ?
Pt21 Pt16 Pt30 Pt1A -59.5(9) . . . . ?
Pt13 Pt16 Pt30 Pt1A 96.9(11) . . . . ?
Pt3A Pt1A Pt30 C58 172.8(19) . . . . ?
Pt2A Pt1A Pt30 C58 -129.3(19) . . . . ?
Pt4 Pt1A Pt30 C58 -45(2) . . . . ?
Pt3A Pt1A Pt30 C59 -80.1(7) . . . . ?
Pt2A Pt1A Pt30 C59 -22.3(7) . . . . ?
Pt4 Pt1A Pt30 C59 62.1(10) . . . . ?
Pt3A Pt1A Pt30 C57 77.8(7) . . . . ?
Pt2A Pt1A Pt30 C57 135.7(6) . . . . ?
Pt4 Pt1A Pt30 C57 -139.9(11) . . . . ?
Pt3A Pt1A Pt30 Pt31 -32.5(5) . . . . ?
Pt2A Pt1A Pt30 Pt31 25.4(5) . . . . ?
Pt4 Pt1A Pt30 Pt31 109.8(10) . . . . ?
Pt3A Pt1A Pt30 Pt29 27.9(5) . . . . ?
Pt2A Pt1A Pt30 Pt29 85.7(5) . . . . ?
Pt4 Pt1A Pt30 Pt29 170.1(10) . . . . ?
Pt3A Pt1A Pt30 Pt16 -8.1(13) . . . . ?
Pt2A Pt1A Pt30 Pt16 49.7(12) . . . . ?
Pt4 Pt1A Pt30 Pt16 134.1(7) . . . . ?
C58 Pt30 Pt31 C60 -3(10) . . . . ?
C59 Pt30 Pt31 C60 -5(9) . . . . ?
C57 Pt30 Pt31 C60 176(9) . . . . ?
Pt29 Pt30 Pt31 C60 177(8) . . . . ?
Pt16 Pt30 Pt31 C60 81(8) . . . . ?
Pt1A Pt30 Pt31 C60 -107(8) . . . . ?
C58 Pt30 Pt31 C61 178(6) . . . . ?
C59 Pt30 Pt31 C61 176(3) . . . . ?
C57 Pt30 Pt31 C61 -3(2) . . . . ?
Pt29 Pt30 Pt31 C61 -1.8(16) . . . . ?
Pt16 Pt30 Pt31 C61 -98.2(16) . . . . ?
Pt1A Pt30 Pt31 C61 73.8(17) . . . . ?
C58 Pt30 Pt31 C59 2(6) . . . . ?
C57 Pt30 Pt31 C59 -179(2) . . . . ?
Pt29 Pt30 Pt31 C59 -178(2) . . . . ?
Pt16 Pt30 Pt31 C59 86(2) . . . . ?
Pt1A Pt30 Pt31 C59 -102(2) . . . . ?
C58 Pt30 Pt31 Pt29 180(6) . . . . ?
C59 Pt30 Pt31 Pt29 177.9(19) . . . . ?
C57 Pt30 Pt31 Pt29 -1.5(15) . . . . ?
Pt16 Pt30 Pt31 Pt29 -96.35(6) . . . . ?
Pt1A Pt30 Pt31 Pt29 75.6(3) . . . . ?
C58 Pt30 Pt31 Pt2A 82(6) . . . . ?
C59 Pt30 Pt31 Pt2A 80(2) . . . . ?
C57 Pt30 Pt31 Pt2A -99.3(16) . . . . ?
Pt29 Pt30 Pt31 Pt2A -97.8(3) . . . . ?
Pt16 Pt30 Pt31 Pt2A 165.8(3) . . . . ?
Pt1A Pt30 Pt31 Pt2A -22.2(4) . . . . ?
C58 Pt30 Pt31 Pt18 -108(6) . . . . ?
C59 Pt30 Pt31 Pt18 -109.6(19) . . . . ?
C57 Pt30 Pt31 Pt18 71.0(15) . . . . ?
Pt29 Pt30 Pt31 Pt18 72.49(6) . . . . ?
Pt16 Pt30 Pt31 Pt18 -23.87(5) . . . . ?
Pt1A Pt30 Pt31 Pt18 148.1(3) . . . . ?
C62 Pt29 Pt31 C60 5(14) . . . . ?
C61 Pt29 Pt31 C60 7(13) . . . . ?
C57 Pt29 Pt31 C60 -174(13) . . . . ?
Pt30 Pt29 Pt31 C60 -176(13) . . . . ?
Pt17 Pt29 Pt31 C60 -94(13) . . . . ?
Pt3A Pt29 Pt31 C60 77(13) . . . . ?
C62 Pt29 Pt31 C61 -2(6) . . . . ?
C57 Pt29 Pt31 C61 179(3) . . . . ?
Pt30 Pt29 Pt31 C61 178(2) . . . . ?
Pt17 Pt29 Pt31 C61 -101(2) . . . . ?
Pt3A Pt29 Pt31 C61 70(2) . . . . ?
C62 Pt29 Pt31 C59 -178(6) . . . . ?
C61 Pt29 Pt31 C59 -176(3) . . . . ?
C57 Pt29 Pt31 C59 3(2) . . . . ?
Pt30 Pt29 Pt31 C59 1.7(16) . . . . ?
Pt17 Pt29 Pt31 C59 82.8(16) . . . . ?
Pt3A Pt29 Pt31 C59 -106.0(16) . . . . ?
C62 Pt29 Pt31 Pt30 -180(6) . . . . ?
C61 Pt29 Pt31 Pt30 -178(2) . . . . ?
C57 Pt29 Pt31 Pt30 1.5(15) . . . . ?
Pt17 Pt29 Pt31 Pt30 81.18(7) . . . . ?
Pt3A Pt29 Pt31 Pt30 -107.7(3) . . . . ?
C62 Pt29 Pt31 Pt2A -94(6) . . . . ?
C61 Pt29 Pt31 Pt2A -92(2) . . . . ?
C57 Pt29 Pt31 Pt2A 87.2(16) . . . . ?
Pt30 Pt29 Pt31 Pt2A 85.7(4) . . . . ?
Pt17 Pt29 Pt31 Pt2A 166.9(4) . . . . ?
Pt3A Pt29 Pt31 Pt2A -22.0(4) . . . . ?
C62 Pt29 Pt31 Pt18 75(6) . . . . ?
C61 Pt29 Pt31 Pt18 77(2) . . . . ?
C57 Pt29 Pt31 Pt18 -103.7(15) . . . . ?
Pt30 Pt29 Pt31 Pt18 -105.20(7) . . . . ?
Pt17 Pt29 Pt31 Pt18 -24.01(5) . . . . ?
Pt3A Pt29 Pt31 Pt18 147.1(3) . . . . ?
Pt3A Pt2A Pt31 C60 -130(5) . . . . ?
Pt1A Pt2A Pt31 C60 170(5) . . . . ?
Pt6 Pt2A Pt31 C60 -131(5) . . . . ?
Pt3A Pt2A Pt31 C61 -22.0(6) . . . . ?
Pt1A Pt2A Pt31 C61 -81.8(6) . . . . ?
Pt6 Pt2A Pt31 C61 -23(2) . . . . ?
Pt3A Pt2A Pt31 C59 134.9(6) . . . . ?
Pt1A Pt2A Pt31 C59 75.2(6) . . . . ?
Pt6 Pt2A Pt31 C59 134(2) . . . . ?
Pt3A Pt2A Pt31 Pt30 86.5(5) . . . . ?
Pt1A Pt2A Pt31 Pt30 26.8(5) . . . . ?
Pt6 Pt2A Pt31 Pt30 85(2) . . . . ?
Pt3A Pt2A Pt31 Pt29 26.9(5) . . . . ?
Pt1A Pt2A Pt31 Pt29 -32.8(5) . . . . ?
Pt6 Pt2A Pt31 Pt29 26(2) . . . . ?
Pt3A Pt2A Pt31 Pt18 -38.7(17) . . . . ?
Pt1A Pt2A Pt31 Pt18 -98.4(15) . . . . ?
Pt6 Pt2A Pt31 Pt18 -40(4) . . . . ?
C35 Pt18 Pt31 C60 32(5) . . . . ?
C36 Pt18 Pt31 C60 -65(5) . . . . ?
C34 Pt18 Pt31 C60 135(5) . . . . ?
Pt16 Pt18 Pt31 C60 -116(5) . . . . ?
Pt17 Pt18 Pt31 C60 -175(5) . . . . ?
Pt20 Pt18 Pt31 C60 126(5) . . . . ?
Pt15 Pt18 Pt31 C60 -116(5) . . . . ?
C35 Pt18 Pt31 C61 -76.3(8) . . . . ?
C36 Pt18 Pt31 C61 -173.1(7) . . . . ?
C34 Pt18 Pt31 C61 27.1(7) . . . . ?
Pt16 Pt18 Pt31 C61 135.2(3) . . . . ?
Pt17 Pt18 Pt31 C61 77.0(3) . . . . ?
Pt20 Pt18 Pt31 C61 17.5(3) . . . . ?
Pt15 Pt18 Pt31 C61 135.9(4) . . . . ?
C35 Pt18 Pt31 C59 127.8(8) . . . . ?
C36 Pt18 Pt31 C59 30.9(7) . . . . ?
C34 Pt18 Pt31 C59 -128.8(7) . . . . ?
Pt16 Pt18 Pt31 C59 -20.7(4) . . . . ?
Pt17 Pt18 Pt31 C59 -78.9(4) . . . . ?
Pt20 Pt18 Pt31 C59 -138.5(4) . . . . ?
Pt15 Pt18 Pt31 C59 -20.1(5) . . . . ?
C35 Pt18 Pt31 Pt30 176.5(7) . . . . ?
C36 Pt18 Pt31 Pt30 79.6(6) . . . . ?
C34 Pt18 Pt31 Pt30 -80.1(6) . . . . ?
Pt16 Pt18 Pt31 Pt30 27.98(6) . . . . ?
Pt17 Pt18 Pt31 Pt30 -30.21(6) . . . . ?
Pt20 Pt18 Pt31 Pt30 -89.73(11) . . . . ?
Pt15 Pt18 Pt31 Pt30 28.7(3) . . . . ?
C35 Pt18 Pt31 Pt29 -126.2(7) . . . . ?
C36 Pt18 Pt31 Pt29 136.9(6) . . . . ?
C34 Pt18 Pt31 Pt29 -22.8(6) . . . . ?
Pt16 Pt18 Pt31 Pt29 85.28(6) . . . . ?
Pt17 Pt18 Pt31 Pt29 27.09(6) . . . . ?
Pt20 Pt18 Pt31 Pt29 -32.43(9) . . . . ?
Pt15 Pt18 Pt31 Pt29 86.0(3) . . . . ?
C35 Pt18 Pt31 Pt2A -59.0(16) . . . . ?
C36 Pt18 Pt31 Pt2A -155.8(16) . . . . ?
C34 Pt18 Pt31 Pt2A 44.4(16) . . . . ?
Pt16 Pt18 Pt31 Pt2A 152.5(15) . . . . ?
Pt17 Pt18 Pt31 Pt2A 94.3(15) . . . . ?
Pt20 Pt18 Pt31 Pt2A 34.8(14) . . . . ?
Pt15 Pt18 Pt31 Pt2A 153.2(14) . . . . ?
C2 Pt1 C1 O1 5(3) . . . . ?
C3 Pt1 C1 O1 177(2) . . . . ?
Pt2 Pt1 C1 O1 -177(3) . . . . ?
Pt3 Pt1 C1 O1 -179(2) . . . . ?
Pt21 Pt1 C1 O1 -93(2) . . . . ?
Pt4 Pt1 C1 O1 91(2) . . . . ?
C2 Pt1 C1 Pt2 -177.5(8) . . . . ?
C3 Pt1 C1 Pt2 -6(3) . . . . ?
Pt3 Pt1 C1 Pt2 -1.0(6) . . . . ?
Pt21 Pt1 C1 Pt2 84.7(5) . . . . ?
Pt4 Pt1 C1 Pt2 -91.6(5) . . . . ?
C6 Pt2 C1 O1 -3(3) . . . . ?
C5 Pt2 C1 O1 -174(2) . . . . ?
Pt1 Pt2 C1 O1 177(3) . . . . ?
Pt3 Pt2 C1 O1 178(2) . . . . ?
Pt19 Pt2 C1 O1 87(2) . . . . ?
Pt5 Pt2 C1 O1 -98(2) . . . . ?
C6 Pt2 C1 Pt1 179.2(9) . . . . ?
C5 Pt2 C1 Pt1 8(3) . . . . ?
Pt3 Pt2 C1 Pt1 1.0(6) . . . . ?
Pt19 Pt2 C1 Pt1 -90.4(5) . . . . ?
Pt5 Pt2 C1 Pt1 84.3(5) . . . . ?
C1 Pt1 C2 O2 -149(56) . . . . ?
C3 Pt1 C2 O2 34(56) . . . . ?
Pt2 Pt1 C2 O2 -153(55) . . . . ?
Pt3 Pt1 C2 O2 37(57) . . . . ?
Pt21 Pt1 C2 O2 -47(56) . . . . ?
Pt4 Pt1 C2 O2 137(56) . . . . ?
C4 Pt3 C3 O3 6(3) . . . . ?
C5 Pt3 C3 O3 175(2) . . . . ?
Pt1 Pt3 C3 O3 -176(3) . . . . ?
Pt2 Pt3 C3 O3 -177(2) . . . . ?
Pt20 Pt3 C3 O3 -91(3) . . . . ?
Pt6 Pt3 C3 O3 95(3) . . . . ?
C4 Pt3 C3 Pt1 -177.9(10) . . . . ?
C5 Pt3 C3 Pt1 -9(3) . . . . ?
Pt2 Pt3 C3 Pt1 -1.2(8) . . . . ?
Pt20 Pt3 C3 Pt1 84.5(6) . . . . ?
Pt6 Pt3 C3 Pt1 -88.6(6) . . . . ?
C2 Pt1 C3 O3 -6(3) . . . . ?
C1 Pt1 C3 O3 -179(2) . . . . ?
Pt2 Pt1 C3 O3 177(3) . . . . ?
Pt3 Pt1 C3 O3 176(3) . . . . ?
Pt21 Pt1 C3 O3 87(3) . . . . ?
Pt4 Pt1 C3 O3 -98(3) . . . . ?
C2 Pt1 C3 Pt3 177.8(9) . . . . ?
C1 Pt1 C3 Pt3 6(3) . . . . ?
Pt2 Pt1 C3 Pt3 1.2(8) . . . . ?
Pt21 Pt1 C3 Pt3 -88.3(6) . . . . ?
Pt4 Pt1 C3 Pt3 86.2(6) . . . . ?
C5 Pt3 C4 O4 24(29) . . . . ?
C3 Pt3 C4 O4 -160(29) . . . . ?
Pt1 Pt3 C4 O4 -164(28) . . . . ?
Pt2 Pt3 C4 O4 26(30) . . . . ?
Pt20 Pt3 C4 O4 -57(29) . . . . ?
Pt6 Pt3 C4 O4 126(29) . . . . ?
C6 Pt2 C5 O5 0(4) . . . . ?
C1 Pt2 C5 O5 171(2) . . . . ?
Pt1 Pt2 C5 O5 177(3) . . . . ?
Pt3 Pt2 C5 O5 180(4) . . . . ?
Pt19 Pt2 C5 O5 -95(3) . . . . ?
Pt5 Pt2 C5 O5 90(3) . . . . ?
C6 Pt2 C5 Pt3 -179.9(9) . . . . ?
C1 Pt2 C5 Pt3 -9(3) . . . . ?
Pt1 Pt2 C5 Pt3 -2.6(10) . . . . ?
Pt19 Pt2 C5 Pt3 85.2(7) . . . . ?
Pt5 Pt2 C5 Pt3 -90.1(7) . . . . ?
C4 Pt3 C5 O5 -1(3) . . . . ?
C3 Pt3 C5 O5 -170(2) . . . . ?
Pt1 Pt3 C5 O5 -177(3) . . . . ?
Pt2 Pt3 C5 O5 -180(4) . . . . ?
Pt20 Pt3 C5 O5 92(3) . . . . ?
Pt6 Pt3 C5 O5 -96(3) . . . . ?
C4 Pt3 C5 Pt2 178.7(11) . . . . ?
C3 Pt3 C5 Pt2 10(3) . . . . ?
Pt1 Pt3 C5 Pt2 2.6(10) . . . . ?
Pt20 Pt3 C5 Pt2 -88.1(7) . . . . ?
Pt6 Pt3 C5 Pt2 83.6(7) . . . . ?
C5 Pt2 C6 O6 -16(64) . . . . ?
C1 Pt2 C6 O6 167(64) . . . . ?
Pt1 Pt2 C6 O6 168(63) . . . . ?
Pt3 Pt2 C6 O6 -16(65) . . . . ?
Pt19 Pt2 C6 O6 87(64) . . . . ?
Pt5 Pt2 C6 O6 -92(64) . . . . ?
C8 Pt4 C7 O7 -5(73) . . . . ?
C12 Pt4 C7 O7 178(100) . . . . ?
Pt5 Pt4 C7 O7 -2(74) . . . . ?
Pt6 Pt4 C7 O7 175(100) . . . . ?
Pt1A Pt4 C7 O7 77(73) . . . . ?
Pt1 Pt4 C7 O7 101(73) . . . . ?
C7 Pt4 C8 O8 -3(3) . . . . ?
C12 Pt4 C8 O8 170(2) . . . . ?
Pt5 Pt4 C8 O8 178(4) . . . . ?
Pt6 Pt4 C8 O8 177(3) . . . . ?
Pt1A Pt4 C8 O8 -105(3) . . . . ?
Pt1 Pt4 C8 O8 -102(3) . . . . ?
C7 Pt4 C8 Pt5 178.1(9) . . . . ?
C12 Pt4 C8 Pt5 -8(3) . . . . ?
Pt6 Pt4 C8 Pt5 -1.5(9) . . . . ?
Pt1A Pt4 C8 Pt5 76.0(7) . . . . ?
Pt1 Pt4 C8 Pt5 79.2(7) . . . . ?
C9 Pt5 C8 O8 3(3) . . . . ?
C10 Pt5 C8 O8 -166(2) . . . . ?
Pt6 Pt5 C8 O8 -177(3) . . . . ?
Pt4 Pt5 C8 O8 -178(4) . . . . ?
Pt2 Pt5 C8 O8 93(3) . . . . ?
C9 Pt5 C8 Pt4 -178.7(10) . . . . ?
C10 Pt5 C8 Pt4 12(3) . . . . ?
Pt6 Pt5 C8 Pt4 1.5(9) . . . . ?
Pt2 Pt5 C8 Pt4 -88.2(7) . . . . ?
C10 Pt5 C9 O9 147(53) . . . . ?
C8 Pt5 C9 O9 -29(53) . . . . ?
Pt6 Pt5 C9 O9 151(52) . . . . ?
Pt4 Pt5 C9 O9 -31(54) . . . . ?
Pt2 Pt5 C9 O9 -109(53) . . . . ?
C11 Pt6 C10 O10 -4(3) . . . . ?
C12 Pt6 C10 O10 -166(2) . . . . ?
Pt5 Pt6 C10 O10 178(3) . . . . ?
Pt4 Pt6 C10 O10 -178(2) . . . . ?
Pt2A Pt6 C10 O10 86(3) . . . . ?
Pt3 Pt6 C10 O10 89(3) . . . . ?
Pt8 Pt6 C10 O10 -97(3) . . . . ?
C11 Pt6 C10 Pt5 178.1(9) . . . . ?
C12 Pt6 C10 Pt5 16(3) . . . . ?
Pt4 Pt6 C10 Pt5 4.2(8) . . . . ?
Pt2A Pt6 C10 Pt5 -92.4(7) . . . . ?
Pt3 Pt6 C10 Pt5 -88.7(6) . . . . ?
Pt8 Pt6 C10 Pt5 85.4(6) . . . . ?
C9 Pt5 C10 O10 -1(3) . . . . ?
C8 Pt5 C10 O10 168(2) . . . . ?
Pt6 Pt5 C10 O10 -178(3) . . . . ?
Pt4 Pt5 C10 O10 178(2) . . . . ?
Pt2 Pt5 C10 O10 -97(3) . . . . ?
C9 Pt5 C10 Pt6 177.0(10) . . . . ?
C8 Pt5 C10 Pt6 -14(3) . . . . ?
Pt4 Pt5 C10 Pt6 -4.2(8) . . . . ?
Pt2 Pt5 C10 Pt6 81.5(6) . . . . ?
C10 Pt6 C11 O11 -132(42) . . . . ?
C12 Pt6 C11 O11 41(42) . . . . ?
Pt5 Pt6 C11 O11 -129(41) . . . . ?
Pt4 Pt6 C11 O11 38(43) . . . . ?
Pt2A Pt6 C11 O11 129(42) . . . . ?
Pt3 Pt6 C11 O11 149(42) . . . . ?
Pt8 Pt6 C11 O11 -58(42) . . . . ?
C11 Pt6 C12 O12 2(3) . . . . ?
C10 Pt6 C12 O12 166(2) . . . . ?
Pt5 Pt6 C12 O12 178(2) . . . . ?
Pt4 Pt6 C12 O12 180(3) . . . . ?
Pt2A Pt6 C12 O12 -84(2) . . . . ?
Pt3 Pt6 C12 O12 -96(2) . . . . ?
Pt8 Pt6 C12 O12 101(2) . . . . ?
C11 Pt6 C12 Pt4 -177.5(9) . . . . ?
C10 Pt6 C12 Pt4 -14(2) . . . . ?
Pt5 Pt6 C12 Pt4 -1.8(7) . . . . ?
Pt2A Pt6 C12 Pt4 96.2(5) . . . . ?
Pt3 Pt6 C12 Pt4 84.2(5) . . . . ?
Pt8 Pt6 C12 Pt4 -79.1(5) . . . . ?
C7 Pt4 C12 O12 2(3) . . . . ?
C8 Pt4 C12 O12 -172(2) . . . . ?
Pt5 Pt4 C12 O12 -178(2) . . . . ?
Pt6 Pt4 C12 O12 -180(3) . . . . ?
Pt1A Pt4 C12 O12 108(2) . . . . ?
Pt1 Pt4 C12 O12 95(2) . . . . ?
C7 Pt4 C12 Pt6 -178.0(8) . . . . ?
C8 Pt4 C12 Pt6 8(3) . . . . ?
Pt5 Pt4 C12 Pt6 1.8(7) . . . . ?
Pt1A Pt4 C12 Pt6 -72.4(6) . . . . ?
Pt1 Pt4 C12 Pt6 -84.8(5) . . . . ?
C18 Pt7 C13 O13 41(24) . . . . ?
C14 Pt7 C13 O13 -134(24) . . . . ?
Pt9 Pt7 C13 O13 36(25) . . . . ?
Pt8 Pt7 C13 O13 -122(23) . . . . ?
C15 Pt8 C14 O14 0(3) . . . . ?
C16 Pt8 C14 O14 -163(2) . . . . ?
Pt9 Pt8 C14 O14 -174(3) . . . . ?
Pt7 Pt8 C14 O14 -176(3) . . . . ?
Pt6 Pt8 C14 O14 92(3) . . . . ?
C15 Pt8 C14 Pt7 176.6(8) . . . . ?
C16 Pt8 C14 Pt7 14(3) . . . . ?
Pt9 Pt8 C14 Pt7 2.1(7) . . . . ?
Pt6 Pt8 C14 Pt7 -91.4(6) . . . . ?
C13 Pt7 C14 O14 -11(3) . . . . ?
C18 Pt7 C14 O14 -176(2) . . . . ?
Pt9 Pt7 C14 O14 174(3) . . . . ?
Pt8 Pt7 C14 O14 176(3) . . . . ?
C13 Pt7 C14 Pt8 172.1(8) . . . . ?
C18 Pt7 C14 Pt8 7(3) . . . . ?
Pt9 Pt7 C14 Pt8 -2.1(7) . . . . ?
C16 Pt8 C15 O15 -32(55) . . . . ?
C14 Pt8 C15 O15 154(55) . . . . ?
Pt9 Pt8 C15 O15 -36(56) . . . . ?
Pt7 Pt8 C15 O15 160(54) . . . . ?
Pt6 Pt8 C15 O15 44(55) . . . . ?
C15 Pt8 C16 O16 2(3) . . . . ?
C14 Pt8 C16 O16 164(2) . . . . ?
Pt9 Pt8 C16 O16 179(3) . . . . ?
Pt7 Pt8 C16 O16 176(2) . . . . ?
Pt6 Pt8 C16 O16 -84(3) . . . . ?
C15 Pt8 C16 Pt9 -177.2(7) . . . . ?
C14 Pt8 C16 Pt9 -14(3) . . . . ?
Pt7 Pt8 C16 Pt9 -3.2(7) . . . . ?
Pt6 Pt8 C16 Pt9 96.8(5) . . . . ?
C17 Pt9 C16 O16 2(3) . . . . ?
C18 Pt9 C16 O16 176.8(19) . . . . ?
Pt7 Pt9 C16 O16 -176(2) . . . . ?
Pt8 Pt9 C16 O16 -179(3) . . . . ?
C17 Pt9 C16 Pt8 -178.6(9) . . . . ?
C18 Pt9 C16 Pt8 -4(2) . . . . ?
Pt7 Pt9 C16 Pt8 3.2(7) . . . . ?
C18 Pt9 C17 O17 162(18) . . . . ?
C16 Pt9 C17 O17 -20(19) . . . . ?
Pt7 Pt9 C17 O17 156(17) . . . . ?
Pt8 Pt9 C17 O17 -22(20) . . . . ?
C17 Pt9 C18 O18 10(3) . . . . ?
C16 Pt9 C18 O18 -164(2) . . . . ?
Pt7 Pt9 C18 O18 -173(3) . . . . ?
Pt8 Pt9 C18 O18 -167(2) . . . . ?
C17 Pt9 C18 Pt7 -176.5(8) . . . . ?
C16 Pt9 C18 Pt7 9(2) . . . . ?
Pt8 Pt9 C18 Pt7 5.8(6) . . . . ?
C13 Pt7 C18 O18 -3(2) . . . . ?
C14 Pt7 C18 O18 162(2) . . . . ?
Pt9 Pt7 C18 O18 173(3) . . . . ?
Pt8 Pt7 C18 O18 167(2) . . . . ?
C13 Pt7 C18 Pt9 -176.6(8) . . . . ?
C14 Pt7 C18 Pt9 -11(2) . . . . ?
Pt8 Pt7 C18 Pt9 -5.7(6) . . . . ?
C20 Pt10 C19 O19 -29(30) . . . . ?
C24 Pt10 C19 O19 158(29) . . . . ?
Pt12 Pt10 C19 O19 163(28) . . . . ?
Pt11 Pt10 C19 O19 -33(30) . . . . ?
Pt14 Pt10 C19 O19 82(29) . . . . ?
C21 Pt11 C20 O20 8(3) . . . . ?
C22 Pt11 C20 O20 -171(2) . . . . ?
Pt12 Pt11 C20 O20 -173(3) . . . . ?
Pt10 Pt11 C20 O20 -175(4) . . . . ?
Pt13 Pt11 C20 O20 100(3) . . . . ?
C21 Pt11 C20 Pt10 -176.5(9) . . . . ?
C22 Pt11 C20 Pt10 5(3) . . . . ?
Pt12 Pt11 C20 Pt10 2.4(8) . . . . ?
Pt13 Pt11 C20 Pt10 -84.8(6) . . . . ?
C19 Pt10 C20 O20 -1(3) . . . . ?
C24 Pt10 C20 O20 162(2) . . . . ?
Pt12 Pt10 C20 O20 173(2) . . . . ?
Pt11 Pt10 C20 O20 176(3) . . . . ?
Pt14 Pt10 C20 O20 -106(3) . . . . ?
C19 Pt10 C20 Pt11 -176.8(10) . . . . ?
C24 Pt10 C20 Pt11 -14(3) . . . . ?
Pt12 Pt10 C20 Pt11 -2.5(8) . . . . ?
Pt14 Pt10 C20 Pt11 77.9(7) . . . . ?
C20 Pt11 C21 O21 68(43) . . . . ?
C22 Pt11 C21 O21 -112(42) . . . . ?
Pt12 Pt11 C21 O21 -109(42) . . . . ?
Pt10 Pt11 C21 O21 63(43) . . . . ?
Pt13 Pt11 C21 O21 -11(43) . . . . ?
C23 Pt12 C22 O22 1(3) . . . . ?
C24 Pt12 C22 O22 -173(2) . . . . ?
Pt10 Pt12 C22 O22 -179(2) . . . . ?
Pt11 Pt12 C22 O22 -178(3) . . . . ?
Pt15 Pt12 C22 O22 89(3) . . . . ?
C23 Pt12 C22 Pt11 179.6(7) . . . . ?
C24 Pt12 C22 Pt11 5(3) . . . . ?
Pt10 Pt12 C22 Pt11 -1.0(7) . . . . ?
Pt15 Pt12 C22 Pt11 -92.5(5) . . . . ?
C21 Pt11 C22 O22 -3(3) . . . . ?
C20 Pt11 C22 O22 176(2) . . . . ?
Pt12 Pt11 C22 O22 178(3) . . . . ?
Pt10 Pt11 C22 O22 179(2) . . . . ?
Pt13 Pt11 C22 O22 -99(3) . . . . ?
C21 Pt11 C22 Pt12 178.4(9) . . . . ?
C20 Pt11 C22 Pt12 -3(3) . . . . ?
Pt10 Pt11 C22 Pt12 1.0(7) . . . . ?
Pt13 Pt11 C22 Pt12 82.7(5) . . . . ?
C22 Pt12 C23 O23 102(43) . . . . ?
C24 Pt12 C23 O23 -79(43) . . . . ?
Pt10 Pt12 C23 O23 -76(44) . . . . ?
Pt11 Pt12 C23 O23 103(43) . . . . ?
Pt15 Pt12 C23 O23 29(43) . . . . ?
C19 Pt10 C24 O24 -3(3) . . . . ?
C20 Pt10 C24 O24 -166(3) . . . . ?
Pt12 Pt10 C24 O24 -180(3) . . . . ?
Pt11 Pt10 C24 O24 -177(3) . . . . ?
Pt14 Pt10 C24 O24 96(3) . . . . ?
C19 Pt10 C24 Pt12 177.0(9) . . . . ?
C20 Pt10 C24 Pt12 14(3) . . . . ?
Pt11 Pt10 C24 Pt12 3.2(7) . . . . ?
Pt14 Pt10 C24 Pt12 -84.5(5) . . . . ?
C23 Pt12 C24 O24 -2(3) . . . . ?
C22 Pt12 C24 O24 173(2) . . . . ?
Pt10 Pt12 C24 O24 180(3) . . . . ?
Pt11 Pt12 C24 O24 177(3) . . . . ?
Pt15 Pt12 C24 O24 -96(3) . . . . ?
C23 Pt12 C24 Pt10 178.0(8) . . . . ?
C22 Pt12 C24 Pt10 -7(3) . . . . ?
Pt11 Pt12 C24 Pt10 -3.2(7) . . . . ?
Pt15 Pt12 C24 Pt10 84.2(6) . . . . ?
C26 Pt13 C25 O25 115(31) . . . . ?
C30 Pt13 C25 O25 -71(31) . . . . ?
Pt14 Pt13 C25 O25 117(31) . . . . ?
Pt15 Pt13 C25 O25 -67(31) . . . . ?
Pt16 Pt13 C25 O25 35(31) . . . . ?
Pt11 Pt13 C25 O25 -143(31) . . . . ?
C27 Pt14 C26 O26 7(3) . . . . ?
C28 Pt14 C26 O26 175(2) . . . . ?
Pt13 Pt14 C26 O26 -179(3) . . . . ?
Pt15 Pt14 C26 O26 -179(2) . . . . ?
Pt17 Pt14 C26 O26 -94(2) . . . . ?
Pt10 Pt14 C26 O26 90(3) . . . . ?
C27 Pt14 C26 Pt13 -173.6(7) . . . . ?
C28 Pt14 C26 Pt13 -5(3) . . . . ?
Pt15 Pt14 C26 Pt13 0.0(7) . . . . ?
Pt17 Pt14 C26 Pt13 85.9(5) . . . . ?
Pt10 Pt14 C26 Pt13 -90.3(5) . . . . ?
C25 Pt13 C26 O26 -2(3) . . . . ?
C30 Pt13 C26 O26 -165(2) . . . . ?
Pt14 Pt13 C26 O26 179(3) . . . . ?
Pt15 Pt13 C26 O26 179(2) . . . . ?
Pt16 Pt13 C26 O26 90(3) . . . . ?
Pt11 Pt13 C26 O26 -95(3) . . . . ?
C25 Pt13 C26 Pt14 178.9(9) . . . . ?
C30 Pt13 C26 Pt14 15(3) . . . . ?
Pt15 Pt13 C26 Pt14 0.0(7) . . . . ?
Pt16 Pt13 C26 Pt14 -89.5(5) . . . . ?
Pt11 Pt13 C26 Pt14 85.3(5) . . . . ?
C28 Pt14 C27 O27 -82(22) . . . . ?
C26 Pt14 C27 O27 94(22) . . . . ?
Pt13 Pt14 C27 O27 84(22) . . . . ?
Pt15 Pt14 C27 O27 -75(22) . . . . ?
Pt17 Pt14 C27 O27 -163(22) . . . . ?
Pt10 Pt14 C27 O27 23(22) . . . . ?
C29 Pt15 C28 O28 10(3) . . . . ?
C30 Pt15 C28 O28 166(2) . . . . ?
Pt14 Pt15 C28 O28 -171(3) . . . . ?
Pt13 Pt15 C28 O28 -173(2) . . . . ?
Pt18 Pt15 C28 O28 -87(3) . . . . ?
Pt12 Pt15 C28 O28 103(3) . . . . ?
C29 Pt15 C28 Pt14 -179.2(7) . . . . ?
C30 Pt15 C28 Pt14 -23(3) . . . . ?
Pt13 Pt15 C28 Pt14 -2.3(7) . . . . ?
Pt18 Pt15 C28 Pt14 83.9(5) . . . . ?
Pt12 Pt15 C28 Pt14 -86.0(5) . . . . ?
C27 Pt14 C28 O28 -13(2) . . . . ?
C26 Pt14 C28 O28 178(2) . . . . ?
Pt13 Pt14 C28 O28 174(2) . . . . ?
Pt15 Pt14 C28 O28 172(3) . . . . ?
Pt17 Pt14 C28 O28 83(2) . . . . ?
Pt10 Pt14 C28 O28 -103(2) . . . . ?
C27 Pt14 C28 Pt15 175.0(7) . . . . ?
C26 Pt14 C28 Pt15 7(3) . . . . ?
Pt13 Pt14 C28 Pt15 2.3(7) . . . . ?
Pt17 Pt14 C28 Pt15 -88.2(5) . . . . ?
Pt10 Pt14 C28 Pt15 85.6(5) . . . . ?
C28 Pt15 C29 O29 -7(20) . . . . ?
C30 Pt15 C29 O29 -179(100) . . . . ?
Pt14 Pt15 C29 O29 -8(20) . . . . ?
Pt13 Pt15 C29 O29 179(100) . . . . ?
Pt18 Pt15 C29 O29 96(19) . . . . ?
Pt12 Pt15 C29 O29 -80(19) . . . . ?
C29 Pt15 C30 O30 -11(3) . . . . ?
C28 Pt15 C30 O30 -167(2) . . . . ?
Pt14 Pt15 C30 O30 174(3) . . . . ?
Pt13 Pt15 C30 O30 168(4) . . . . ?
Pt18 Pt15 C30 O30 83(3) . . . . ?
Pt12 Pt15 C30 O30 -108(3) . . . . ?
C29 Pt15 C30 Pt13 -178.9(7) . . . . ?
C28 Pt15 C30 Pt13 25(3) . . . . ?
Pt14 Pt15 C30 Pt13 6.4(7) . . . . ?
Pt18 Pt15 C30 Pt13 -85.1(5) . . . . ?
Pt12 Pt15 C30 Pt13 83.9(5) . . . . ?
C25 Pt13 C30 O30 8(3) . . . . ?
C26 Pt13 C30 O30 172(2) . . . . ?
Pt14 Pt13 C30 O30 -176(3) . . . . ?
Pt15 Pt13 C30 O30 -169(3) . . . . ?
Pt16 Pt13 C30 O30 -88(3) . . . . ?
Pt11 Pt13 C30 O30 97(3) . . . . ?
C25 Pt13 C30 Pt15 177.3(9) . . . . ?
C26 Pt13 C30 Pt15 -19(3) . . . . ?
Pt14 Pt13 C30 Pt15 -6.3(7) . . . . ?
Pt16 Pt13 C30 Pt15 81.2(5) . . . . ?
Pt11 Pt13 C30 Pt15 -93.8(5) . . . . ?
C36 Pt16 C31 O31 -168(59) . . . . ?
C32 Pt16 C31 O31 14(59) . . . . ?
Pt18 Pt16 C31 O31 -167(57) . . . . ?
Pt17 Pt16 C31 O31 15(60) . . . . ?
Pt21 Pt16 C31 O31 -85(59) . . . . ?
Pt30 Pt16 C31 O31 -61(59) . . . . ?
Pt13 Pt16 C31 O31 115(59) . . . . ?
C33 Pt17 C32 O32 0(3) . . . . ?
C34 Pt17 C32 O32 176(2) . . . . ?
Pt18 Pt17 C32 O32 177(2) . . . . ?
Pt16 Pt17 C32 O32 177(3) . . . . ?
Pt29 Pt17 C32 O32 -100(2) . . . . ?
Pt14 Pt17 C32 O32 87(2) . . . . ?
Pt19 Pt17 C32 O32 -92(2) . . . . ?
C33 Pt17 C32 Pt16 -176.2(7) . . . . ?
C34 Pt17 C32 Pt16 -1(3) . . . . ?
Pt18 Pt17 C32 Pt16 0.2(6) . . . . ?
Pt29 Pt17 C32 Pt16 83.6(5) . . . . ?
Pt14 Pt17 C32 Pt16 -90.0(5) . . . . ?
Pt19 Pt17 C32 Pt16 90.8(4) . . . . ?
C31 Pt16 C32 O32 2(2) . . . . ?
C36 Pt16 C32 O32 -171(2) . . . . ?
Pt18 Pt16 C32 O32 -177(2) . . . . ?
Pt17 Pt16 C32 O32 -177(3) . . . . ?
Pt21 Pt16 C32 O32 93(2) . . . . ?
Pt30 Pt16 C32 O32 89(2) . . . . ?
Pt13 Pt16 C32 O32 -92(2) . . . . ?
C31 Pt16 C32 Pt17 179.2(8) . . . . ?
C36 Pt16 C32 Pt17 6(3) . . . . ?
Pt18 Pt16 C32 Pt17 -0.2(6) . . . . ?
Pt21 Pt16 C32 Pt17 -90.3(4) . . . . ?
Pt30 Pt16 C32 Pt17 -93.7(5) . . . . ?
Pt13 Pt16 C32 Pt17 85.1(5) . . . . ?
C32 Pt17 C33 O33 132(100) . . . . ?
C34 Pt17 C33 O33 -46(100) . . . . ?
Pt18 Pt17 C33 O33 -41(100) . . . . ?
Pt16 Pt17 C33 O33 127(100) . . . . ?
Pt29 Pt17 C33 O33 -128(100) . . . . ?
Pt14 Pt17 C33 O33 54(100) . . . . ?
Pt19 Pt17 C33 O33 -153(100) . . . . ?
C33 Pt17 C34 O34 -11(3) . . . . ?
C32 Pt17 C34 O34 174(2) . . . . ?
Pt18 Pt17 C34 O34 173(3) . . . . ?
Pt16 Pt17 C34 O34 173(2) . . . . ?
Pt29 Pt17 C34 O34 87(3) . . . . ?
Pt14 Pt17 C34 O34 -100(3) . . . . ?
Pt19 Pt17 C34 O34 88(3) . . . . ?
C33 Pt17 C34 Pt18 176.6(7) . . . . ?
C32 Pt17 C34 Pt18 1(3) . . . . ?
Pt16 Pt17 C34 Pt18 0.5(6) . . . . ?
Pt29 Pt17 C34 Pt18 -86.2(4) . . . . ?
Pt14 Pt17 C34 Pt18 86.9(4) . . . . ?
Pt19 Pt17 C34 Pt18 -85.1(5) . . . . ?
C35 Pt18 C34 O34 6(3) . . . . ?
C36 Pt18 C34 O34 179(2) . . . . ?
Pt16 Pt18 C34 O34 -174(2) . . . . ?
Pt17 Pt18 C34 O34 -173(3) . . . . ?
Pt20 Pt18 C34 O34 -89(2) . . . . ?
Pt15 Pt18 C34 O34 96(3) . . . . ?
Pt31 Pt18 C34 O34 -93(2) . . . . ?
C35 Pt18 C34 Pt17 179.0(8) . . . . ?
C36 Pt18 C34 Pt17 -8(3) . . . . ?
Pt16 Pt18 C34 Pt17 -0.5(6) . . . . ?
Pt20 Pt18 C34 Pt17 84.6(4) . . . . ?
Pt15 Pt18 C34 Pt17 -90.2(4) . . . . ?
Pt31 Pt18 C34 Pt17 80.3(5) . . . . ?
C36 Pt18 C35 O35 -23(23) . . . . ?
C34 Pt18 C35 O35 155(22) . . . . ?
Pt16 Pt18 C35 O35 -26(24) . . . . ?
Pt17 Pt18 C35 O35 156(22) . . . . ?
Pt20 Pt18 C35 O35 -124(23) . . . . ?
Pt15 Pt18 C35 O35 77(23) . . . . ?
Pt31 Pt18 C35 O35 -98(23) . . . . ?
C35 Pt18 C36 O36 4(3) . . . . ?
C34 Pt18 C36 O36 -169(2) . . . . ?
Pt16 Pt18 C36 O36 -178(3) . . . . ?
Pt17 Pt18 C36 O36 -176(3) . . . . ?
Pt20 Pt18 C36 O36 102(3) . . . . ?
Pt15 Pt18 C36 O36 -91(3) . . . . ?
Pt31 Pt18 C36 O36 97(3) . . . . ?
C35 Pt18 C36 Pt16 -177.7(8) . . . . ?
C34 Pt18 C36 Pt16 9(3) . . . . ?
Pt17 Pt18 C36 Pt16 2.7(7) . . . . ?
Pt20 Pt18 C36 Pt16 -79.9(6) . . . . ?
Pt15 Pt18 C36 Pt16 87.7(5) . . . . ?
Pt31 Pt18 C36 Pt16 -84.7(5) . . . . ?
C31 Pt16 C36 O36 -2(3) . . . . ?
C32 Pt16 C36 O36 171(2) . . . . ?
Pt18 Pt16 C36 O36 178(3) . . . . ?
Pt17 Pt16 C36 O36 176(3) . . . . ?
Pt21 Pt16 C36 O36 -90(3) . . . . ?
Pt30 Pt16 C36 O36 -95(3) . . . . ?
Pt13 Pt16 C36 O36 88(3) . . . . ?
C31 Pt16 C36 Pt18 179.4(8) . . . . ?
C32 Pt16 C36 Pt18 -8(3) . . . . ?
Pt17 Pt16 C36 Pt18 -2.7(7) . . . . ?
Pt21 Pt16 C36 Pt18 91.4(5) . . . . ?
Pt30 Pt16 C36 Pt18 86.5(5) . . . . ?
Pt13 Pt16 C36 Pt18 -91.0(5) . . . . ?
C42 Pt19 C37 O37 2(8) . . . . ?
C41 Pt19 C37 O37 177(5) . . . . ?
Pt21 Pt19 C37 O37 -179(6) . . . . ?
Pt20 Pt19 C37 O37 -177(7) . . . . ?
Pt2 Pt19 C37 O37 93(6) . . . . ?
Pt17 Pt19 C37 O37 -89(7) . . . . ?
C42 Pt19 C37 Pt20 179(3) . . . . ?
C41 Pt19 C37 Pt20 -6(5) . . . . ?
Pt21 Pt19 C37 Pt20 -2.2(17) . . . . ?
Pt2 Pt19 C37 Pt20 -90.7(13) . . . . ?
Pt17 Pt19 C37 Pt20 87.5(12) . . . . ?
C38 Pt20 C37 O37 -1(9) . . . . ?
C39 Pt20 C37 O37 -175(6) . . . . ?
Pt21 Pt20 C37 O37 179(7) . . . . ?
Pt19 Pt20 C37 O37 176(8) . . . . ?
Pt3 Pt20 C37 O37 -96(7) . . . . ?
Pt18 Pt20 C37 O37 88(7) . . . . ?
C38 Pt20 C37 Pt19 -177(5) . . . . ?
C39 Pt20 C37 Pt19 8(6) . . . . ?
Pt21 Pt20 C37 Pt19 2.2(17) . . . . ?
Pt3 Pt20 C37 Pt19 87.8(13) . . . . ?
Pt18 Pt20 C37 Pt19 -88.6(13) . . . . ?
C38 Pt20 C39 O39 5(10) . . . . ?
C37 Pt20 C39 O39 179(8) . . . . ?
Pt21 Pt20 C39 O39 -173(9) . . . . ?
Pt19 Pt20 C39 O39 -174(8) . . . . ?
Pt3 Pt20 C39 O39 95(8) . . . . ?
Pt18 Pt20 C39 O39 -80(8) . . . . ?
C38 Pt20 C39 Pt21 178(6) . . . . ?
C37 Pt20 C39 Pt21 -8(6) . . . . ?
Pt19 Pt20 C39 Pt21 -1.2(17) . . . . ?
Pt3 Pt20 C39 Pt21 -91.6(12) . . . . ?
Pt18 Pt20 C39 Pt21 93.6(12) . . . . ?
C40 Pt21 C39 O39 -8(9) . . . . ?
C41 Pt21 C39 O39 176(8) . . . . ?
Pt20 Pt21 C39 O39 173(9) . . . . ?
Pt19 Pt21 C39 O39 174(8) . . . . ?
Pt1 Pt21 C39 O39 -100(8) . . . . ?
Pt16 Pt21 C39 O39 91(8) . . . . ?
C40 Pt21 C39 Pt20 179(2) . . . . ?
C41 Pt21 C39 Pt20 3(5) . . . . ?
Pt19 Pt21 C39 Pt20 1.2(17) . . . . ?
Pt1 Pt21 C39 Pt20 87.2(12) . . . . ?
Pt16 Pt21 C39 Pt20 -82.2(12) . . . . ?
C41 Pt21 C40 O40 55(100) . . . . ?
C39 Pt21 C40 O40 -123(100) . . . . ?
Pt20 Pt21 C40 O40 -122(100) . . . . ?
Pt19 Pt21 C40 O40 52(100) . . . . ?
Pt1 Pt21 C40 O40 -25(100) . . . . ?
Pt16 Pt21 C40 O40 138(100) . . . . ?
C40 Pt21 C41 O41 3(6) . . . . ?
C39 Pt21 C41 O41 179(5) . . . . ?
Pt20 Pt21 C41 O41 -178(5) . . . . ?
Pt19 Pt21 C41 O41 -178(6) . . . . ?
Pt1 Pt21 C41 O41 91(5) . . . . ?
Pt16 Pt21 C41 O41 -92(5) . . . . ?
C40 Pt21 C41 Pt19 -178(2) . . . . ?
C39 Pt21 C41 Pt19 -3(5) . . . . ?
Pt20 Pt21 C41 Pt19 -0.1(14) . . . . ?
Pt1 Pt21 C41 Pt19 -90.3(10) . . . . ?
Pt16 Pt21 C41 Pt19 86.0(10) . . . . ?
C42 Pt19 C41 O41 -1(6) . . . . ?
C37 Pt19 C41 O41 -177(5) . . . . ?
Pt21 Pt19 C41 O41 178(6) . . . . ?
Pt20 Pt19 C41 O41 178(5) . . . . ?
Pt2 Pt19 C41 O41 -97(5) . . . . ?
Pt17 Pt19 C41 O41 96(5) . . . . ?
C42 Pt19 C41 Pt21 -180(3) . . . . ?
C37 Pt19 C41 Pt21 5(5) . . . . ?
Pt20 Pt19 C41 Pt21 0.1(14) . . . . ?
Pt2 Pt19 C41 Pt21 84.8(11) . . . . ?
Pt17 Pt19 C41 Pt21 -82.5(11) . . . . ?
C37 Pt19 C42 O42 -65(60) . . . . ?
C41 Pt19 C42 O42 117(60) . . . . ?
Pt21 Pt19 C42 O42 117(59) . . . . ?
Pt20 Pt19 C42 O42 -62(62) . . . . ?
Pt2 Pt19 C42 O42 -142(59) . . . . ?
Pt17 Pt19 C42 O42 12(60) . . . . ?
C62 Pt29 C57 O57 0(8) . . . . ?
C61 Pt29 C57 O57 -179(7) . . . . ?
Pt30 Pt29 C57 O57 -179(8) . . . . ?
Pt31 Pt29 C57 O57 180(7) . . . . ?
Pt17 Pt29 C57 O57 87(7) . . . . ?
Pt3A Pt29 C57 O57 -96(7) . . . . ?
C62 Pt29 C57 Pt30 179(4) . . . . ?
C61 Pt29 C57 Pt30 0(6) . . . . ?
Pt31 Pt29 C57 Pt30 -1.7(18) . . . . ?
Pt17 Pt29 C57 Pt30 -93.8(13) . . . . ?
Pt3A Pt29 C57 Pt30 82.9(14) . . . . ?
C58 Pt30 C57 O57 0(8) . . . . ?
C59 Pt30 C57 O57 179(7) . . . . ?
Pt31 Pt30 C57 O57 -180(7) . . . . ?
Pt29 Pt30 C57 O57 179(8) . . . . ?
Pt16 Pt30 C57 O57 -101(7) . . . . ?
Pt1A Pt30 C57 O57 99(7) . . . . ?
C58 Pt30 C57 Pt29 -179(3) . . . . ?
C59 Pt30 C57 Pt29 1(6) . . . . ?
Pt31 Pt30 C57 Pt29 1.7(18) . . . . ?
Pt16 Pt30 C57 Pt29 80.6(13) . . . . ?
Pt1A Pt30 C57 Pt29 -79.9(13) . . . . ?
C59 Pt30 C58 O58 -168(93) . . . . ?
C57 Pt30 C58 O58 11(94) . . . . ?
Pt31 Pt30 C58 O58 -170(89) . . . . ?
Pt29 Pt30 C58 O58 10(98) . . . . ?
Pt16 Pt30 C58 O58 111(94) . . . . ?
Pt1A Pt30 C58 O58 -69(94) . . . . ?
C60 Pt31 C59 O59 -2(9) . . . . ?
C61 Pt31 C59 O59 171(6) . . . . ?
Pt30 Pt31 C59 O59 -179(8) . . . . ?
Pt29 Pt31 C59 O59 179(7) . . . . ?
Pt2A Pt31 C59 O59 84(7) . . . . ?
Pt18 Pt31 C59 O59 -97(7) . . . . ?
C60 Pt31 C59 Pt30 177(5) . . . . ?
C61 Pt31 C59 Pt30 -9(6) . . . . ?
Pt29 Pt31 C59 Pt30 -1.9(18) . . . . ?
Pt2A Pt31 C59 Pt30 -96.3(13) . . . . ?
Pt18 Pt31 C59 Pt30 82.3(14) . . . . ?
C58 Pt30 C59 O59 0(7) . . . . ?
C57 Pt30 C59 O59 -179(5) . . . . ?
Pt31 Pt30 C59 O59 179(7) . . . . ?
Pt29 Pt30 C59 O59 -179(6) . . . . ?
Pt16 Pt30 C59 O59 97(6) . . . . ?
Pt1A Pt30 C59 O59 -102(6) . . . . ?
C58 Pt30 C59 Pt31 -179(3) . . . . ?
C57 Pt30 C59 Pt31 2(6) . . . . ?
Pt29 Pt30 C59 Pt31 1.9(18) . . . . ?
Pt16 Pt30 C59 Pt31 -82.7(12) . . . . ?
Pt1A Pt30 C59 Pt31 78.6(13) . . . . ?
C61 Pt31 C60 O60 -17(100) . . . . ?
C59 Pt31 C60 O60 160(100) . . . . ?
Pt30 Pt31 C60 O60 164(100) . . . . ?
Pt29 Pt31 C60 O60 -23(100) . . . . ?
Pt2A Pt31 C60 O60 78(100) . . . . ?
Pt18 Pt31 C60 O60 -90(100) . . . . ?
C60 Pt31 C61 O61 3(10) . . . . ?
C59 Pt31 C61 O61 -170(8) . . . . ?
Pt30 Pt31 C61 O61 -177(8) . . . . ?
Pt29 Pt31 C61 O61 -179(9) . . . . ?
Pt2A Pt31 C61 O61 -86(9) . . . . ?
Pt18 Pt31 C61 O61 91(9) . . . . ?
C60 Pt31 C61 Pt29 -177(5) . . . . ?
C59 Pt31 C61 Pt29 10(6) . . . . ?
Pt30 Pt31 C61 Pt29 2.1(19) . . . . ?
Pt2A Pt31 C61 Pt29 93.6(14) . . . . ?
Pt18 Pt31 C61 Pt29 -89.9(14) . . . . ?
C62 Pt29 C61 O61 -2(13) . . . . ?
C57 Pt29 C61 O61 177(12) . . . . ?
Pt30 Pt29 C61 O61 177(13) . . . . ?
Pt31 Pt29 C61 O61 179(14) . . . . ?
Pt17 Pt29 C61 O61 -94(13) . . . . ?
Pt3A Pt29 C61 O61 85(13) . . . . ?
C62 Pt29 C61 Pt31 179(4) . . . . ?
C57 Pt29 C61 Pt31 -2(6) . . . . ?
Pt30 Pt29 C61 Pt31 -2.1(19) . . . . ?
Pt17 Pt29 C61 Pt31 86.8(14) . . . . ?
Pt3A Pt29 C61 Pt31 -94.4(15) . . . . ?
C61 Pt29 C62 O62 -121(100) . . . . ?
C57 Pt29 C62 O62 59(100) . . . . ?
Pt30 Pt29 C62 O62 61(100) . . . . ?
Pt31 Pt29 C62 O62 -119(100) . . . . ?
Pt17 Pt29 C62 O62 -19(100) . . . . ?
Pt3A Pt29 C62 O62 172(100) . . . . ?
N2 Ru1 N1 C101 -177(2) . . . . ?
N5 Ru1 N1 C101 1(2) . . . . ?
N6 Ru1 N1 C101 79(2) . . . . ?
N3 Ru1 N1 C101 -172.3(18) . . . . ?
N4 Ru1 N1 C101 -78(2) . . . . ?
N2 Ru1 N1 C105 0.9(15) . . . . ?
N5 Ru1 N1 C105 178.7(15) . . . . ?
N6 Ru1 N1 C105 -103.5(15) . . . . ?
N3 Ru1 N1 C105 6(3) . . . . ?
N4 Ru1 N1 C105 99.9(15) . . . . ?
N5 Ru1 N2 C110 152(7) . . . . ?
N6 Ru1 N2 C110 -92.3(15) . . . . ?
N1 Ru1 N2 C110 177.8(15) . . . . ?
N3 Ru1 N2 C110 -0.5(14) . . . . ?
N4 Ru1 N2 C110 86.9(15) . . . . ?
N5 Ru1 N2 C106 -26(8) . . . . ?
N6 Ru1 N2 C106 89.0(15) . . . . ?
N1 Ru1 N2 C106 -0.8(15) . . . . ?
N3 Ru1 N2 C106 -179.1(16) . . . . ?
N4 Ru1 N2 C106 -91.8(15) . . . . ?
N2 Ru1 N3 C115 178.4(18) . . . . ?
N5 Ru1 N3 C115 0.8(18) . . . . ?
N6 Ru1 N3 C115 -77.7(17) . . . . ?
N1 Ru1 N3 C115 173.7(18) . . . . ?
N4 Ru1 N3 C115 78.7(17) . . . . ?
N2 Ru1 N3 C111 3.8(14) . . . . ?
N5 Ru1 N3 C111 -173.8(14) . . . . ?
N6 Ru1 N3 C111 107.7(15) . . . . ?
N1 Ru1 N3 C111 -1(3) . . . . ?
N4 Ru1 N3 C111 -95.9(15) . . . . ?
N2 Ru1 N4 C116 -12.5(17) . . . . ?
N5 Ru1 N4 C116 172.2(17) . . . . ?
N6 Ru1 N4 C116 165.5(16) . . . . ?
N1 Ru1 N4 C116 -92.8(17) . . . . ?
N3 Ru1 N4 C116 65.6(16) . . . . ?
N2 Ru1 N4 C120 169.4(14) . . . . ?
N5 Ru1 N4 C120 -5.9(13) . . . . ?
N6 Ru1 N4 C120 -13(2) . . . . ?
N1 Ru1 N4 C120 89.1(14) . . . . ?
N3 Ru1 N4 C120 -112.5(14) . . . . ?
N2 Ru1 N5 C121 -61(8) . . . . ?
N6 Ru1 N5 C121 -177.0(16) . . . . ?
N1 Ru1 N5 C121 -85.7(15) . . . . ?
N3 Ru1 N5 C121 91.6(15) . . . . ?
N4 Ru1 N5 C121 5.8(14) . . . . ?
N2 Ru1 N5 C125 115(7) . . . . ?
N6 Ru1 N5 C125 -1.7(13) . . . . ?
N1 Ru1 N5 C125 89.6(14) . . . . ?
N3 Ru1 N5 C125 -93.0(14) . . . . ?
N4 Ru1 N5 C125 -178.9(15) . . . . ?
N2 Ru1 N6 C126 -177.1(15) . . . . ?
N5 Ru1 N6 C126 -1.8(15) . . . . ?
N1 Ru1 N6 C126 -96.8(16) . . . . ?
N3 Ru1 N6 C126 103.7(16) . . . . ?
N4 Ru1 N6 C126 5(3) . . . . ?
N2 Ru1 N6 C130 7.0(18) . . . . ?
N5 Ru1 N6 C130 -177.6(18) . . . . ?
N1 Ru1 N6 C130 87.4(17) . . . . ?
N3 Ru1 N6 C130 -72.1(17) . . . . ?
N4 Ru1 N6 C130 -170.9(16) . . . . ?
C105 N1 C101 C102 -3(3) . . . . ?
Ru1 N1 C101 C102 174.5(17) . . . . ?
N1 C101 C102 C103 7(4) . . . . ?
C101 C102 C103 C104 -6(4) . . . . ?
C102 C103 C104 C105 2(4) . . . . ?
C103 C104 C105 N1 2(3) . . . . ?
C103 C104 C105 C106 -177(2) . . . . ?
C101 N1 C105 C104 -1(3) . . . . ?
Ru1 N1 C105 C104 -179.4(17) . . . . ?
C101 N1 C105 C106 177(2) . . . . ?
Ru1 N1 C105 C106 -1(2) . . . . ?
C110 N2 C106 C107 -2(3) . . . . ?
Ru1 N2 C106 C107 176.9(16) . . . . ?
C110 N2 C106 C105 -178.0(18) . . . . ?
Ru1 N2 C106 C105 1(2) . . . . ?
C104 C105 C106 N2 179(2) . . . . ?
N1 C105 C106 N2 0(3) . . . . ?
C104 C105 C106 C107 3(4) . . . . ?
N1 C105 C106 C107 -176(2) . . . . ?
N2 C106 C107 C108 0(3) . . . . ?
C105 C106 C107 C108 175(2) . . . . ?
C106 C107 C108 C109 0(3) . . . . ?
C107 C108 C109 C110 3(3) . . . . ?
C106 N2 C110 C109 4(3) . . . . ?
Ru1 N2 C110 C109 -174.6(14) . . . . ?
C106 N2 C110 C111 176.0(18) . . . . ?
Ru1 N2 C110 C111 -3(2) . . . . ?
C108 C109 C110 N2 -5(3) . . . . ?
C108 C109 C110 C111 -175(2) . . . . ?
C115 N3 C111 C112 2(3) . . . . ?
Ru1 N3 C111 C112 177.1(15) . . . . ?
C115 N3 C111 C110 178.7(18) . . . . ?
Ru1 N3 C111 C110 -6(2) . . . . ?
N2 C110 C111 N3 6(3) . . . . ?
C109 C110 C111 N3 177(2) . . . . ?
N2 C110 C111 C112 -177.5(18) . . . . ?
C109 C110 C111 C112 -7(3) . . . . ?
N3 C111 C112 C113 -1(3) . . . . ?
C110 C111 C112 C113 -177.6(19) . . . . ?
C111 C112 C113 C114 0(3) . . . . ?
C112 C113 C114 C115 0(3) . . . . ?
C111 N3 C115 C114 -2(3) . . . . ?
Ru1 N3 C115 C114 -176.4(15) . . . . ?
C113 C114 C115 N3 1(3) . . . . ?
C120 N4 C116 C117 -3(3) . . . . ?
Ru1 N4 C116 C117 178.8(16) . . . . ?
N4 C116 C117 C118 1(3) . . . . ?
C116 C117 C118 C119 2(3) . . . . ?
C117 C118 C119 C120 -4(3) . . . . ?
C116 N4 C120 C119 2(3) . . . . ?
Ru1 N4 C120 C119 180.0(14) . . . . ?
C116 N4 C120 C121 -172.8(17) . . . . ?
Ru1 N4 C120 C121 5(2) . . . . ?
C118 C119 C120 N4 2(3) . . . . ?
C118 C119 C120 C121 176(2) . . . . ?
C125 N5 C121 C122 -2(3) . . . . ?
Ru1 N5 C121 C122 173.4(14) . . . . ?
C125 N5 C121 C120 -179.5(17) . . . . ?
Ru1 N5 C121 C120 -5(2) . . . . ?
N4 C120 C121 N5 -1(3) . . . . ?
C119 C120 C121 N5 -174.5(19) . . . . ?
N4 C120 C121 C122 -179(2) . . . . ?
C119 C120 C121 C122 8(4) . . . . ?
N5 C121 C122 C123 2(3) . . . . ?
C120 C121 C122 C123 179.8(19) . . . . ?
C121 C122 C123 C124 -1(3) . . . . ?
C122 C123 C124 C125 0(3) . . . . ?
C123 C124 C125 N5 1(3) . . . . ?
C123 C124 C125 C126 -179(2) . . . . ?
C121 N5 C125 C124 0(3) . . . . ?
Ru1 N5 C125 C124 -175.0(15) . . . . ?
C121 N5 C125 C126 179.5(18) . . . . ?
Ru1 N5 C125 C126 5(2) . . . . ?
C130 N6 C126 C127 -4(3) . . . . ?
Ru1 N6 C126 C127 179.7(18) . . . . ?
C130 N6 C126 C125 -179.1(19) . . . . ?
Ru1 N6 C126 C125 5(2) . . . . ?
C124 C125 C126 N6 174(2) . . . . ?
N5 C125 C126 N6 -6(3) . . . . ?
C124 C125 C126 C127 -2(4) . . . . ?
N5 C125 C126 C127 178.6(18) . . . . ?
N6 C126 C127 C128 4(3) . . . . ?
C125 C126 C127 C128 178.8(19) . . . . ?
C126 C127 C128 C129 -1(3) . . . . ?
C127 C128 C129 C130 -2(3) . . . . ?
C126 N6 C130 C129 1(3) . . . . ?
Ru1 N6 C130 C129 176.9(15) . . . . ?
C128 C129 C130 N6 2(3) . . . . ?
O200 C201 N202 C204 -80(6) . . . . ?
O200 C201 N202 C203 80(6) . . . . ?
O210 C211 N212 C213 2(8) . . . . ?
O210 C211 N212 C214 163(6) . . . . ?
O220 C221 N222 C223 33(9) . . . . ?
O220 C221 N222 C224 -146(7) . . . . ?
O300 C301 N302 C303 -18(7) . . . . ?
O300 C301 N302 C304 172(4) . . . . ?
